data_1516681
loop_
_publ_author_name
'Brugnara, Andrea'
'Topi\'c, Filip'
'Rissanen, Kari'
'Lande, Aur\'elien de la'
'Colasson, Benoit'
'Reinaud, Olivia'

_publ_section_title
;
 Selective recognition of fluoride anion in water by a copper(ii) center
 embedded in a hydrophobic cavity
;
_journal_issue 10
_journal_name_full 'Chemical Science'
_journal_page_first 3897
_journal_paper_doi 10.1039/C4SC01457J
_journal_volume 5
_journal_year 2014
_chemical_formula_moiety 'C90 H108 Cu F N4 O6, Cl O4, 1.81(C H Cl3)'
_chemical_formula_sum 'C91.81 H109.81 Cl6.44 Cu F N4 O10'
_chemical_formula_weight 1740.14
_space_group_crystal_system triclinic
_space_group_IT_number 2
_space_group_name_Hall '-P 1'
_space_group_name_H-M_alt 'P -1'
_symmetry_space_group_name_Hall '-P 1'
_symmetry_space_group_name_H-M 'P -1'
_atom_sites_solution_hydrogens geom
_atom_sites_solution_primary iterative
_atom_sites_solution_secondary difmap
_audit_creation_method SHELXL-2013
_cell_angle_alpha 67.271(5)
_cell_angle_beta 79.167(4)
_cell_angle_gamma 84.672(4)
_cell_formula_units_Z 6
_cell_length_a 17.7109(7)
_cell_length_b 28.5979(15)
_cell_length_c 31.0744(19)
_cell_measurement_reflns_used 7579
_cell_measurement_temperature 123.0(1)
_cell_measurement_theta_max 47.1800
_cell_measurement_theta_min 3.2850
_cell_volume 14254.5(14)
_computing_cell_refinement
;
CrysAlisPro, Agilent Technologies,
Version 1.171.37.31 (release 14-01-2014 CrysAlis171 .NET)
(compiled Jan 14 2014,18:38:05)
;
_computing_data_collection
;
CrysAlisPro, Agilent Technologies,
Version 1.171.37.31 (release 14-01-2014 CrysAlis171 .NET)
(compiled Jan 14 2014,18:38:05)
;
_computing_data_reduction
;
CrysAlisPro, Agilent Technologies,
Version 1.171.37.31 (release 14-01-2014 CrysAlis171 .NET)
(compiled Jan 14 2014,18:38:05)
;
_computing_publication_material 'OLEX2 (Dolomanov et al., 2009)'
_computing_structure_refinement 'SHELXL-2013 (Sheldrick, 2008)'
_computing_structure_solution 'Superflip (Palatinus & Chapuis, 2007)'
_diffrn_ambient_environment N~2~
_diffrn_ambient_temperature 123.0(1)
_diffrn_detector 'CCD plate'
_diffrn_detector_area_resol_mean 5.1977
_diffrn_detector_type Atlas
_diffrn_measured_fraction_theta_full 0.986
_diffrn_measured_fraction_theta_max 0.986
_diffrn_measurement_device 'four-circle diffractometer'
_diffrn_measurement_device_type 'SuperNova, Dual, Cu at zero, Atlas'
_diffrn_radiation_monochromator mirror
_diffrn_radiation_probe x-ray
_diffrn_radiation_type CuK\a
_diffrn_radiation_wavelength 1.54184
_diffrn_reflns_av_R_equivalents 0.0612
_diffrn_reflns_av_unetI/netI 0.1329
_diffrn_reflns_Laue_measured_fraction_full 0.986
_diffrn_reflns_Laue_measured_fraction_max 0.986
_diffrn_reflns_limit_h_max 14
_diffrn_reflns_limit_h_min -17
_diffrn_reflns_limit_k_max 25
_diffrn_reflns_limit_k_min -28
_diffrn_reflns_limit_l_max 23
_diffrn_reflns_limit_l_min -31
_diffrn_reflns_number 52272
_diffrn_reflns_point_group_measured_fraction_full 0.986
_diffrn_reflns_point_group_measured_fraction_max 0.986
_diffrn_reflns_theta_full 50.435
_diffrn_reflns_theta_max 50.435
_diffrn_reflns_theta_min 2.938
_diffrn_source 'sealed X-ray tube'
_diffrn_source_type 'SuperNova (Cu) X-ray Source'
_exptl_absorpt_coefficient_mu 2.449
_exptl_absorpt_correction_T_max 1.00000
_exptl_absorpt_correction_T_min 0.84233
_exptl_absorpt_correction_type multi-scan
_exptl_absorpt_process_details
;
CrysAlisPro, Agilent Technologies,
Version 1.171.37.31 (release 14-01-2014 CrysAlis171 .NET)
(compiled Jan 14 2014,18:38:05)
Empirical absorption correction using spherical harmonics,
 implemented in SCALE3 ABSPACK scaling algorithm.
;
_exptl_crystal_colour 'light green'
_exptl_crystal_density_diffrn 1.216
_exptl_crystal_density_method 'not measured'
_exptl_crystal_description plate
_exptl_crystal_F_000 5496
_exptl_crystal_size_max 0.146
_exptl_crystal_size_mid 0.051
_exptl_crystal_size_min 0.037
_refine_diff_density_max 1.014
_refine_diff_density_min -1.059
_refine_diff_density_rms 0.108
_refine_ls_extinction_method none
_refine_ls_goodness_of_fit_ref 1.272
_refine_ls_hydrogen_treatment constr
_refine_ls_matrix_type full
_refine_ls_number_parameters 3049
_refine_ls_number_reflns 29425
_refine_ls_number_restraints 6629
_refine_ls_restrained_S_all 1.197
_refine_ls_R_factor_all 0.2215
_refine_ls_R_factor_gt 0.1384
_refine_ls_shift/su_max 0.000
_refine_ls_shift/su_mean 0.000
_refine_ls_structure_factor_coef Fsqd
_refine_ls_weighting_details 'w=1/[\s^2^(Fo^2^)+(0.2000P)^2^] where P=(Fo^2^+2Fc^2^)/3'
_refine_ls_weighting_scheme calc
_refine_ls_wR_factor_gt 0.3579
_refine_ls_wR_factor_ref 0.4234
_reflns_Friedel_coverage 0.000
_reflns_number_gt 14338
_reflns_number_total 29425
_reflns_threshold_expression 'I > 2\s(I)'
_cod_data_source_file c4sc01457j2.cif
_cod_data_source_block '[CuII(F)1](ClO4)'
_cod_depositor_comments 'Adding full bibliography for 1516681.cif.'
_cod_database_code 1516681
_shelx_space_group_comment
;
The symmetry employed for this shelxl refinement is uniquely defined
by the following loop, which should always be used as a source of
symmetry information in preference to the above space-group names.
They are only intended as comments.
;
_shelx_estimated_absorpt_t_min 0.717
_shelx_estimated_absorpt_t_max 0.914

loop_
_space_group_symop_operation_xyz
'x, y, z'
'-x, -y, -z'

loop_
_atom_site_label
_atom_site_type_symbol
_atom_site_fract_x
_atom_site_fract_y
_atom_site_fract_z
_atom_site_U_iso_or_equiv
_atom_site_adp_type
_atom_site_occupancy
_atom_site_site_symmetry_order
_atom_site_calc_flag
_atom_site_refinement_flags_posn
_atom_site_refinement_flags_adp
_atom_site_refinement_flags_occupancy
_atom_site_disorder_assembly
_atom_site_disorder_group
Cu1C Cu 0.70892(15) 0.94567(8) 0.27967(9) 0.0947(8) Uani 1 1 d . U . . .
N1C N 0.7037(6) 0.9798(3) 0.3255(4) 0.074(3) Uani 1 1 d D U . . .
F1C F 0.7192(5) 0.9139(3) 0.2384(3) 0.091(2) Uani 1 1 d . U . . .
O2C O 0.9409(5) 0.9751(3) 0.1557(3) 0.074(3) Uani 1 1 d D U . . .
C3C C 0.9163(5) 0.9744(2) 0.0823(3) 0.067(3) Uani 1 1 d G U . . .
C4C C 0.9110(5) 0.9478(3) 0.0539(3) 0.070(3) Uani 1 1 d G U . . .
H4C H 0.8924 0.9644 0.0248 0.084 Uiso 1 1 calc R U . . .
C5C C 0.9331(5) 0.8968(3) 0.0680(3) 0.072(3) Uani 1 1 d G U . . .
C6C C 0.9603(5) 0.8725(2) 0.1106(3) 0.073(3) Uani 1 1 d G U . . .
H6C H 0.9754 0.8377 0.1203 0.087 Uiso 1 1 calc R U . . .
C1C C 0.9656(5) 0.8992(3) 0.1390(3) 0.067(3) Uani 1 1 d G U . . .
C2C C 0.9435(6) 0.9501(3) 0.1249(3) 0.069(3) Uani 1 1 d G U . . .
C7C C 0.9196(6) 0.8646(4) 0.0397(4) 0.079(3) Uani 1 1 d D U . . .
C8C C 0.9957(7) 0.8381(5) 0.0291(5) 0.088(4) Uani 1 1 d D U . . .
H8CA H 1.0384 0.8568 0.0303 0.132 Uiso 1 1 calc R U . . .
H8CB H 1.0010 0.8370 -0.0025 0.132 Uiso 1 1 calc R U . . .
H8CC H 0.9964 0.8034 0.0527 0.132 Uiso 1 1 calc R U . . .
C9C C 0.8592(8) 0.8241(5) 0.0699(5) 0.094(4) Uani 1 1 d D U . . .
H9CA H 0.8752 0.8042 0.1005 0.141 Uiso 1 1 calc R U . . .
H9CB H 0.8548 0.8016 0.0534 0.141 Uiso 1 1 calc R U . . .
H9CC H 0.8093 0.8407 0.0750 0.141 Uiso 1 1 calc R U . . .
C10C C 0.8923(8) 0.8971(5) -0.0071(4) 0.088(4) Uani 1 1 d D U . . .
H10D H 0.8455 0.9161 -0.0008 0.133 Uiso 1 1 calc R U . . .
H10E H 0.8814 0.8751 -0.0227 0.133 Uiso 1 1 calc R U . . .
H10F H 0.9325 0.9208 -0.0277 0.133 Uiso 1 1 calc R U . . .
C11C C 0.8943(8) 1.0316(5) 0.0656(5) 0.071(3) Uani 1 1 d . U . . .
H11C H 0.8872 1.0422 0.0929 0.086 Uiso 1 1 calc R U . . .
H11D H 0.9371 1.0512 0.0419 0.086 Uiso 1 1 calc R U . . .
O13C O 0.7442(5) 1.0268(3) 0.1208(3) 0.067(2) Uani 1 1 d D U . . .
C16C C 0.7596(6) 1.0646(3) -0.0240(2) 0.072(3) Uani 1 1 d G U . . .
C17C C 0.8262(4) 1.0573(3) -0.0044(3) 0.072(3) Uani 1 1 d G U . . .
H17C H 0.8751 1.0611 -0.0241 0.087 Uiso 1 1 calc R U . . .
C12C C 0.8213(4) 1.0444(3) 0.0439(3) 0.067(3) Uani 1 1 d G U . . .
C13C C 0.7498(6) 1.0388(3) 0.0727(2) 0.066(3) Uani 1 1 d G U . . .
C14C C 0.6832(4) 1.0460(3) 0.0532(3) 0.061(3) Uani 1 1 d G U . . .
C15C C 0.6880(4) 1.0590(3) 0.0048(3) 0.070(3) Uani 1 1 d G U . . .
H15C H 0.6425 1.0639 -0.0086 0.084 Uiso 1 1 calc R U . . .
C18C C 0.7684(7) 1.0800(5) -0.0782(5) 0.093(4) Uani 1 1 d D U . . .
C19C C 0.8214(8) 1.0425(5) -0.0952(6) 0.106(5) Uani 1 1 d D U . . .
H19A H 0.8735 1.0436 -0.0893 0.160 Uiso 1 1 calc R U . . .
H19B H 0.8225 1.0519 -0.1291 0.160 Uiso 1 1 calc R U . . .
H19C H 0.8018 1.0081 -0.0779 0.160 Uiso 1 1 calc R U . . .
C20C C 0.6908(8) 1.0808(6) -0.0940(6) 0.121(5) Uani 1 1 d D U . . .
H20A H 0.6785 1.0463 -0.0894 0.181 Uiso 1 1 calc R U . . .
H20B H 0.6941 1.1026 -0.1275 0.181 Uiso 1 1 calc R U . . .
H20C H 0.6504 1.0940 -0.0751 0.181 Uiso 1 1 calc R U . . .
C21C C 0.8027(9) 1.1330(5) -0.1032(5) 0.110(5) Uani 1 1 d D U . . .
H21A H 0.7674 1.1577 -0.0946 0.164 Uiso 1 1 calc R U . . .
H21B H 0.8103 1.1422 -0.1375 0.164 Uiso 1 1 calc R U . . .
H21C H 0.8522 1.1329 -0.0934 0.164 Uiso 1 1 calc R U . . .
C22C C 0.6038(7) 1.0356(4) 0.0841(5) 0.062(3) Uani 1 1 d . U . . .
H22C H 0.6058 1.0416 0.1132 0.075 Uiso 1 1 calc R U . . .
H22D H 0.5666 1.0606 0.0669 0.075 Uiso 1 1 calc R U . . .
O24C O 0.5166(4) 0.9835(3) 0.1750(3) 0.055(2) Uani 1 1 d D U . . .
C27C C 0.5529(5) 0.9123(3) 0.0785(3) 0.069(3) Uani 1 1 d G U . . .
C26C C 0.5067(5) 0.8903(2) 0.1223(3) 0.062(3) Uani 1 1 d G U . . .
H26C H 0.4838 0.8586 0.1305 0.074 Uiso 1 1 calc R U . . .
C25C C 0.4940(4) 0.9146(3) 0.1541(2) 0.059(3) Uani 1 1 d G U . . .
C24C C 0.5274(5) 0.9610(3) 0.1422(3) 0.055(3) Uani 1 1 d G U . . .
C23C C 0.5737(4) 0.9830(2) 0.0985(3) 0.054(3) Uani 1 1 d G U . . .
C28C C 0.5864(5) 0.9587(3) 0.0666(2) 0.066(3) Uani 1 1 d G U . . .
H28C H 0.6180 0.9738 0.0367 0.079 Uiso 1 1 calc R U . . .
C29C C 0.5706(8) 0.8853(5) 0.0426(5) 0.089(3) Uani 1 1 d D U . . .
C30C C 0.6570(8) 0.8796(9) 0.0284(9) 0.096(5) Uani 0.635(12) 1 d D U P A 1
H30G H 0.6782 0.9128 0.0076 0.144 Uiso 0.635(12) 1 calc R U P A 1
H30H H 0.6671 0.8563 0.0116 0.144 Uiso 0.635(12) 1 calc R U P A 1
H30I H 0.6812 0.8661 0.0567 0.144 Uiso 0.635(12) 1 calc R U P A 1
C31C C 0.5280(13) 0.8360(7) 0.0603(8) 0.098(5) Uani 0.635(12) 1 d D U P A 1
H31G H 0.5471 0.8117 0.0885 0.148 Uiso 0.635(12) 1 calc R U P A 1
H31H H 0.5366 0.8219 0.0355 0.148 Uiso 0.635(12) 1 calc R U P A 1
H31I H 0.4729 0.8424 0.0683 0.148 Uiso 0.635(12) 1 calc R U P A 1
C32C C 0.5390(13) 0.9226(7) -0.0015(7) 0.093(5) Uani 0.635(12) 1 d D U P A 1
H32G H 0.5564 0.9569 -0.0090 0.139 Uiso 0.635(12) 1 calc R U P A 1
H32H H 0.4826 0.9224 0.0049 0.139 Uiso 0.635(12) 1 calc R U P A 1
H32I H 0.5578 0.9123 -0.0283 0.139 Uiso 0.635(12) 1 calc R U P A 1
C33C C 0.4392(8) 0.8899(4) 0.2010(5) 0.065(3) Uani 1 1 d . U . . .
H33C H 0.4465 0.9061 0.2228 0.078 Uiso 1 1 calc R U . . .
H33D H 0.3858 0.8978 0.1947 0.078 Uiso 1 1 calc R U . . .
C34C C 0.4472(6) 0.8338(2) 0.2259(3) 0.069(3) Uani 1 1 d G U . . .
C35C C 0.5003(5) 0.8140(3) 0.2566(4) 0.071(3) Uani 1 1 d G U . . .
C36C C 0.5045(5) 0.7620(3) 0.2820(3) 0.071(3) Uani 1 1 d G U . . .
C37C C 0.4556(6) 0.7299(2) 0.2769(3) 0.086(4) Uani 1 1 d G U . . .
H37C H 0.4584 0.6944 0.2943 0.103 Uiso 1 1 calc R U . . .
C38C C 0.4025(6) 0.7498(3) 0.2462(4) 0.106(4) Uani 1 1 d G U . . .
C39C C 0.3983(5) 0.8017(4) 0.2208(3) 0.084(4) Uani 1 1 d G U . . .
H39C H 0.3620 0.8153 0.1998 0.100 Uiso 1 1 calc R U . . .
O35C O 0.5503(6) 0.8451(3) 0.2609(5) 0.097(3) Uani 1 1 d D U . . .
C40C C 0.3661(11) 0.7113(6) 0.2326(7) 0.157(5) Uani 1 1 d D U . . .
C41C C 0.3396(13) 0.7340(7) 0.1847(7) 0.177(7) Uani 1 1 d D U . . .
H41D H 0.3845 0.7428 0.1595 0.265 Uiso 1 1 calc R U . . .
H41E H 0.3082 0.7646 0.1827 0.265 Uiso 1 1 calc R U . . .
H41F H 0.3090 0.7093 0.1812 0.265 Uiso 1 1 calc R U . . .
C42C C 0.4129(11) 0.6630(7) 0.2339(8) 0.178(7) Uani 1 1 d D U . . .
H42D H 0.4569 0.6718 0.2080 0.268 Uiso 1 1 calc R U . . .
H42E H 0.3804 0.6394 0.2302 0.268 Uiso 1 1 calc R U . . .
H42F H 0.4314 0.6471 0.2642 0.268 Uiso 1 1 calc R U . . .
C43C C 0.2989(12) 0.6962(8) 0.2733(7) 0.190(7) Uani 1 1 d D U . . .
H43D H 0.3118 0.7019 0.3002 0.285 Uiso 1 1 calc R U . . .
H43E H 0.2884 0.6603 0.2827 0.285 Uiso 1 1 calc R U . . .
H43F H 0.2533 0.7168 0.2632 0.285 Uiso 1 1 calc R U . . .
C44C C 0.5632(8) 0.7404(5) 0.3152(5) 0.068(3) Uani 1 1 d . U . . .
H44C H 0.5686 0.7644 0.3304 0.081 Uiso 1 1 calc R U . . .
H44D H 0.5441 0.7082 0.3405 0.081 Uiso 1 1 calc R U . . .
O46C O 0.7042(5) 0.7567(3) 0.3400(3) 0.074(3) Uani 1 1 d D U . . .
C47C C 0.7797(5) 0.7241(3) 0.2843(3) 0.070(3) Uani 1 1 d G U . . .
C46C C 0.7083(6) 0.7365(3) 0.3052(3) 0.070(3) Uani 1 1 d G U . . .
C45C C 0.6419(4) 0.7305(3) 0.2902(3) 0.066(3) Uani 1 1 d G U . . .
C50C C 0.6469(5) 0.7123(3) 0.2543(3) 0.065(3) Uani 1 1 d G U . . .
H50C H 0.6016 0.7082 0.2440 0.078 Uiso 1 1 calc R U . . .
C49C C 0.7183(6) 0.7000(3) 0.2333(3) 0.072(3) Uani 1 1 d G U . . .
C48C C 0.7847(4) 0.7059(3) 0.2483(3) 0.073(3) Uani 1 1 d G U . . .
H48C H 0.8335 0.6975 0.2340 0.088 Uiso 1 1 calc R U . . .
C51C C 0.7220(8) 0.6819(5) 0.1920(5) 0.084(3) Uani 1 1 d D U . . .
C52C C 0.6882(14) 0.7273(7) 0.1539(8) 0.083(5) Uani 0.543(12) 1 d D U P B 1
H52D H 0.6358 0.7350 0.1667 0.125 Uiso 0.543(12) 1 calc R U P B 1
H52E H 0.6872 0.7189 0.1263 0.125 Uiso 0.543(12) 1 calc R U P B 1
H52F H 0.7202 0.7570 0.1444 0.125 Uiso 0.543(12) 1 calc R U P B 1
C53C C 0.6726(14) 0.6360(7) 0.2046(9) 0.088(5) Uani 0.543(12) 1 d D U P B 1
H53D H 0.7002 0.6050 0.2216 0.132 Uiso 0.543(12) 1 calc R U P B 1
H53E H 0.6614 0.6343 0.1755 0.132 Uiso 0.543(12) 1 calc R U P B 1
H53F H 0.6243 0.6393 0.2247 0.132 Uiso 0.543(12) 1 calc R U P B 1
C54C C 0.8043(9) 0.6731(10) 0.1706(10) 0.097(6) Uani 0.543(12) 1 d D U P B 1
H54D H 0.8359 0.7015 0.1661 0.145 Uiso 0.543(12) 1 calc R U P B 1
H54E H 0.8045 0.6707 0.1399 0.145 Uiso 0.543(12) 1 calc R U P B 1
H54F H 0.8252 0.6415 0.1919 0.145 Uiso 0.543(12) 1 calc R U P B 1
C55C C 0.8519(9) 0.7253(5) 0.3043(5) 0.084(3) Uani 1 1 d . U . . .
H55C H 0.8416 0.7469 0.3231 0.100 Uiso 1 1 calc R U . . .
H55D H 0.8643 0.6905 0.3257 0.100 Uiso 1 1 calc R U . . .
O57C O 0.8826(6) 0.8305(3) 0.2622(4) 0.089(3) Uani 1 1 d D U . . .
C60C C 1.0287(5) 0.7327(3) 0.2117(3) 0.079(3) Uani 1 1 d G U . . .
C61C C 0.9685(6) 0.7130(2) 0.2488(3) 0.081(4) Uani 1 1 d G U . . .
H61C H 0.9605 0.6774 0.2625 0.097 Uiso 1 1 calc R U . . .
C56C C 0.9199(5) 0.7452(4) 0.2659(3) 0.080(3) Uani 1 1 d G U . . .
C57C C 0.9315(5) 0.7972(3) 0.2459(3) 0.077(3) Uani 1 1 d G U . . .
C58C C 0.9917(6) 0.8169(2) 0.2088(3) 0.074(3) Uani 1 1 d G U . . .
C59C C 1.0403(5) 0.7847(3) 0.1917(3) 0.076(4) Uani 1 1 d G U . . .
H59C H 1.0815 0.7981 0.1664 0.091 Uiso 1 1 calc R U . . .
C62C C 1.0779(8) 0.6974(5) 0.1894(5) 0.107(4) Uani 1 1 d D U . . .
C63C C 1.0267(9) 0.6800(6) 0.1635(6) 0.129(5) Uani 1 1 d D U . . .
H63D H 0.9811 0.6635 0.1857 0.194 Uiso 1 1 calc R U . . .
H63E H 1.0558 0.6559 0.1508 0.194 Uiso 1 1 calc R U . . .
H63F H 1.0106 0.7094 0.1374 0.194 Uiso 1 1 calc R U . . .
C64C C 1.1466(9) 0.7246(5) 0.1532(6) 0.114(5) Uani 1 1 d D U . . .
H64D H 1.1283 0.7546 0.1285 0.171 Uiso 1 1 calc R U . . .
H64E H 1.1747 0.7016 0.1389 0.171 Uiso 1 1 calc R U . . .
H64F H 1.1808 0.7352 0.1690 0.171 Uiso 1 1 calc R U . . .
C65C C 1.1061(10) 0.6502(5) 0.2281(5) 0.122(5) Uani 1 1 d D U . . .
H65D H 1.1412 0.6604 0.2436 0.184 Uiso 1 1 calc R U . . .
H65E H 1.1331 0.6269 0.2138 0.184 Uiso 1 1 calc R U . . .
H65F H 1.0620 0.6332 0.2515 0.184 Uiso 1 1 calc R U . . .
C66C C 1.0023(9) 0.8744(5) 0.1835(5) 0.076(3) Uani 1 1 d . U . . .
H66C H 0.9802 0.8908 0.2061 0.091 Uiso 1 1 calc R U . . .
H66D H 1.0580 0.8811 0.1748 0.091 Uiso 1 1 calc R U . . .
C67C C 0.8716(7) 0.9635(5) 0.1928(5) 0.079(4) Uani 1 1 d D U . . .
H67E H 0.8289 0.9873 0.1815 0.095 Uiso 1 1 calc R U . . .
H67F H 0.8551 0.9285 0.2012 0.095 Uiso 1 1 calc R U . . .
C68C C 0.8923(6) 0.9690(3) 0.2336(3) 0.077(3) Uani 1 1 d G U . . .
N69C N 0.8305(4) 0.9684(3) 0.2688(3) 0.074(3) Uani 1 1 d G U . . .
C70C C 0.8430(5) 0.9721(3) 0.3102(3) 0.079(3) Uani 1 1 d DG U . . .
C71C C 0.9174(6) 0.9765(4) 0.3163(3) 0.089(4) Uani 1 1 d G U . . .
H71C H 0.9260 0.9791 0.3446 0.107 Uiso 1 1 calc R U . . .
C72C C 0.9792(4) 0.9771(4) 0.2812(4) 0.100(4) Uani 1 1 d G U . . .
H72C H 1.0300 0.9801 0.2854 0.120 Uiso 1 1 calc R U . . .
C73C C 0.9666(5) 0.9734(4) 0.2398(3) 0.093(4) Uani 1 1 d G U . . .
H73C H 1.0089 0.9738 0.2158 0.111 Uiso 1 1 calc R U . . .
C74C C 0.7745(6) 0.9697(5) 0.3456(4) 0.082(4) Uani 1 1 d D U . . .
H74E H 0.7722 0.9357 0.3712 0.098 Uiso 1 1 calc R U . . .
H74F H 0.7785 0.9949 0.3597 0.098 Uiso 1 1 calc R U . . .
C75C C 0.7401(8) 1.0707(4) 0.1348(5) 0.075(4) Uani 1 1 d D U . . .
H75D H 0.6960 1.0926 0.1239 0.113 Uiso 1 1 calc R U . . .
H75E H 0.7875 1.0899 0.1205 0.113 Uiso 1 1 calc R U . . .
H75F H 0.7340 1.0589 0.1693 0.113 Uiso 1 1 calc R U . . .
C76C C 0.5795(6) 0.9726(4) 0.2022(4) 0.053(3) Uani 1 1 d D U . . .
H76E H 0.5712 0.9400 0.2296 0.064 Uiso 1 1 calc R U . . .
H76F H 0.6291 0.9702 0.1821 0.064 Uiso 1 1 calc R U . . .
C80C C 0.5910(5) 1.0881(2) 0.2538(3) 0.066(3) Uani 1 1 d G U . . .
H80C H 0.5946 1.1135 0.2660 0.079 Uiso 1 1 calc R U . . .
C79C C 0.6353(4) 1.0437(3) 0.2679(3) 0.061(3) Uani 1 1 d DG U . . .
N78C N 0.6301(4) 1.0066(2) 0.2502(3) 0.059(3) Uani 1 1 d G U . . .
C77C C 0.5805(4) 1.0138(2) 0.2183(3) 0.054(3) Uani 1 1 d G U . . .
C82C C 0.5361(4) 1.0581(3) 0.2042(3) 0.055(3) Uani 1 1 d G U . . .
H82C H 0.5022 1.0630 0.1824 0.066 Uiso 1 1 calc R U . . .
C81C C 0.5414(4) 1.0953(2) 0.2219(3) 0.060(3) Uani 1 1 d G U . . .
H81C H 0.5110 1.1256 0.2123 0.072 Uiso 1 1 calc R U . . .
C83C C 0.6909(7) 1.0340(4) 0.2999(4) 0.069(3) Uani 1 1 d D U . . .
H83E H 0.6720 1.0503 0.3230 0.083 Uiso 1 1 calc R U . . .
H83F H 0.7404 1.0496 0.2814 0.083 Uiso 1 1 calc R U . . .
C84Z C 0.513(2) 0.8580(14) 0.3022(10) 0.113(6) Uani 0.437(7) 1 d D U P C 2
H84J H 0.4587 0.8658 0.3007 0.169 Uiso 0.437(7) 1 calc R U P C 2
H84K H 0.5383 0.8875 0.3015 0.169 Uiso 0.437(7) 1 calc R U P C 2
H84L H 0.5190 0.8290 0.3315 0.169 Uiso 0.437(7) 1 calc R U P C 2
C85C C 0.7006(9) 0.8125(4) 0.3193(5) 0.072(4) Uani 1 1 d D U . . .
H85E H 0.6627 0.8244 0.2973 0.086 Uiso 1 1 calc R U . . .
H85F H 0.7515 0.8261 0.3017 0.086 Uiso 1 1 calc R U . . .
C91C C 0.6559(6) 0.7970(2) 0.4063(3) 0.089(4) Uani 1 1 d G U . . .
H91C H 0.6589 0.7613 0.4149 0.107 Uiso 1 1 calc R U . . .
C86C C 0.6768(6) 0.8290(3) 0.3594(3) 0.078(4) Uani 1 1 d G U . . .
N87C N 0.6725(5) 0.8813(3) 0.3468(2) 0.076(3) Uani 1 1 d G U . . .
C88C C 0.6473(6) 0.9016(2) 0.3813(3) 0.089(4) Uani 1 1 d DG U . . .
C89C C 0.6264(7) 0.8696(3) 0.4282(3) 0.094(4) Uani 1 1 d G U . . .
H89C H 0.6092 0.8834 0.4518 0.112 Uiso 1 1 calc R U . . .
C90C C 0.6308(7) 0.8173(3) 0.4408(2) 0.100(4) Uani 1 1 d G U . . .
H90C H 0.6165 0.7954 0.4729 0.120 Uiso 1 1 calc R U . . .
C92C C 0.6397(8) 0.9570(3) 0.3636(5) 0.082(4) Uani 1 1 d D U . . .
H92E H 0.6396 0.9686 0.3898 0.099 Uiso 1 1 calc R U . . .
H92F H 0.5904 0.9678 0.3517 0.099 Uiso 1 1 calc R U . . .
C93C C 0.9089(10) 0.8385(6) 0.3013(5) 0.104(5) Uani 1 1 d D U . . .
H93D H 0.9574 0.8567 0.2894 0.155 Uiso 1 1 calc R U . . .
H93E H 0.9168 0.8056 0.3263 0.155 Uiso 1 1 calc R U . . .
H93F H 0.8699 0.8585 0.3142 0.155 Uiso 1 1 calc R U . . .
C52Z C 0.7676(16) 0.6303(7) 0.2037(11) 0.089(6) Uani 0.457(12) 1 d D U P B 2
H52G H 0.8089 0.6324 0.1771 0.133 Uiso 0.457(12) 1 calc R U P B 2
H52H H 0.7327 0.6033 0.2089 0.133 Uiso 0.457(12) 1 calc R U P B 2
H52I H 0.7899 0.6229 0.2323 0.133 Uiso 0.457(12) 1 calc R U P B 2
C53Z C 0.7639(17) 0.7191(9) 0.1457(8) 0.095(6) Uani 0.457(12) 1 d D U P B 2
H53G H 0.7422 0.7534 0.1402 0.142 Uiso 0.457(12) 1 calc R U P B 2
H53H H 0.7577 0.7094 0.1196 0.142 Uiso 0.457(12) 1 calc R U P B 2
H53I H 0.8186 0.7187 0.1473 0.142 Uiso 0.457(12) 1 calc R U P B 2
C54Z C 0.6427(10) 0.6712(11) 0.1851(11) 0.092(6) Uani 0.457(12) 1 d D U P B 2
H54G H 0.6401 0.6353 0.1904 0.139 Uiso 0.457(12) 1 calc R U P B 2
H54H H 0.6346 0.6921 0.1528 0.139 Uiso 0.457(12) 1 calc R U P B 2
H54I H 0.6027 0.6795 0.2077 0.139 Uiso 0.457(12) 1 calc R U P B 2
C84C C 0.6076(15) 0.8476(10) 0.2184(8) 0.113(6) Uani 0.563(7) 1 d D U P C 1
H84D H 0.6421 0.8177 0.2266 0.169 Uiso 0.563(7) 1 calc R U P C 1
H84E H 0.6378 0.8784 0.2075 0.169 Uiso 0.563(7) 1 calc R U P C 1
H84F H 0.5809 0.8485 0.1932 0.169 Uiso 0.563(7) 1 calc R U P C 1
N1B N 0.7444(5) 0.1579(4) 0.5195(3) 0.062(2) Uani 1 1 d D U . . .
Cu1B Cu 0.74161(15) 0.22780(10) 0.47201(10) 0.1086(9) Uani 1 1 d . U . . .
F1B F 0.7404(5) 0.2950(3) 0.4279(3) 0.101(3) Uani 1 1 d . U . . .
O2B O 0.6723(5) 0.3716(3) 0.5282(3) 0.062(2) Uani 1 1 d . U . . .
C5B C 0.6703(5) 0.5171(2) 0.4234(3) 0.064(3) Uani 1 1 d G U . . .
C6B C 0.7385(4) 0.4954(3) 0.4391(3) 0.058(3) Uani 1 1 d G U . . .
H6B H 0.7849 0.5138 0.4260 0.069 Uiso 1 1 calc R U . . .
C1B C 0.7390(4) 0.4470(3) 0.4739(3) 0.054(3) Uani 1 1 d G U . . .
C2B C 0.6712(5) 0.4202(2) 0.4930(2) 0.051(3) Uani 1 1 d G U . . .
C3B C 0.6030(4) 0.4419(3) 0.4773(3) 0.050(3) Uani 1 1 d G U . . .
C4B C 0.6025(4) 0.4903(3) 0.4424(3) 0.060(3) Uani 1 1 d G U . . .
H4B H 0.5559 0.5051 0.4317 0.072 Uiso 1 1 calc R U . . .
C7B C 0.6725(7) 0.5699(5) 0.3844(5) 0.083(3) Uani 1 1 d D U . . .
C8B C 0.6892(9) 0.6088(5) 0.4038(5) 0.099(4) Uani 1 1 d D U . . .
H8BA H 0.6469 0.6098 0.4288 0.149 Uiso 1 1 calc R U . . .
H8BB H 0.6942 0.6424 0.3782 0.149 Uiso 1 1 calc R U . . .
H8BC H 0.7372 0.5993 0.4167 0.149 Uiso 1 1 calc R U . . .
C9B C 0.7379(8) 0.5728(6) 0.3427(5) 0.109(5) Uani 1 1 d D U . . .
H9BA H 0.7865 0.5613 0.3547 0.164 Uiso 1 1 calc R U . . .
H9BB H 0.7426 0.6079 0.3199 0.164 Uiso 1 1 calc R U . . .
H9BC H 0.7261 0.5510 0.3271 0.164 Uiso 1 1 calc R U . . .
C10B C 0.5977(7) 0.5851(5) 0.3637(6) 0.101(5) Uani 1 1 d D U . . .
H10G H 0.5898 0.5622 0.3483 0.152 Uiso 1 1 calc R U . . .
H10H H 0.6012 0.6200 0.3404 0.152 Uiso 1 1 calc R U . . .
H10I H 0.5544 0.5828 0.3892 0.152 Uiso 1 1 calc R U . . .
C11B C 0.5277(7) 0.4137(5) 0.5002(5) 0.058(3) Uani 1 1 d . U . . .
H11E H 0.4986 0.4282 0.5228 0.070 Uiso 1 1 calc R U . . .
H11F H 0.5396 0.3776 0.5184 0.070 Uiso 1 1 calc R U . . .
O13B O 0.5349(4) 0.3399(3) 0.4587(3) 0.052(2) Uani 1 1 d . U . . .
C16B C 0.3871(5) 0.4644(3) 0.4135(3) 0.081(3) Uani 1 1 d G U . . .
C17B C 0.4281(5) 0.4583(3) 0.4494(3) 0.072(3) Uani 1 1 d G U . . .
H17B H 0.4224 0.4827 0.4637 0.086 Uiso 1 1 calc R U . . .
C12B C 0.4773(5) 0.4166(3) 0.4644(3) 0.057(3) Uani 1 1 d G U . . .
C13B C 0.4856(4) 0.3809(3) 0.4434(3) 0.054(3) Uani 1 1 d G U . . .
C14B C 0.4447(5) 0.3871(3) 0.4075(3) 0.059(3) Uani 1 1 d G U . . .
C15B C 0.3954(5) 0.4288(3) 0.3925(3) 0.071(3) Uani 1 1 d G U . . .
H15B H 0.3675 0.4330 0.3680 0.085 Uiso 1 1 calc R U . . .
C18B C 0.3338(8) 0.5126(5) 0.3968(5) 0.107(4) Uani 1 1 d D U . . .
C19B C 0.3699(9) 0.5596(6) 0.3958(6) 0.126(5) Uani 1 1 d D U . . .
H19D H 0.3966 0.5503 0.4230 0.189 Uiso 1 1 calc R U . . .
H19E H 0.3295 0.5850 0.3973 0.189 Uiso 1 1 calc R U . . .
H19F H 0.4067 0.5737 0.3664 0.189 Uiso 1 1 calc R U . . .
C20B C 0.3159(9) 0.5240(6) 0.3474(5) 0.112(5) Uani 1 1 d D U . . .
H20D H 0.3641 0.5260 0.3253 0.168 Uiso 1 1 calc R U . . .
H20E H 0.2876 0.5565 0.3367 0.168 Uiso 1 1 calc R U . . .
H20F H 0.2846 0.4970 0.3484 0.168 Uiso 1 1 calc R U . . .
C21B C 0.2588(9) 0.5013(7) 0.4326(6) 0.148(6) Uani 1 1 d D U . . .
H21D H 0.2439 0.4664 0.4405 0.222 Uiso 1 1 calc R U . . .
H21E H 0.2180 0.5248 0.4187 0.222 Uiso 1 1 calc R U . . .
H21F H 0.2664 0.5055 0.4613 0.222 Uiso 1 1 calc R U . . .
C22B C 0.4551(7) 0.3510(5) 0.3821(4) 0.055(3) Uani 1 1 d . U . . .
H22E H 0.4056 0.3488 0.3728 0.066 Uiso 1 1 calc R U . . .
H22F H 0.4679 0.3169 0.4045 0.066 Uiso 1 1 calc R U . . .
O24B O 0.5579(4) 0.2782(3) 0.3580(3) 0.0490(19) Uani 1 1 d . U . . .
C27B C 0.5758(5) 0.4290(2) 0.2657(3) 0.060(3) Uani 1 1 d G U . . .
C28B C 0.5236(4) 0.4156(3) 0.3078(3) 0.052(3) Uani 1 1 d G U . . .
H28B H 0.4925 0.4410 0.3157 0.062 Uiso 1 1 calc R U . . .
C23B C 0.5169(4) 0.3651(3) 0.3382(2) 0.050(3) Uani 1 1 d G U . . .
C24B C 0.5624(4) 0.3279(2) 0.3267(2) 0.047(3) Uani 1 1 d G U . . .
C25B C 0.6146(4) 0.3414(2) 0.2846(3) 0.042(2) Uani 1 1 d G U . . .
C26B C 0.6213(4) 0.3919(3) 0.2542(2) 0.049(3) Uani 1 1 d G U . . .
H26B H 0.6569 0.4011 0.2254 0.059 Uiso 1 1 calc R U . . .
C29B C 0.5883(8) 0.4860(4) 0.2320(4) 0.081(3) Uani 1 1 d D U . . .
C30B C 0.6004(17) 0.5179(9) 0.2604(8) 0.083(5) Uani 0.494(13) 1 d D U P D 1
H30M H 0.5603 0.5103 0.2884 0.125 Uiso 0.494(13) 1 calc R U P D 1
H30N H 0.5976 0.5540 0.2405 0.125 Uiso 0.494(13) 1 calc R U P D 1
H30O H 0.6510 0.5095 0.2703 0.125 Uiso 0.494(13) 1 calc R U P D 1
C31B C 0.6507(13) 0.4998(10) 0.1881(8) 0.084(6) Uani 0.494(13) 1 d D U P D 1
H31M H 0.7012 0.4968 0.1976 0.125 Uiso 0.494(13) 1 calc R U P D 1
H31N H 0.6419 0.5347 0.1667 0.125 Uiso 0.494(13) 1 calc R U P D 1
H31O H 0.6489 0.4767 0.1718 0.125 Uiso 0.494(13) 1 calc R U P D 1
C32B C 0.5102(11) 0.5057(10) 0.2151(10) 0.089(6) Uani 0.494(13) 1 d D U P D 1
H32M H 0.5000 0.4889 0.1947 0.134 Uiso 0.494(13) 1 calc R U P D 1
H32N H 0.5122 0.5424 0.1974 0.134 Uiso 0.494(13) 1 calc R U P D 1
H32O H 0.4691 0.4981 0.2427 0.134 Uiso 0.494(13) 1 calc R U P D 1
C33B C 0.6591(6) 0.2993(4) 0.2706(4) 0.044(3) Uani 1 1 d . U . . .
H33E H 0.6309 0.2909 0.2500 0.053 Uiso 1 1 calc R U . . .
H33F H 0.6618 0.2685 0.2994 0.053 Uiso 1 1 calc R U . . .
O35B O 0.7889(4) 0.2821(3) 0.3183(3) 0.049(2) Uani 1 1 d . U . . .
C38B C 0.8276(4) 0.3549(3) 0.17165(19) 0.050(3) Uani 1 1 d G U . . .
C37B C 0.8884(3) 0.3452(3) 0.1967(2) 0.044(3) Uani 1 1 d G U . . .
H37B H 0.9387 0.3556 0.1803 0.053 Uiso 1 1 calc R U . . .
C36B C 0.8755(3) 0.3204(3) 0.2456(2) 0.042(2) Uani 1 1 d G U . . .
C35B C 0.8019(4) 0.3052(3) 0.26946(19) 0.046(3) Uani 1 1 d G U . . .
C34B C 0.7412(3) 0.3148(3) 0.2445(2) 0.041(2) Uani 1 1 d G U . . .
C39B C 0.7540(3) 0.3397(3) 0.1956(2) 0.046(3) Uani 1 1 d G U . . .
H39B H 0.7124 0.3463 0.1785 0.056 Uiso 1 1 calc R U . . .
C40B C 0.8377(6) 0.3869(4) 0.1177(4) 0.067(3) Uani 1 1 d D U . . .
C41B C 0.8224(8) 0.3514(5) 0.0941(5) 0.088(4) Uani 1 1 d D U . . .
H41G H 0.8564 0.3214 0.1032 0.132 Uiso 1 1 calc R U . . .
H41H H 0.8322 0.3691 0.0597 0.132 Uiso 1 1 calc R U . . .
H41I H 0.7687 0.3409 0.1043 0.132 Uiso 1 1 calc R U . . .
C42B C 0.7796(7) 0.4310(5) 0.1080(5) 0.098(5) Uani 1 1 d D U . . .
H42G H 0.7275 0.4178 0.1163 0.147 Uiso 1 1 calc R U . . .
H42H H 0.7894 0.4529 0.0744 0.147 Uiso 1 1 calc R U . . .
H42I H 0.7847 0.4506 0.1271 0.147 Uiso 1 1 calc R U . . .
C43B C 0.9192(6) 0.4079(5) 0.0975(5) 0.081(4) Uani 1 1 d D U . . .
H43G H 0.9282 0.4318 0.1116 0.121 Uiso 1 1 calc R U . . .
H43H H 0.9243 0.4254 0.0631 0.121 Uiso 1 1 calc R U . . .
H43I H 0.9571 0.3799 0.1050 0.121 Uiso 1 1 calc R U . . .
C44B C 0.9415(6) 0.3130(4) 0.2732(4) 0.046(3) Uani 1 1 d . U . . .
H44E H 0.9313 0.2826 0.3027 0.055 Uiso 1 1 calc R U . . .
H44F H 0.9895 0.3060 0.2542 0.055 Uiso 1 1 calc R U . . .
O46B O 0.9841(4) 0.3011(3) 0.3610(3) 0.053(2) Uani 1 1 d . U . . .
C49B C 0.9690(5) 0.4477(2) 0.2618(3) 0.059(3) Uani 1 1 d G U . . .
C48B C 0.9934(5) 0.4395(3) 0.3042(3) 0.057(3) Uani 1 1 d G U . . .
H48B H 1.0068 0.4674 0.3104 0.068 Uiso 1 1 calc R U . . .
C47B C 0.9984(4) 0.3904(3) 0.3374(2) 0.053(3) Uani 1 1 d G U . . .
C46B C 0.9788(4) 0.3496(2) 0.3283(2) 0.045(2) Uani 1 1 d G U . . .
C45B C 0.9544(4) 0.3578(2) 0.2859(3) 0.044(2) Uani 1 1 d G U . . .
C50B C 0.9495(4) 0.4068(3) 0.2527(2) 0.054(3) Uani 1 1 d G U . . .
H50B H 0.9328 0.4125 0.2237 0.065 Uiso 1 1 calc R U . . .
C51B C 0.9619(7) 0.5030(4) 0.2237(4) 0.078(3) Uani 1 1 d D U . . .
C52B C 0.8803(9) 0.5090(8) 0.2109(9) 0.082(5) Uani 0.621(13) 1 d D U P E 1
H52J H 0.8760 0.4870 0.1940 0.122 Uiso 0.621(13) 1 calc R U P E 1
H52K H 0.8712 0.5444 0.1907 0.122 Uiso 0.621(13) 1 calc R U P E 1
H52L H 0.8421 0.4995 0.2399 0.122 Uiso 0.621(13) 1 calc R U P E 1
C53B C 0.9723(14) 0.5445(7) 0.2415(8) 0.084(5) Uani 0.621(13) 1 d D U P E 1
H53J H 0.9337 0.5410 0.2696 0.127 Uiso 0.621(13) 1 calc R U P E 1
H53K H 0.9659 0.5778 0.2166 0.127 Uiso 0.621(13) 1 calc R U P E 1
H53L H 1.0239 0.5414 0.2496 0.127 Uiso 0.621(13) 1 calc R U P E 1
C54B C 1.0198(12) 0.5101(8) 0.1783(6) 0.086(5) Uani 0.621(13) 1 d D U P E 1
H54J H 1.0721 0.5041 0.1857 0.129 Uiso 0.621(13) 1 calc R U P E 1
H54K H 1.0150 0.5448 0.1554 0.129 Uiso 0.621(13) 1 calc R U P E 1
H54L H 1.0093 0.4861 0.1648 0.129 Uiso 0.621(13) 1 calc R U P E 1
C55B C 1.0279(8) 0.3820(5) 0.3838(5) 0.067(3) Uani 1 1 d . U . . .
H55E H 1.0185 0.3466 0.4060 0.080 Uiso 1 1 calc R U . . .
H55F H 1.0841 0.3871 0.3767 0.080 Uiso 1 1 calc R U . . .
O57B O 0.8891(6) 0.3587(4) 0.4522(4) 0.091(3) Uani 1 1 d . U . . .
C60B C 0.9869(6) 0.4987(3) 0.4136(4) 0.083(3) Uani 1 1 d G U . . .
C61B C 1.0222(4) 0.4641(4) 0.3942(3) 0.077(3) Uani 1 1 d G U . . .
H61B H 1.0685 0.4726 0.3720 0.093 Uiso 1 1 calc R U . . .
C56B C 0.9898(5) 0.4172(3) 0.4073(3) 0.075(3) Uani 1 1 d G U . . .
C57B C 0.9220(5) 0.4047(3) 0.4398(3) 0.068(3) Uani 1 1 d G U . . .
C58B C 0.8867(4) 0.4393(4) 0.4592(3) 0.072(3) Uani 1 1 d G U . . .
C59B C 0.9191(5) 0.4862(3) 0.4460(3) 0.079(4) Uani 1 1 d G U . . .
H59B H 0.8949 0.5098 0.4593 0.095 Uiso 1 1 calc R U . . .
C62B C 1.0176(7) 0.5523(5) 0.3958(5) 0.097(4) Uani 1 1 d D U . . .
C63B C 1.0920(8) 0.5584(6) 0.3597(5) 0.111(5) Uani 1 1 d D U . . .
H63G H 1.0815 0.5529 0.3322 0.167 Uiso 1 1 calc R U . . .
H63H H 1.1307 0.5335 0.3743 0.167 Uiso 1 1 calc R U . . .
H63I H 1.1112 0.5927 0.3496 0.167 Uiso 1 1 calc R U . . .
C64B C 0.9572(8) 0.5907(5) 0.3716(5) 0.102(5) Uani 1 1 d D U . . .
H64G H 0.9434 0.5818 0.3466 0.153 Uiso 1 1 calc R U . . .
H64H H 0.9785 0.6248 0.3577 0.153 Uiso 1 1 calc R U . . .
H64I H 0.9113 0.5899 0.3950 0.153 Uiso 1 1 calc R U . . .
C65B C 1.0362(9) 0.5613(6) 0.4381(5) 0.112(5) Uani 1 1 d D U . . .
H65G H 0.9902 0.5555 0.4625 0.169 Uiso 1 1 calc R U . . .
H65H H 1.0526 0.5962 0.4278 0.169 Uiso 1 1 calc R U . . .
H65I H 1.0775 0.5378 0.4511 0.169 Uiso 1 1 calc R U . . .
C66B C 0.8133(7) 0.4256(5) 0.4944(4) 0.059(3) Uani 1 1 d . U . . .
H66E H 0.8157 0.4379 0.5198 0.071 Uiso 1 1 calc R U . . .
H66F H 0.8103 0.3882 0.5091 0.071 Uiso 1 1 calc R U . . .
C67B C 0.6925(7) 0.3330(4) 0.5100(4) 0.054(3) Uani 1 1 d . U . . .
H67G H 0.7424 0.3404 0.4884 0.065 Uiso 1 1 calc R U . . .
H67H H 0.6529 0.3311 0.4921 0.065 Uiso 1 1 calc R U . . .
C71B C 0.7122(6) 0.1917(3) 0.6211(3) 0.085(4) Uani 1 1 d G U . . .
H71B H 0.7171 0.1596 0.6457 0.102 Uiso 1 1 calc R U . . .
C70B C 0.7386(5) 0.1979(3) 0.5743(3) 0.073(3) Uani 1 1 d DG U . . .
N69B N 0.7315(5) 0.2449(3) 0.5383(2) 0.064(3) Uani 1 1 d G U . . .
C68B C 0.6979(5) 0.2857(2) 0.5492(3) 0.059(3) Uani 1 1 d G U . . .
C73B C 0.6714(5) 0.2795(3) 0.5961(3) 0.075(4) Uani 1 1 d G U . . .
H73B H 0.6484 0.3074 0.6035 0.089 Uiso 1 1 calc R U . . .
C72B C 0.6786(6) 0.2325(3) 0.6320(2) 0.088(4) Uani 1 1 d G U . . .
H72B H 0.6605 0.2283 0.6641 0.106 Uiso 1 1 calc R U . . .
C74B C 0.7784(7) 0.1583(4) 0.5589(4) 0.074(3) Uani 1 1 d D U . . .
H74G H 0.8340 0.1653 0.5486 0.089 Uiso 1 1 calc R U . . .
H74H H 0.7723 0.1248 0.5853 0.089 Uiso 1 1 calc R U . . .
C75B C 0.5003(9) 0.2979(5) 0.4961(5) 0.078(4) Uani 1 1 d . U . . .
H75G H 0.4635 0.2836 0.4849 0.117 Uiso 1 1 calc R U . . .
H75H H 0.4733 0.3086 0.5215 0.117 Uiso 1 1 calc R U . . .
H75I H 0.5398 0.2723 0.5082 0.117 Uiso 1 1 calc R U . . .
C76B C 0.6109(7) 0.2685(4) 0.3916(4) 0.051(3) Uani 1 1 d . U . . .
H76G H 0.6039 0.2943 0.4060 0.061 Uiso 1 1 calc R U . . .
H76H H 0.6649 0.2686 0.3758 0.061 Uiso 1 1 calc R U . . .
C82B C 0.5316(5) 0.1893(4) 0.4273(3) 0.082(4) Uani 1 1 d G U . . .
H82B H 0.5020 0.2017 0.4025 0.098 Uiso 1 1 calc R U . . .
C77B C 0.5906(5) 0.2181(3) 0.4274(2) 0.062(3) Uani 1 1 d G U . . .
N78B N 0.6339(4) 0.2000(3) 0.4637(3) 0.059(3) Uani 1 1 d G U . . .
C79B C 0.6183(5) 0.1531(3) 0.5000(3) 0.067(3) Uani 1 1 d DG U . . .
C80B C 0.5593(5) 0.1242(3) 0.4999(3) 0.083(4) Uani 1 1 d G U . . .
H80B H 0.5486 0.0922 0.5247 0.099 Uiso 1 1 calc R U . . .
C81B C 0.5159(5) 0.1423(3) 0.4636(3) 0.086(4) Uani 1 1 d G U . . .
H81B H 0.4756 0.1226 0.4636 0.103 Uiso 1 1 calc R U . . .
C83B C 0.6657(6) 0.1398(5) 0.5370(4) 0.071(3) Uani 1 1 d D U . . .
H83G H 0.6675 0.1025 0.5532 0.086 Uiso 1 1 calc R U . . .
H83H H 0.6410 0.1542 0.5606 0.086 Uiso 1 1 calc R U . . .
C84B C 0.7979(8) 0.2276(5) 0.3338(5) 0.067(4) Uani 1 1 d . U . . .
H84G H 0.7633 0.2148 0.3200 0.101 Uiso 1 1 calc R U . . .
H84H H 0.7854 0.2124 0.3684 0.101 Uiso 1 1 calc R U . . .
H84I H 0.8512 0.2188 0.3236 0.101 Uiso 1 1 calc R U . . .
C85B C 0.9136(7) 0.2825(4) 0.3913(4) 0.052(3) Uani 1 1 d . U . . .
H85G H 0.8713 0.2911 0.3725 0.062 Uiso 1 1 calc R U . . .
H85H H 0.9016 0.2984 0.4150 0.062 Uiso 1 1 calc R U . . .
C90B C 0.9917(4) 0.1494(3) 0.4300(4) 0.095(5) Uani 1 1 d G U . . .
H90B H 1.0380 0.1313 0.4248 0.114 Uiso 1 1 calc R U . . .
C91B C 0.9879(4) 0.2018(3) 0.4072(3) 0.073(4) Uani 1 1 d G U . . .
H91B H 1.0316 0.2195 0.3864 0.088 Uiso 1 1 calc R U . . .
C86B C 0.9202(5) 0.2284(2) 0.4147(3) 0.059(3) Uani 1 1 d G U . . .
N87B N 0.8564(4) 0.2026(3) 0.4451(3) 0.056(2) Uani 1 1 d G U . . .
C88B C 0.8602(4) 0.1501(3) 0.4679(3) 0.069(3) Uani 1 1 d DG U . . .
C89B C 0.9279(5) 0.1236(2) 0.4604(3) 0.087(4) Uani 1 1 d G U . . .
H89B H 0.9305 0.0878 0.4760 0.104 Uiso 1 1 calc R U . . .
C92B C 0.7883(6) 0.1256(4) 0.4963(4) 0.071(3) Uani 1 1 d D U . . .
H92G H 0.7572 0.1196 0.4756 0.085 Uiso 1 1 calc R U . . .
H92H H 0.8000 0.0924 0.5205 0.085 Uiso 1 1 calc R U . . .
C93B C 0.9214(11) 0.3182(6) 0.4966(6) 0.116(6) Uani 1 1 d . U . . .
H93G H 0.9772 0.3144 0.4886 0.174 Uiso 1 1 calc R U . . .
H93H H 0.8974 0.2855 0.5057 0.174 Uiso 1 1 calc R U . . .
H93I H 0.9095 0.3297 0.5231 0.174 Uiso 1 1 calc R U . . .
C30Y C 0.5704(17) 0.4912(10) 0.1840(7) 0.088(5) Uani 0.506(13) 1 d D U P D 2
H30P H 0.5928 0.4622 0.1764 0.133 Uiso 0.506(13) 1 calc R U P D 2
H30Q H 0.5922 0.5226 0.1595 0.133 Uiso 0.506(13) 1 calc R U P D 2
H30R H 0.5145 0.4922 0.1854 0.133 Uiso 0.506(13) 1 calc R U P D 2
C31Y C 0.5420(15) 0.5240(9) 0.2500(9) 0.085(6) Uani 0.506(13) 1 d D U P D 2
H31P H 0.4873 0.5159 0.2572 0.128 Uiso 0.506(13) 1 calc R U P D 2
H31Q H 0.5495 0.5582 0.2257 0.128 Uiso 0.506(13) 1 calc R U P D 2
H31R H 0.5591 0.5224 0.2787 0.128 Uiso 0.506(13) 1 calc R U P D 2
C32Y C 0.6748(9) 0.4979(10) 0.2238(11) 0.087(5) Uani 0.506(13) 1 d D U P D 2
H32P H 0.6846 0.5084 0.2487 0.131 Uiso 0.506(13) 1 calc R U P D 2
H32Q H 0.6884 0.5253 0.1929 0.131 Uiso 0.506(13) 1 calc R U P D 2
H32R H 0.7061 0.4675 0.2246 0.131 Uiso 0.506(13) 1 calc R U P D 2
O2A O 0.1021(4) 0.2769(3) 0.2115(3) 0.069(2) Uani 1 1 d . U . . .
O13A O 0.2030(6) 0.3066(4) 0.0448(4) 0.086(3) Uani 1 1 d . U . . .
C5A C 0.1458(4) 0.4182(2) 0.1041(3) 0.057(3) Uani 1 1 d G U . . .
C4A C 0.1202(4) 0.3792(3) 0.0947(2) 0.057(3) Uani 1 1 d G U . . .
H4A H 0.1121 0.3849 0.0636 0.069 Uiso 1 1 calc R U . . .
C3A C 0.1066(4) 0.3318(3) 0.1306(3) 0.056(3) Uani 1 1 d G U . . .
C2A C 0.1184(4) 0.3234(2) 0.1760(3) 0.052(3) Uani 1 1 d G U . . .
C1A C 0.1440(4) 0.3624(3) 0.1855(2) 0.053(3) Uani 1 1 d G U . . .
C6A C 0.1576(4) 0.4098(3) 0.1495(3) 0.052(3) Uani 1 1 d G U . . .
H6A H 0.1751 0.4365 0.1560 0.063 Uiso 1 1 calc R U . . .
C7A C 0.1672(7) 0.4700(5) 0.0635(5) 0.095(4) Uani 1 1 d D U . . .
C8A C 0.1976(9) 0.5079(6) 0.0799(6) 0.116(5) Uani 1 1 d D U . . .
H8AA H 0.1714 0.5030 0.1120 0.174 Uiso 1 1 calc R U . . .
H8AB H 0.1878 0.5425 0.0584 0.174 Uiso 1 1 calc R U . . .
H8AC H 0.2531 0.5021 0.0798 0.174 Uiso 1 1 calc R U . . .
C9A C 0.2323(8) 0.4614(6) 0.0265(5) 0.108(5) Uani 1 1 d D U . . .
H9AA H 0.2765 0.4448 0.0417 0.163 Uiso 1 1 calc R U . . .
H9AB H 0.2477 0.4942 0.0015 0.163 Uiso 1 1 calc R U . . .
H9AC H 0.2140 0.4399 0.0127 0.163 Uiso 1 1 calc R U . . .
C10A C 0.0952(7) 0.4921(6) 0.0418(6) 0.116(5) Uani 1 1 d D U . . .
H10A H 0.0537 0.4677 0.0568 0.174 Uiso 1 1 calc R U . . .
H10B H 0.1062 0.4992 0.0078 0.174 Uiso 1 1 calc R U . . .
H10C H 0.0794 0.5236 0.0468 0.174 Uiso 1 1 calc R U . . .
C11A C 0.0651(8) 0.2922(5) 0.1200(6) 0.079(3) Uani 1 1 d . U . . .
H11A H 0.0252 0.2759 0.1477 0.095 Uiso 1 1 calc R U . . .
H11B H 0.0381 0.3111 0.0929 0.095 Uiso 1 1 calc R U . . .
C16A C 0.1179(6) 0.1605(3) 0.1233(4) 0.084(4) Uani 1 1 d G U . . .
C15A C 0.1767(6) 0.1682(3) 0.0849(4) 0.088(4) Uani 1 1 d G U . . .
H15A H 0.1981 0.1404 0.0768 0.105 Uiso 1 1 calc R U . . .
C14A C 0.2044(5) 0.2167(4) 0.0583(3) 0.080(3) Uani 1 1 d G U . . .
C13A C 0.1731(6) 0.2574(3) 0.0702(3) 0.071(3) Uani 1 1 d G U . . .
C12A C 0.1143(5) 0.2496(3) 0.1086(4) 0.077(3) Uani 1 1 d G U . . .
C17A C 0.0866(5) 0.2012(4) 0.1352(3) 0.086(4) Uani 1 1 d G U . . .
H17A H 0.0464 0.1959 0.1614 0.103 Uiso 1 1 calc R U . . .
C18A C 0.0854(7) 0.1073(5) 0.1528(5) 0.087(3) Uani 1 1 d D U . . .
C19A C 0.1299(8) 0.0660(5) 0.1379(5) 0.088(4) Uani 1 1 d D U . . .
H19G H 0.1846 0.0674 0.1387 0.131 Uiso 1 1 calc R U . . .
H19H H 0.1231 0.0714 0.1057 0.131 Uiso 1 1 calc R U . . .
H19I H 0.1104 0.0327 0.1597 0.131 Uiso 1 1 calc R U . . .
C20A C 0.0906(8) 0.0957(6) 0.2048(5) 0.093(4) Uani 1 1 d D U . . .
H20G H 0.0491 0.0732 0.2254 0.140 Uiso 1 1 calc R U . . .
H20H H 0.0857 0.1274 0.2104 0.140 Uiso 1 1 calc R U . . .
H20I H 0.1403 0.0792 0.2117 0.140 Uiso 1 1 calc R U . . .
C21A C 0.0024(7) 0.1093(6) 0.1446(6) 0.100(4) Uani 1 1 d D U . . .
H21G H -0.0108 0.1438 0.1242 0.149 Uiso 1 1 calc R U . . .
H21H H -0.0324 0.0996 0.1750 0.149 Uiso 1 1 calc R U . . .
H21I H -0.0028 0.0858 0.1293 0.149 Uiso 1 1 calc R U . . .
C22A C 0.2607(8) 0.2236(5) 0.0164(5) 0.080(3) Uani 1 1 d . U . . .
H22A H 0.2400 0.2502 -0.0104 0.096 Uiso 1 1 calc R U . . .
H22B H 0.2634 0.1917 0.0106 0.096 Uiso 1 1 calc R U . . .
C27A C 0.4495(6) 0.2905(3) -0.0283(3) 0.078(3) Uani 1 1 d G U . . .
C28A C 0.3718(5) 0.2811(3) -0.0221(3) 0.070(3) Uani 1 1 d G U . . .
H28A H 0.3399 0.3047 -0.0422 0.084 Uiso 1 1 calc R U . . .
C23A C 0.3408(4) 0.2371(3) 0.0136(3) 0.065(3) Uani 1 1 d G U . . .
C24A C 0.3875(5) 0.2026(3) 0.0430(3) 0.060(3) Uani 1 1 d G U . . .
C25A C 0.4652(5) 0.2120(3) 0.0369(3) 0.055(3) Uani 1 1 d G U . . .
C26A C 0.4962(4) 0.2560(3) 0.0012(3) 0.063(3) Uani 1 1 d G U . . .
H26A H 0.5493 0.2624 -0.0030 0.076 Uiso 1 1 calc R U . . .
C29A C 0.4816(10) 0.3407(5) -0.0661(5) 0.102(4) Uani 1 1 d D U . . .
C33A C 0.5215(7) 0.1740(4) 0.0652(5) 0.057(3) Uani 1 1 d . U . . .
H33A H 0.4921 0.1507 0.0951 0.068 Uiso 1 1 calc R U . . .
H33B H 0.5464 0.1534 0.0469 0.068 Uiso 1 1 calc R U . . .
C36A C 0.6289(4) 0.2325(3) 0.1267(2) 0.044(2) Uani 1 1 d G U . . .
C37A C 0.7023(4) 0.2357(3) 0.1005(3) 0.055(3) Uani 1 1 d G U . . .
H37A H 0.7429 0.2487 0.1084 0.066 Uiso 1 1 calc R U . . .
C38A C 0.7165(4) 0.2199(3) 0.0626(3) 0.065(3) Uani 1 1 d G U . . .
C39A C 0.6571(5) 0.2009(3) 0.0509(2) 0.062(3) Uani 1 1 d G U . . .
H39A H 0.6668 0.1902 0.0250 0.075 Uiso 1 1 calc R U . . .
C34A C 0.5837(4) 0.1977(3) 0.0772(3) 0.050(3) Uani 1 1 d G U . . .
C35A C 0.5695(3) 0.2135(3) 0.1151(3) 0.045(2) Uani 1 1 d G U . . .
C40A C 0.7954(7) 0.2293(5) 0.0301(4) 0.091(4) Uani 1 1 d D U . . .
C41A C 0.8034(9) 0.2044(6) -0.0061(5) 0.108(5) Uani 1 1 d D U . . .
H41A H 0.8453 0.2200 -0.0320 0.163 Uiso 1 1 calc R U . . .
H41B H 0.7552 0.2090 -0.0186 0.163 Uiso 1 1 calc R U . . .
H41C H 0.8148 0.1681 0.0092 0.163 Uiso 1 1 calc R U . . .
C42A C 0.8038(9) 0.2867(5) 0.0029(5) 0.114(5) Uani 1 1 d D U . . .
H42A H 0.7687 0.2987 -0.0203 0.171 Uiso 1 1 calc R U . . .
H42B H 0.8568 0.2939 -0.0134 0.171 Uiso 1 1 calc R U . . .
H42C H 0.7910 0.3040 0.0252 0.171 Uiso 1 1 calc R U . . .
C43A C 0.8601(8) 0.2114(6) 0.0595(5) 0.103(5) Uani 1 1 d D U . . .
H43A H 0.8616 0.2336 0.0767 0.154 Uiso 1 1 calc R U . . .
H43B H 0.9093 0.2126 0.0385 0.154 Uiso 1 1 calc R U . . .
H43C H 0.8509 0.1765 0.0821 0.154 Uiso 1 1 calc R U . . .
C44A C 0.6149(6) 0.2451(4) 0.1709(4) 0.043(3) Uani 1 1 d . U . . .
H44A H 0.6653 0.2471 0.1795 0.051 Uiso 1 1 calc R U . . .
H44B H 0.5866 0.2170 0.1973 0.051 Uiso 1 1 calc R U . . .
C93A C 0.3266(7) 0.3570(5) 0.1553(5) 0.069(4) Uani 1 1 d . U . . .
H93A H 0.3394 0.3826 0.1232 0.104 Uiso 1 1 calc R U . . .
H93B H 0.2821 0.3381 0.1570 0.104 Uiso 1 1 calc R U . . .
H93C H 0.3706 0.3336 0.1629 0.104 Uiso 1 1 calc R U . . .
C49A C 0.5519(4) 0.3837(2) 0.1194(2) 0.050(3) Uani 1 1 d G U . . .
C50A C 0.5867(4) 0.3368(3) 0.1239(2) 0.042(3) Uani 1 1 d G U . . .
H50A H 0.6222 0.3332 0.0983 0.050 Uiso 1 1 calc R U . . .
C45A C 0.5696(4) 0.2951(2) 0.1659(3) 0.039(2) Uani 1 1 d G U . . .
C46A C 0.5176(4) 0.3003(2) 0.2034(2) 0.042(2) Uani 1 1 d G U . . .
C47A C 0.4828(4) 0.3472(3) 0.1989(2) 0.044(2) Uani 1 1 d G U . . .
C48A C 0.4999(4) 0.3889(2) 0.1569(3) 0.049(3) Uani 1 1 d G U . . .
H48A H 0.4761 0.4209 0.1538 0.058 Uiso 1 1 calc R U . . .
C51A C 0.5565(6) 0.4287(4) 0.0708(4) 0.067(3) Uani 1 1 d D U . . .
C52A C 0.6183(7) 0.4197(5) 0.0330(5) 0.077(4) Uani 1 1 d D U . . .
H52A H 0.6692 0.4197 0.0411 0.115 Uiso 1 1 calc R U . . .
H52B H 0.6149 0.4468 0.0022 0.115 Uiso 1 1 calc R U . . .
H52C H 0.6104 0.3869 0.0316 0.115 Uiso 1 1 calc R U . . .
C53A C 0.4780(6) 0.4365(5) 0.0546(5) 0.086(4) Uani 1 1 d D U . . .
H53A H 0.4608 0.4041 0.0563 0.129 Uiso 1 1 calc R U . . .
H53B H 0.4825 0.4611 0.0219 0.129 Uiso 1 1 calc R U . . .
H53C H 0.4405 0.4492 0.0752 0.129 Uiso 1 1 calc R U . . .
C54A C 0.5762(7) 0.4785(4) 0.0739(5) 0.068(4) Uani 1 1 d D U . . .
H54A H 0.5328 0.4895 0.0928 0.102 Uiso 1 1 calc R U . . .
H54B H 0.5863 0.5047 0.0420 0.102 Uiso 1 1 calc R U . . .
H54C H 0.6219 0.4730 0.0889 0.102 Uiso 1 1 calc R U . . .
C55A C 0.4322(6) 0.3546(4) 0.2423(4) 0.050(3) Uani 1 1 d . U . . .
H55A H 0.4624 0.3421 0.2685 0.060 Uiso 1 1 calc R U . . .
H55B H 0.4237 0.3915 0.2342 0.060 Uiso 1 1 calc R U . . .
N1A N 0.2839(5) 0.0758(3) 0.2995(3) 0.051(2) Uani 1 1 d D U . . .
C60A C 0.2693(5) 0.2777(3) 0.3284(2) 0.060(3) Uani 1 1 d G U . . .
C61A C 0.3429(4) 0.2953(3) 0.3071(3) 0.056(3) Uani 1 1 d G U . . .
H61A H 0.3846 0.2833 0.3242 0.067 Uiso 1 1 calc R U . . .
C56A C 0.3557(3) 0.3303(3) 0.2608(3) 0.053(3) Uani 1 1 d G U . . .
C57A C 0.2948(5) 0.3477(3) 0.2357(2) 0.052(3) Uani 1 1 d G U . . .
C58A C 0.2211(4) 0.3302(3) 0.2571(3) 0.066(3) Uani 1 1 d G U . . .
C59A C 0.2084(4) 0.2952(3) 0.3034(3) 0.070(3) Uani 1 1 d G U . . .
H59A H 0.1580 0.2832 0.3180 0.083 Uiso 1 1 calc R U . . .
C62A C 0.2523(7) 0.2382(5) 0.3791(5) 0.079(3) Uani 1 1 d D U . . .
C63A C 0.2169(8) 0.1910(5) 0.3791(5) 0.095(4) Uani 1 1 d D U . . .
H63A H 0.1842 0.2014 0.3546 0.142 Uiso 1 1 calc R U . . .
H63B H 0.1858 0.1735 0.4101 0.142 Uiso 1 1 calc R U . . .
H63C H 0.2580 0.1681 0.3726 0.142 Uiso 1 1 calc R U . . .
C64A C 0.3254(7) 0.2218(5) 0.4015(5) 0.095(4) Uani 1 1 d D U . . .
H64A H 0.3626 0.2067 0.3827 0.142 Uiso 1 1 calc R U . . .
H64B H 0.3124 0.1968 0.4338 0.142 Uiso 1 1 calc R U . . .
H64C H 0.3478 0.2514 0.4024 0.142 Uiso 1 1 calc R U . . .
C65A C 0.1928(8) 0.2604(5) 0.4095(5) 0.095(4) Uani 1 1 d D U . . .
H65A H 0.2166 0.2867 0.4150 0.142 Uiso 1 1 calc R U . . .
H65B H 0.1747 0.2334 0.4399 0.142 Uiso 1 1 calc R U . . .
H65C H 0.1491 0.2752 0.3930 0.142 Uiso 1 1 calc R U . . .
C66A C 0.1505(7) 0.3564(5) 0.2344(5) 0.066(3) Uani 1 1 d . U . . .
H66A H 0.1048 0.3376 0.2555 0.080 Uiso 1 1 calc R U . . .
H66B H 0.1458 0.3907 0.2353 0.080 Uiso 1 1 calc R U . . .
C67A C 0.1633(6) 0.2409(3) 0.2190(4) 0.054(3) Uani 1 1 d D U . . .
H67C H 0.2081 0.2554 0.2238 0.065 Uiso 0.502(6) 1 calc R U P F 2
H67D H 0.1789 0.2314 0.1911 0.065 Uiso 0.502(6) 1 calc R U P F 2
H67A H 0.2044 0.2519 0.2304 0.065 Uiso 0.498(6) 1 calc R U P F 1
H67B H 0.1854 0.2354 0.1896 0.065 Uiso 0.498(6) 1 calc R U P F 1
C72X C 0.0386(7) 0.1463(6) 0.3218(6) 0.060(4) Uani 0.502(6) 1 d G U P F 2
H72X H -0.0140 0.1416 0.3359 0.072 Uiso 0.502(6) 1 calc R U P F 2
C71X C 0.0937(9) 0.1104(4) 0.3414(4) 0.061(4) Uani 0.502(6) 1 d G U P F 2
H71X H 0.0788 0.0811 0.3688 0.073 Uiso 0.502(6) 1 calc R U P F 2
C70X C 0.1707(8) 0.1173(4) 0.3208(5) 0.054(3) Uani 0.502(6) 1 d DG U P F 2
N69X N 0.1925(7) 0.1601(5) 0.2806(4) 0.046(3) Uani 0.502(6) 1 d G U P F 2
C68X C 0.1374(10) 0.1960(4) 0.2611(3) 0.049(3) Uani 0.502(6) 1 d DG U P F 2
C73X C 0.0604(9) 0.1891(5) 0.2817(5) 0.059(3) Uani 0.502(6) 1 d G U P F 2
H73X H 0.0227 0.2136 0.2683 0.070 Uiso 0.502(6) 1 calc R U P F 2
C75A C 0.2666(8) 0.3175(5) 0.0617(6) 0.083(5) Uani 1 1 d . U . . .
H75A H 0.2783 0.3536 0.0455 0.124 Uiso 1 1 calc R U . . .
H75B H 0.3117 0.2971 0.0553 0.124 Uiso 1 1 calc R U . . .
H75C H 0.2532 0.3094 0.0958 0.124 Uiso 1 1 calc R U . . .
C76A C 0.3415(7) 0.1576(4) 0.1260(4) 0.054(3) Uani 1 1 d D U . . .
H76A H 0.2919 0.1754 0.1308 0.065 Uiso 0.498(6) 1 calc R U P F 1
H76B H 0.3825 0.1746 0.1319 0.065 Uiso 0.498(6) 1 calc R U P F 1
H76C H 0.2921 0.1757 0.1306 0.065 Uiso 0.502(6) 1 calc R U P F 2
H76D H 0.3827 0.1746 0.1318 0.065 Uiso 0.502(6) 1 calc R U P F 2
C72A C 0.0203(7) 0.1463(6) 0.3085(6) 0.060(4) Uani 0.498(6) 1 d G U P F 1
H72A H -0.0325 0.1444 0.3224 0.072 Uiso 0.498(6) 1 calc R U P F 1
C71A C 0.0675(9) 0.1032(4) 0.3209(5) 0.061(4) Uani 0.498(6) 1 d G U P F 1
H71A H 0.0471 0.0718 0.3434 0.073 Uiso 0.498(6) 1 calc R U P F 1
C70A C 0.1447(8) 0.1058(4) 0.3005(5) 0.054(3) Uani 0.498(6) 1 d DG U P F 1
N69A N 0.1746(7) 0.1516(6) 0.2677(5) 0.046(3) Uani 0.498(6) 1 d G U P F 1
C68A C 0.1274(10) 0.1948(4) 0.2552(4) 0.049(3) Uani 0.498(6) 1 d DG U P F 1
C73A C 0.0502(9) 0.1921(4) 0.2756(6) 0.059(3) Uani 0.498(6) 1 d G U P F 1
H73A H 0.0179 0.2216 0.2671 0.070 Uiso 0.498(6) 1 calc R U P F 1
C80A C 0.3402(11) 0.0058(5) 0.2249(6) 0.061(3) Uani 0.498(6) 1 d G U P F 1
H80A H 0.3411 -0.0277 0.2480 0.074 Uiso 0.498(6) 1 calc R U P F 1
C81A C 0.3459(15) 0.0137(7) 0.1774(7) 0.062(3) Uani 0.498(6) 1 d G U P F 1
H81A H 0.3506 -0.0145 0.1680 0.075 Uiso 0.498(6) 1 calc R U P F 1
C82A C 0.3447(13) 0.0627(9) 0.1437(5) 0.056(3) Uani 0.498(6) 1 d G U P F 1
H82A H 0.3485 0.0681 0.1113 0.067 Uiso 0.498(6) 1 calc R U P F 1
C77A C 0.3378(9) 0.1039(6) 0.1576(6) 0.051(2) Uani 0.498(6) 1 d DG U P F 1
N78A N 0.3321(8) 0.0961(5) 0.2051(7) 0.044(2) Uani 0.498(6) 1 d G U P F 1
C79A C 0.3334(8) 0.0470(7) 0.2387(5) 0.052(3) Uani 0.498(6) 1 d DG U P F 1
C80X C 0.3126(11) 0.0046(5) 0.2186(6) 0.061(3) Uani 0.502(6) 1 d G U P F 2
H80X H 0.3042 -0.0297 0.2394 0.074 Uiso 0.502(6) 1 calc R U P F 2
C81X C 0.3422(14) 0.0161(8) 0.1711(7) 0.062(3) Uani 0.502(6) 1 d G U P F 2
H81X H 0.3540 -0.0103 0.1594 0.075 Uiso 0.502(6) 1 calc R U P F 2
C82X C 0.3545(12) 0.0663(9) 0.1407(5) 0.056(3) Uani 0.502(6) 1 d G U P F 2
H82X H 0.3747 0.0742 0.1082 0.067 Uiso 0.502(6) 1 calc R U P F 2
C77X C 0.3372(9) 0.1050(6) 0.1578(7) 0.051(2) Uani 0.502(6) 1 d G U P F 2
N78X N 0.3076(8) 0.0935(6) 0.2054(7) 0.044(2) Uani 0.502(6) 1 d G U P F 2
C79X C 0.2953(7) 0.0433(7) 0.2358(5) 0.052(3) Uani 0.502(6) 1 d DG U P F 2
C88X C 0.4070(7) 0.0926(4) 0.3199(5) 0.049(3) Uani 0.502(6) 1 d DG U P F 2
N87X N 0.4034(7) 0.1407(6) 0.2849(4) 0.044(3) Uani 0.502(6) 1 d G U P F 2
C86X C 0.4482(9) 0.1791(4) 0.2828(4) 0.044(2) Uani 0.502(6) 1 d DG U P F 2
C91X C 0.4966(10) 0.1695(5) 0.3159(6) 0.049(3) Uani 0.502(6) 1 d G U P F 2
H91X H 0.5272 0.1958 0.3145 0.059 Uiso 0.502(6) 1 calc R U P F 2
C90X C 0.5002(9) 0.1215(6) 0.3509(5) 0.054(3) Uani 0.502(6) 1 d G U P F 2
H90X H 0.5333 0.1149 0.3735 0.065 Uiso 0.502(6) 1 calc R U P F 2
C89X C 0.4554(9) 0.0830(4) 0.3530(4) 0.054(3) Uani 0.502(6) 1 d G U P F 2
H89X H 0.4578 0.0502 0.3769 0.064 Uiso 0.502(6) 1 calc R U P F 2
Cl1E Cl 0.0990(4) 0.9506(3) 0.3840(3) 0.194(3) Uani 1 1 d D U . . .
O1E O 0.0569(8) 0.9920(5) 0.3627(6) 0.210(6) Uani 1 1 d D U . . .
O2E O 0.1589(8) 0.9654(5) 0.4017(5) 0.189(5) Uani 1 1 d D U . . .
O3E O 0.1431(11) 0.9324(7) 0.3505(6) 0.238(7) Uani 1 1 d D U . . .
O4E O 0.0648(9) 0.9101(5) 0.4217(6) 0.238(7) Uani 1 1 d D U . . .
Cl1D Cl 0.7124(3) 0.10341(15) 0.37844(16) 0.0902(13) Uani 1 1 d D U . . .
O1D O 0.7003(8) 0.1247(4) 0.4121(4) 0.131(4) Uani 1 1 d D U . . .
O2D O 0.7899(6) 0.0994(5) 0.3609(5) 0.181(5) Uani 1 1 d D U . . .
O3D O 0.6831(7) 0.1347(4) 0.3375(4) 0.122(4) Uani 1 1 d D U . . .
O4D O 0.6806(8) 0.0551(4) 0.3974(4) 0.141(4) Uani 1 1 d D U . . .
Cl1I Cl 0.8883(3) 0.10398(17) 0.2595(2) 0.1257(17) Uani 1 1 d D U . . .
C1I C 0.8268(7) 0.1559(3) 0.2405(5) 0.088(3) Uani 1 1 d D U . . .
H1I H 0.7899 0.1567 0.2688 0.106 Uiso 1 1 calc R U . . .
Cl2I Cl 0.8736(3) 0.21301(14) 0.21478(16) 0.1036(15) Uani 1 1 d D U . . .
Cl3I Cl 0.7737(3) 0.14915(16) 0.20180(16) 0.1057(14) Uani 1 1 d D U . . .
C1K C 0.1836(7) 0.3120(8) 0.5121(4) 0.232(6) Uani 1 1 d D U . . .
H1K H 0.1713 0.2793 0.5107 0.278 Uiso 1 1 calc R U . . .
Cl1K Cl 0.2781(5) 0.3290(4) 0.4883(3) 0.249(4) Uani 1 1 d D U . . .
Cl2K Cl 0.1727(6) 0.3096(4) 0.5693(3) 0.275(4) Uani 1 1 d D U . . .
Cl3K Cl 0.1270(6) 0.3625(4) 0.4816(4) 0.281(4) Uani 1 1 d D U . . .
C1J C 0.1732(9) 0.8859(6) 0.2749(8) 0.314(8) Uani 1 1 d D U . . .
H1J H 0.1604 0.8903 0.3059 0.377 Uiso 1 1 calc R U . . .
Cl1J Cl 0.1672(6) 0.9425(4) 0.2269(4) 0.323(5) Uani 1 1 d D U . . .
Cl2J Cl 0.1172(7) 0.8411(5) 0.2720(5) 0.362(6) Uani 1 1 d D U . . .
Cl3J Cl 0.2660(6) 0.8631(4) 0.2650(4) 0.294(5) Uani 1 1 d D U . . .
C1H C 0.7150(12) 0.8648(7) 0.1778(9) 0.218(9) Uani 0.437(7) 1 d D U P C 2
H1H H 0.6913 0.8762 0.2040 0.261 Uiso 0.437(7) 1 calc R U P C 2
Cl1H Cl 0.7394(10) 0.9161(5) 0.1254(6) 0.202(7) Uani 0.437(7) 1 d D U P C 2
Cl2H Cl 0.6527(9) 0.8271(6) 0.1692(7) 0.223(7) Uani 0.437(7) 1 d D U P C 2
Cl3H Cl 0.7971(10) 0.8279(6) 0.1911(7) 0.235(8) Uani 0.437(7) 1 d D U P C 2
C1G C 0.7469(7) 0.3976(8) 0.3632(6) 0.260(6) Uani 1 1 d D U . . .
H1G H 0.7548 0.3630 0.3872 0.312 Uiso 1 1 calc R U . . .
Cl1G Cl 0.6555(4) 0.4224(4) 0.3736(3) 0.216(3) Uani 1 1 d D U . . .
Cl2G Cl 0.7636(5) 0.3993(5) 0.3064(4) 0.299(5) Uani 1 1 d D U . . .
Cl3G Cl 0.8123(5) 0.4409(5) 0.3604(4) 0.297(5) Uani 1 1 d D U . . .
C84A C 0.4495(6) 0.2602(4) 0.1183(4) 0.047(3) Uani 1 1 d . U . . .
H84A H 0.4422 0.2641 0.0866 0.071 Uiso 1 1 calc R U . . .
H84B H 0.4766 0.2896 0.1162 0.071 Uiso 1 1 calc R U . . .
H84C H 0.3994 0.2579 0.1386 0.071 Uiso 1 1 calc R U . . .
C85A C 0.4418(6) 0.2272(3) 0.2430(3) 0.039(2) Uani 1 1 d D U . . .
H85C H 0.4516 0.2218 0.2128 0.047 Uiso 0.502(6) 1 calc R U P F 2
H85D H 0.3899 0.2427 0.2466 0.047 Uiso 0.502(6) 1 calc R U P F 2
H85A H 0.4565 0.2179 0.2149 0.047 Uiso 0.498(6) 1 calc R U P F 1
H85B H 0.3917 0.2457 0.2408 0.047 Uiso 0.498(6) 1 calc R U P F 1
C88A C 0.3633(7) 0.1064(5) 0.3365(5) 0.049(3) Uani 0.498(6) 1 d DG U P F 1
N87A N 0.3733(8) 0.1500(5) 0.2955(4) 0.044(3) Uani 0.498(6) 1 d G U P F 1
C86A C 0.4349(10) 0.1812(4) 0.2861(4) 0.044(2) Uani 0.498(6) 1 d DG U P F 1
C91A C 0.4865(8) 0.1689(5) 0.3177(6) 0.049(3) Uani 0.498(6) 1 d G U P F 1
H91A H 0.5286 0.1902 0.3113 0.059 Uiso 0.498(6) 1 calc R U P F 1
C90A C 0.4765(9) 0.1254(6) 0.3587(5) 0.054(3) Uani 0.498(6) 1 d G U P F 1
H90A H 0.5118 0.1169 0.3802 0.065 Uiso 0.498(6) 1 calc R U P F 1
C89A C 0.4149(9) 0.0941(4) 0.3681(4) 0.054(3) Uani 0.498(6) 1 d G U P F 1
H89A H 0.4081 0.0644 0.3961 0.064 Uiso 0.498(6) 1 calc R U P F 1
O24A O 0.3584(5) 0.1573(3) 0.0788(3) 0.065(2) Uani 1 1 d . U . . .
O35A O 0.4952(4) 0.2139(3) 0.1384(3) 0.0436(19) Uani 1 1 d . U . . .
O46A O 0.4996(4) 0.2591(3) 0.2442(3) 0.0397(18) Uani 1 1 d . U . . .
O57A O 0.3083(4) 0.3822(3) 0.1893(3) 0.057(2) Uani 1 1 d . U . . .
F1A F 0.3203(4) 0.2042(2) 0.1994(2) 0.0532(17) Uani 1 1 d . U . . .
Cu1A Cu 0.30215(10) 0.14303(6) 0.24762(7) 0.0562(6) Uani 1 1 d . U . . .
C92A C 0.2938(10) 0.0783(8) 0.3442(5) 0.053(3) Uani 0.498(6) 1 d D U P F 1
H92A H 0.2984 0.0436 0.3680 0.063 Uiso 0.498(6) 1 calc R U P F 1
H92B H 0.2484 0.0955 0.3562 0.063 Uiso 0.498(6) 1 calc R U P F 1
C92X C 0.3572(8) 0.0561(6) 0.3168(8) 0.053(3) Uani 0.502(6) 1 d D U P F 2
H92C H 0.3452 0.0291 0.3486 0.063 Uiso 0.502(6) 1 calc R U P F 2
H92D H 0.3870 0.0399 0.2957 0.063 Uiso 0.502(6) 1 calc R U P F 2
C83X C 0.2623(11) 0.0370(6) 0.2844(6) 0.056(3) Uani 0.502(6) 1 d D U P F 2
H83A H 0.2787 0.0034 0.3060 0.067 Uiso 0.502(6) 1 calc R U P F 2
H83B H 0.2056 0.0373 0.2878 0.067 Uiso 0.502(6) 1 calc R U P F 2
C83A C 0.3307(11) 0.0357(6) 0.2890(6) 0.056(3) Uani 0.498(6) 1 d D U P F 1
H83C H 0.3075 0.0023 0.3083 0.067 Uiso 0.498(6) 1 calc R U P F 1
H83D H 0.3832 0.0351 0.2959 0.067 Uiso 0.498(6) 1 calc R U P F 1
C74A C 0.2018(6) 0.0639(6) 0.3072(8) 0.055(4) Uani 0.498(6) 1 d D U P F 1
H74A H 0.1960 0.0470 0.2857 0.066 Uiso 0.498(6) 1 calc R U P F 1
H74B H 0.1885 0.0390 0.3400 0.066 Uiso 0.498(6) 1 calc R U P F 1
C74X C 0.2321(9) 0.0813(7) 0.3398(5) 0.055(4) Uani 0.502(6) 1 d D U P F 2
H74C H 0.2601 0.0943 0.3574 0.066 Uiso 0.502(6) 1 calc R U P F 2
H74D H 0.2102 0.0482 0.3615 0.066 Uiso 0.502(6) 1 calc R U P F 2
C30X C 0.5262(17) 0.3318(10) -0.1088(8) 0.114(6) Uani 0.536(13) 1 d D U P G 2
H30A H 0.5692 0.3081 -0.0995 0.170 Uiso 0.536(13) 1 calc R U P G 2
H30B H 0.5460 0.3641 -0.1328 0.170 Uiso 0.536(13) 1 calc R U P G 2
H30C H 0.4922 0.3175 -0.1219 0.170 Uiso 0.536(13) 1 calc R U P G 2
C30A C 0.4537(19) 0.3848(9) -0.0518(11) 0.105(6) Uani 0.464(13) 1 d D U P G 1
H30D H 0.4256 0.3722 -0.0193 0.158 Uiso 0.464(13) 1 calc R U P G 1
H30E H 0.4194 0.4067 -0.0731 0.158 Uiso 0.464(13) 1 calc R U P G 1
H30F H 0.4978 0.4042 -0.0537 0.158 Uiso 0.464(13) 1 calc R U P G 1
C32X C 0.5280(17) 0.3665(9) -0.0452(9) 0.101(6) Uani 0.536(13) 1 d D U P G 2
H32A H 0.4950 0.3732 -0.0190 0.152 Uiso 0.536(13) 1 calc R U P G 2
H32B H 0.5475 0.3986 -0.0697 0.152 Uiso 0.536(13) 1 calc R U P G 2
H32C H 0.5713 0.3443 -0.0334 0.152 Uiso 0.536(13) 1 calc R U P G 2
C31A C 0.5704(11) 0.3380(11) -0.0739(11) 0.107(6) Uani 0.464(13) 1 d D U P G 1
H31A H 0.5885 0.3430 -0.0481 0.161 Uiso 0.464(13) 1 calc R U P G 1
H31B H 0.5907 0.3646 -0.1041 0.161 Uiso 0.464(13) 1 calc R U P G 1
H31C H 0.5883 0.3047 -0.0744 0.161 Uiso 0.464(13) 1 calc R U P G 1
C31X C 0.4110(13) 0.3761(10) -0.0798(10) 0.108(6) Uani 0.536(13) 1 d D U P G 2
H31D H 0.3817 0.3631 -0.0964 0.162 Uiso 0.536(13) 1 calc R U P G 2
H31E H 0.4285 0.4103 -0.1005 0.162 Uiso 0.536(13) 1 calc R U P G 2
H31F H 0.3782 0.3774 -0.0511 0.162 Uiso 0.536(13) 1 calc R U P G 2
C32A C 0.458(2) 0.3449(12) -0.1125(8) 0.105(6) Uani 0.464(13) 1 d D U P G 1
H32D H 0.4726 0.3134 -0.1180 0.158 Uiso 0.464(13) 1 calc R U P G 1
H32E H 0.4842 0.3734 -0.1388 0.158 Uiso 0.464(13) 1 calc R U P G 1
H32F H 0.4023 0.3504 -0.1105 0.158 Uiso 0.464(13) 1 calc R U P G 1
C52Y C 1.0439(11) 0.5240(12) 0.2093(12) 0.081(6) Uani 0.379(13) 1 d D U P E 2
H52M H 1.0573 0.5316 0.2350 0.121 Uiso 0.379(13) 1 calc R U P E 2
H52N H 1.0461 0.5550 0.1808 0.121 Uiso 0.379(13) 1 calc R U P E 2
H52O H 1.0805 0.4986 0.2028 0.121 Uiso 0.379(13) 1 calc R U P E 2
C53Y C 0.932(2) 0.5094(13) 0.1786(9) 0.083(6) Uani 0.379(13) 1 d D U P E 2
H53M H 0.9607 0.4864 0.1645 0.125 Uiso 0.379(13) 1 calc R U P E 2
H53N H 0.9387 0.5445 0.1561 0.125 Uiso 0.379(13) 1 calc R U P E 2
H53O H 0.8772 0.5013 0.1864 0.125 Uiso 0.379(13) 1 calc R U P E 2
C54Y C 0.9125(18) 0.5350(12) 0.2487(11) 0.084(6) Uani 0.379(13) 1 d D U P E 2
H54M H 0.9368 0.5351 0.2745 0.126 Uiso 0.379(13) 1 calc R U P E 2
H54N H 0.8613 0.5204 0.2616 0.126 Uiso 0.379(13) 1 calc R U P E 2
H54O H 0.9078 0.5698 0.2260 0.126 Uiso 0.379(13) 1 calc R U P E 2
C32Z C 0.610(2) 0.8342(9) 0.0696(11) 0.090(6) Uani 0.365(12) 1 d D U P A 2
H32J H 0.6463 0.8399 0.0871 0.136 Uiso 0.365(12) 1 calc R U P A 2
H32K H 0.6373 0.8198 0.0469 0.136 Uiso 0.365(12) 1 calc R U P A 2
H32L H 0.5706 0.8106 0.0918 0.136 Uiso 0.365(12) 1 calc R U P A 2
C31Z C 0.6248(19) 0.9116(12) -0.0039(9) 0.099(7) Uani 0.365(12) 1 d D U P A 2
H31J H 0.6010 0.9436 -0.0225 0.149 Uiso 0.365(12) 1 calc R U P A 2
H31K H 0.6348 0.8895 -0.0219 0.149 Uiso 0.365(12) 1 calc R U P A 2
H31L H 0.6734 0.9185 0.0030 0.149 Uiso 0.365(12) 1 calc R U P A 2
C30Z C 0.4972(13) 0.8717(15) 0.0308(14) 0.097(6) Uani 0.365(12) 1 d D U P A 2
H30J H 0.4666 0.8489 0.0597 0.146 Uiso 0.365(12) 1 calc R U P A 2
H30K H 0.5112 0.8550 0.0081 0.146 Uiso 0.365(12) 1 calc R U P A 2
H30L H 0.4671 0.9027 0.0169 0.146 Uiso 0.365(12) 1 calc R U P A 2
Cl1F Cl 0.4338(6) 0.9440(4) 0.3623(4) 0.069(2) Uani 0.437(7) 1 d D U P C 2
O1F O 0.3729(12) 0.9263(10) 0.3497(10) 0.085(4) Uani 0.437(7) 1 d D U P C 2
O2F O 0.4806(11) 0.9754(7) 0.3209(6) 0.083(5) Uani 0.437(7) 1 d D U P C 2
O3F O 0.4753(10) 0.9019(6) 0.3893(7) 0.069(4) Uani 0.437(7) 1 d D U P C 2
O4F O 0.4052(11) 0.9728(6) 0.3897(6) 0.073(5) Uani 0.437(7) 1 d D U P C 2
Cl2F Cl 0.4304(5) 0.9258(3) 0.3460(4) 0.103(3) Uani 0.563(7) 1 d D U P C 1
O5F O 0.4592(10) 0.8760(5) 0.3630(7) 0.113(5) Uani 0.563(7) 1 d D U P C 1
O6F O 0.3515(7) 0.9254(8) 0.3459(8) 0.095(5) Uani 0.563(7) 1 d D U P C 1
O7F O 0.4422(13) 0.9486(8) 0.3774(7) 0.101(4) Uani 0.563(7) 1 d D U P C 1
O8F O 0.4699(10) 0.9548(6) 0.3015(5) 0.113(5) Uani 0.563(7) 1 d D U P C 1
C1L C 0.9604(12) 0.8301(10) 0.4310(7) 0.195(6) Uani 0.512(10) 1 d D U P H 1
H1L H 0.9745 0.8661 0.4222 0.233 Uiso 0.512(10) 1 calc R U P H 1
Cl1L Cl 1.0242(9) 0.8000(7) 0.3996(5) 0.218(6) Uani 0.512(10) 1 d D U P H 1
Cl2L Cl 0.9691(15) 0.7931(7) 0.4894(7) 0.172(5) Uani 0.512(10) 1 d D U P H 1
Cl3L Cl 0.8682(11) 0.8258(10) 0.4213(10) 0.180(5) Uani 0.512(10) 1 d D U P H 1
C2L C 0.9182(15) 0.8610(10) 0.4464(10) 0.217(6) Uani 0.488(10) 1 d D U P H 2
H2L H 0.9561 0.8807 0.4183 0.261 Uiso 0.488(10) 1 calc R U P H 2
Cl4L Cl 0.8735(10) 0.9009(6) 0.4745(6) 0.218(7) Uani 0.488(10) 1 d D U P H 2
Cl5L Cl 0.8487(15) 0.8378(12) 0.4276(12) 0.216(6) Uani 0.488(10) 1 d D U P H 2
Cl6L Cl 0.9654(18) 0.8104(10) 0.4841(9) 0.224(7) Uani 0.488(10) 1 d D U P H 2

loop_
_atom_site_aniso_label
_atom_site_aniso_U_11
_atom_site_aniso_U_22
_atom_site_aniso_U_33
_atom_site_aniso_U_23
_atom_site_aniso_U_13
_atom_site_aniso_U_12
Cu1C 0.112(2) 0.0840(16) 0.0940(18) -0.0378(14) -0.0206(15) -0.0040(13)
N1C 0.098(6) 0.056(5) 0.075(6) -0.030(4) -0.015(4) -0.016(4)
F1C 0.091(6) 0.087(5) 0.096(6) -0.031(5) -0.022(5) -0.008(4)
O2C 0.092(7) 0.061(5) 0.079(6) -0.032(5) -0.024(5) -0.003(5)
C3C 0.066(7) 0.064(5) 0.073(6) -0.028(4) -0.013(5) 0.003(5)
C4C 0.069(8) 0.070(6) 0.074(7) -0.030(5) -0.015(6) 0.010(5)
C5C 0.071(7) 0.070(6) 0.081(6) -0.033(5) -0.018(5) 0.006(5)
C6C 0.078(8) 0.061(6) 0.085(7) -0.031(5) -0.026(6) 0.010(6)
C1C 0.073(7) 0.057(5) 0.074(6) -0.024(4) -0.021(5) 0.000(5)
C2C 0.076(8) 0.060(5) 0.075(6) -0.026(4) -0.016(5) -0.003(5)
C7C 0.074(7) 0.083(7) 0.091(7) -0.045(5) -0.015(6) 0.003(5)
C8C 0.089(8) 0.096(9) 0.091(10) -0.054(8) -0.009(7) 0.009(6)
C9C 0.095(9) 0.096(8) 0.107(9) -0.055(7) -0.009(7) -0.016(7)
C10C 0.082(9) 0.098(9) 0.096(8) -0.047(7) -0.018(7) 0.003(7)
C11C 0.074(7) 0.064(6) 0.072(7) -0.023(5) -0.008(6) 0.005(5)
O13C 0.082(6) 0.059(5) 0.057(5) -0.021(4) -0.008(4) -0.002(4)
C16C 0.079(6) 0.066(7) 0.065(5) -0.028(5) -0.007(4) 0.028(5)
C17C 0.081(7) 0.060(7) 0.065(6) -0.019(5) -0.005(5) 0.017(6)
C12C 0.073(6) 0.058(6) 0.065(5) -0.023(5) -0.007(4) 0.012(5)
C13C 0.073(6) 0.060(7) 0.063(5) -0.025(5) -0.009(4) 0.012(5)
C14C 0.072(5) 0.053(6) 0.062(5) -0.031(5) -0.008(4) 0.013(5)
C15C 0.078(6) 0.068(7) 0.065(5) -0.032(5) -0.011(5) 0.025(6)
C18C 0.104(8) 0.100(7) 0.065(6) -0.029(5) -0.009(5) 0.030(6)
C19C 0.111(10) 0.117(9) 0.080(9) -0.039(8) 0.000(8) 0.028(8)
C20C 0.119(9) 0.151(12) 0.076(9) -0.032(9) -0.014(7) 0.023(8)
C21C 0.133(11) 0.108(8) 0.068(9) -0.021(7) -0.010(8) 0.025(7)
C22C 0.071(6) 0.064(6) 0.061(6) -0.036(5) -0.011(5) 0.014(5)
O24C 0.062(5) 0.052(5) 0.061(5) -0.036(4) -0.008(4) 0.012(4)
C27C 0.073(7) 0.076(6) 0.079(6) -0.052(5) -0.021(5) 0.016(5)
C26C 0.065(7) 0.061(6) 0.078(6) -0.046(5) -0.021(5) 0.017(5)
C25C 0.057(6) 0.057(5) 0.073(6) -0.038(4) -0.017(5) 0.019(4)
C24C 0.059(6) 0.054(5) 0.063(5) -0.039(4) -0.012(4) 0.018(4)
C23C 0.054(6) 0.058(5) 0.061(5) -0.034(4) -0.019(4) 0.021(4)
C28C 0.068(7) 0.074(6) 0.071(6) -0.047(5) -0.014(5) 0.016(5)
C29C 0.099(8) 0.103(7) 0.093(7) -0.073(6) -0.017(6) 0.018(6)
C30C 0.103(9) 0.108(11) 0.108(11) -0.080(9) -0.015(8) 0.019(8)
C31C 0.120(11) 0.108(9) 0.097(11) -0.076(8) -0.010(9) 0.007(8)
C32C 0.106(11) 0.113(10) 0.089(9) -0.071(8) -0.022(8) 0.011(9)
C33C 0.063(7) 0.062(5) 0.080(6) -0.041(5) -0.009(5) 0.006(5)
C34C 0.068(7) 0.062(5) 0.084(7) -0.039(5) -0.004(5) -0.001(5)
C35C 0.076(7) 0.054(5) 0.093(7) -0.041(5) -0.012(5) 0.005(4)
C36C 0.083(7) 0.056(5) 0.082(7) -0.040(5) -0.002(5) 0.002(5)
C37C 0.100(8) 0.062(6) 0.106(9) -0.044(6) -0.011(7) -0.007(6)
C38C 0.117(8) 0.077(6) 0.136(9) -0.042(6) -0.036(7) -0.017(6)
C39C 0.097(8) 0.067(6) 0.102(9) -0.047(6) -0.019(7) -0.008(5)
O35C 0.080(7) 0.060(5) 0.169(10) -0.056(6) -0.038(6) 0.013(5)
C40C 0.175(11) 0.126(9) 0.204(12) -0.081(9) -0.047(9) -0.044(8)
C41C 0.186(15) 0.162(13) 0.218(13) -0.092(11) -0.059(11) -0.037(11)
C42C 0.207(15) 0.137(10) 0.219(16) -0.086(11) -0.044(12) -0.034(10)
C43C 0.187(13) 0.198(14) 0.234(14) -0.117(11) -0.036(11) -0.082(10)
C44C 0.088(6) 0.042(6) 0.079(7) -0.032(5) -0.003(5) -0.007(5)
O46C 0.101(7) 0.060(5) 0.069(6) -0.033(4) -0.010(5) -0.001(5)
C47C 0.086(6) 0.049(6) 0.075(7) -0.026(5) -0.009(5) 0.000(5)
C46C 0.091(6) 0.052(6) 0.067(7) -0.023(5) -0.011(5) 0.000(5)
C45C 0.089(6) 0.038(6) 0.071(6) -0.021(5) -0.014(5) 0.004(5)
C50C 0.085(7) 0.040(6) 0.071(7) -0.025(5) -0.011(5) 0.005(5)
C49C 0.087(6) 0.055(6) 0.084(6) -0.039(5) -0.007(5) 0.002(5)
C48C 0.082(7) 0.059(7) 0.080(7) -0.031(6) -0.004(5) -0.002(6)
C51C 0.098(8) 0.077(7) 0.093(7) -0.055(6) -0.005(6) 0.001(6)
C52C 0.094(11) 0.079(9) 0.092(9) -0.051(7) -0.006(8) -0.010(8)
C53C 0.104(11) 0.079(9) 0.093(11) -0.049(8) -0.009(9) -0.003(8)
C54C 0.104(9) 0.095(11) 0.102(11) -0.057(9) -0.001(8) 0.005(8)
C55C 0.094(6) 0.065(7) 0.087(7) -0.023(6) -0.016(5) -0.005(5)
O57C 0.101(7) 0.069(6) 0.092(7) -0.029(5) -0.012(6) 0.011(5)
C60C 0.083(7) 0.061(5) 0.087(7) -0.018(5) -0.025(5) 0.007(5)
C61C 0.086(7) 0.063(6) 0.086(8) -0.019(6) -0.022(6) 0.004(5)
C56C 0.086(7) 0.067(5) 0.080(7) -0.018(5) -0.020(5) 0.001(5)
C57C 0.080(7) 0.066(5) 0.081(7) -0.020(5) -0.019(5) 0.002(5)
C58C 0.082(7) 0.061(5) 0.077(7) -0.021(5) -0.023(5) 0.000(5)
C59C 0.083(8) 0.066(5) 0.077(8) -0.021(5) -0.023(6) 0.003(5)
C62C 0.115(9) 0.082(7) 0.111(9) -0.030(6) -0.015(6) 0.014(6)
C63C 0.145(12) 0.108(10) 0.132(11) -0.045(9) -0.026(9) 0.006(9)
C64C 0.122(10) 0.088(9) 0.116(10) -0.029(8) -0.009(8) 0.011(7)
C65C 0.124(12) 0.092(8) 0.126(11) -0.023(8) -0.015(9) 0.024(8)
C66C 0.082(8) 0.063(5) 0.080(7) -0.022(5) -0.024(6) 0.001(5)
C67C 0.082(8) 0.081(9) 0.084(7) -0.040(6) -0.023(5) 0.005(7)
C68C 0.093(7) 0.069(8) 0.081(6) -0.036(6) -0.029(5) 0.006(6)
N69C 0.099(6) 0.055(6) 0.076(6) -0.029(5) -0.030(4) 0.005(5)
C70C 0.107(7) 0.065(7) 0.073(7) -0.030(6) -0.027(5) -0.006(6)
C71C 0.109(7) 0.092(9) 0.079(8) -0.038(7) -0.028(6) -0.010(7)
C72C 0.117(8) 0.111(9) 0.084(8) -0.042(7) -0.030(6) -0.013(7)
C73C 0.101(7) 0.108(9) 0.082(8) -0.044(7) -0.029(6) -0.005(7)
C74C 0.106(7) 0.073(8) 0.075(7) -0.033(6) -0.020(5) -0.008(6)
C75C 0.086(11) 0.067(8) 0.082(10) -0.041(8) -0.004(8) -0.008(7)
C76C 0.066(7) 0.045(6) 0.054(7) -0.026(5) -0.008(6) 0.003(5)
C80C 0.079(8) 0.055(6) 0.071(7) -0.037(5) 0.001(6) -0.007(5)
C79C 0.074(7) 0.055(5) 0.063(6) -0.033(5) 0.002(5) -0.014(5)
N78C 0.072(6) 0.052(5) 0.059(6) -0.030(4) 0.002(5) -0.014(4)
C77C 0.065(6) 0.047(5) 0.053(6) -0.027(5) 0.006(5) -0.009(4)
C82C 0.063(7) 0.042(5) 0.060(7) -0.025(5) 0.009(5) -0.013(5)
C81C 0.066(7) 0.044(6) 0.074(7) -0.034(5) 0.007(6) -0.004(5)
C83C 0.091(8) 0.057(5) 0.072(7) -0.036(5) -0.016(6) -0.009(5)
C84Z 0.105(11) 0.089(12) 0.170(11) -0.075(9) -0.028(8) -0.001(9)
C85C 0.099(10) 0.059(6) 0.065(7) -0.033(5) -0.004(6) -0.006(6)
C91C 0.120(10) 0.078(7) 0.074(6) -0.038(5) 0.003(7) -0.022(7)
C86C 0.102(9) 0.070(5) 0.072(6) -0.039(5) -0.002(6) -0.017(5)
N87C 0.099(8) 0.072(5) 0.071(5) -0.040(4) -0.013(5) -0.014(5)
C88C 0.129(10) 0.072(6) 0.071(6) -0.037(5) 0.008(6) -0.027(6)
C89C 0.138(11) 0.078(6) 0.069(6) -0.038(5) 0.011(7) -0.032(7)
C90C 0.143(11) 0.081(7) 0.077(7) -0.036(6) 0.012(7) -0.032(7)
C92C 0.111(8) 0.068(6) 0.078(7) -0.039(5) -0.003(6) -0.026(5)
C93C 0.130(14) 0.087(11) 0.092(10) -0.030(9) -0.014(9) -0.018(10)
C52Z 0.102(11) 0.080(9) 0.096(11) -0.055(8) 0.001(9) 0.002(8)
C53Z 0.107(12) 0.088(10) 0.097(9) -0.050(8) -0.003(8) -0.002(9)
C54Z 0.103(10) 0.090(11) 0.098(11) -0.056(10) -0.005(8) -0.002(8)
C84C 0.105(11) 0.089(12) 0.170(11) -0.075(9) -0.028(8) -0.001(9)
N1B 0.062(5) 0.069(5) 0.065(5) -0.036(4) -0.007(4) -0.002(4)
Cu1B 0.105(2) 0.1182(19) 0.106(2) -0.0500(17) -0.0102(16) -0.0017(15)
F1B 0.073(6) 0.128(6) 0.114(6) -0.063(5) -0.008(5) -0.005(4)
O2B 0.077(6) 0.062(4) 0.059(5) -0.034(4) -0.014(4) 0.005(4)
C5B 0.064(6) 0.070(5) 0.065(6) -0.031(5) -0.016(5) 0.002(4)
C6B 0.059(6) 0.070(6) 0.057(6) -0.039(5) -0.008(5) 0.001(5)
C1B 0.061(5) 0.069(5) 0.047(6) -0.040(4) -0.010(4) 0.003(4)
C2B 0.057(5) 0.062(5) 0.048(6) -0.035(4) -0.011(4) 0.003(4)
C3B 0.056(5) 0.064(5) 0.050(6) -0.043(4) -0.008(4) 0.004(4)
C4B 0.063(6) 0.071(6) 0.060(6) -0.038(5) -0.014(5) 0.002(4)
C7B 0.090(7) 0.075(6) 0.084(7) -0.024(5) -0.025(5) -0.002(5)
C8B 0.118(11) 0.077(8) 0.100(10) -0.026(7) -0.026(8) -0.008(7)
C9B 0.118(10) 0.098(10) 0.089(9) -0.014(7) -0.010(7) 0.003(8)
C10B 0.109(9) 0.078(9) 0.104(10) -0.012(8) -0.037(7) -0.005(7)
C11B 0.059(6) 0.068(6) 0.065(6) -0.046(5) -0.008(5) 0.003(5)
O13B 0.052(5) 0.065(5) 0.056(5) -0.040(4) -0.004(4) -0.009(4)
C16B 0.063(7) 0.111(6) 0.097(7) -0.073(6) -0.022(6) 0.028(5)
C17B 0.062(7) 0.093(7) 0.082(7) -0.060(6) -0.013(6) 0.016(5)
C12B 0.046(6) 0.080(6) 0.062(6) -0.049(5) -0.001(5) -0.001(4)
C13B 0.045(6) 0.073(5) 0.056(6) -0.041(5) 0.003(5) -0.008(4)
C14B 0.045(6) 0.085(6) 0.064(6) -0.051(5) -0.003(5) 0.002(5)
C15B 0.054(7) 0.098(7) 0.083(7) -0.061(6) -0.016(6) 0.016(5)
C18B 0.106(8) 0.136(7) 0.119(8) -0.093(7) -0.047(6) 0.061(6)
C19B 0.146(11) 0.133(9) 0.143(12) -0.094(9) -0.072(10) 0.064(8)
C20B 0.113(11) 0.136(11) 0.124(9) -0.088(8) -0.051(8) 0.054(9)
C21B 0.114(9) 0.202(13) 0.139(11) -0.087(10) -0.037(8) 0.072(9)
C22B 0.045(6) 0.076(6) 0.060(6) -0.044(5) -0.005(5) -0.001(5)
O24B 0.046(5) 0.063(4) 0.045(4) -0.031(3) 0.001(4) -0.004(4)
C27B 0.069(6) 0.060(5) 0.066(6) -0.039(4) -0.012(5) 0.005(4)
C28B 0.048(6) 0.063(5) 0.061(6) -0.040(4) -0.014(5) 0.008(5)
C23B 0.041(6) 0.072(5) 0.055(5) -0.042(4) -0.013(4) -0.001(4)
C24B 0.039(6) 0.064(5) 0.050(5) -0.033(4) -0.011(4) -0.004(4)
C25B 0.031(5) 0.061(5) 0.048(5) -0.032(4) -0.015(4) -0.003(4)
C26B 0.047(6) 0.061(5) 0.051(6) -0.033(4) -0.007(5) 0.000(4)
C29B 0.104(8) 0.062(5) 0.084(6) -0.037(5) -0.011(6) 0.003(5)
C30B 0.113(12) 0.055(8) 0.087(10) -0.036(7) -0.014(9) 0.005(8)
C31B 0.110(11) 0.063(9) 0.080(9) -0.034(8) -0.008(8) 0.002(8)
C32B 0.110(10) 0.069(10) 0.088(11) -0.032(8) -0.014(8) 0.007(8)
C33B 0.036(5) 0.057(5) 0.048(6) -0.029(5) -0.007(4) -0.004(4)
O35B 0.030(4) 0.070(5) 0.049(4) -0.022(4) -0.008(4) -0.009(4)
C38B 0.038(5) 0.065(6) 0.050(5) -0.028(4) -0.003(4) 0.001(4)
C37B 0.040(5) 0.045(6) 0.049(5) -0.021(4) -0.004(4) -0.001(5)
C36B 0.036(5) 0.044(6) 0.047(5) -0.020(4) -0.007(4) -0.001(4)
C35B 0.039(5) 0.056(6) 0.048(4) -0.024(4) -0.009(4) -0.005(4)
C34B 0.039(4) 0.045(5) 0.051(5) -0.032(4) -0.006(3) -0.003(4)
C39B 0.035(5) 0.060(6) 0.050(5) -0.029(5) -0.007(4) 0.006(4)
C40B 0.043(6) 0.101(7) 0.051(5) -0.022(5) -0.007(4) 0.000(5)
C41B 0.075(9) 0.128(9) 0.058(8) -0.034(7) 0.000(7) -0.014(7)
C42B 0.071(8) 0.128(9) 0.067(9) -0.013(7) -0.004(7) 0.017(7)
C43B 0.059(7) 0.106(9) 0.057(8) -0.007(7) -0.008(6) -0.007(6)
C44B 0.033(5) 0.056(5) 0.050(6) -0.023(5) -0.004(5) -0.003(4)
O46B 0.036(4) 0.065(4) 0.058(5) -0.020(4) -0.018(4) 0.005(4)
C49B 0.057(7) 0.062(5) 0.060(5) -0.025(4) -0.008(5) -0.001(5)
C48B 0.049(7) 0.066(5) 0.060(6) -0.029(4) -0.007(5) -0.006(5)
C47B 0.035(6) 0.072(5) 0.055(5) -0.029(4) -0.003(5) -0.005(5)
C46B 0.020(6) 0.064(5) 0.054(5) -0.027(4) -0.003(4) 0.001(4)
C45B 0.019(5) 0.060(5) 0.054(5) -0.027(4) -0.003(4) 0.001(4)
C50B 0.040(7) 0.065(5) 0.058(6) -0.024(4) -0.010(5) -0.001(5)
C51B 0.087(8) 0.066(5) 0.075(6) -0.019(5) -0.018(5) -0.003(5)
C52B 0.095(9) 0.061(9) 0.082(10) -0.014(8) -0.027(7) 0.002(7)
C53B 0.099(12) 0.066(8) 0.087(10) -0.023(7) -0.024(9) -0.002(8)
C54B 0.101(10) 0.074(9) 0.076(8) -0.019(7) -0.013(7) -0.008(8)
C55B 0.056(7) 0.087(7) 0.064(6) -0.033(5) -0.013(5) -0.003(5)
O57B 0.088(7) 0.100(6) 0.095(7) -0.057(5) 0.012(6) -0.013(5)
C60B 0.075(7) 0.098(6) 0.082(7) -0.039(5) -0.021(5) -0.002(5)
C61B 0.065(7) 0.096(6) 0.078(8) -0.035(6) -0.021(6) -0.004(5)
C56B 0.064(6) 0.099(6) 0.074(7) -0.044(5) -0.012(5) -0.003(5)
C57B 0.060(6) 0.090(6) 0.068(7) -0.042(5) -0.011(5) -0.007(5)
C58B 0.065(6) 0.094(6) 0.066(7) -0.038(5) -0.017(5) 0.000(5)
C59B 0.074(7) 0.091(7) 0.082(8) -0.039(6) -0.019(6) -0.002(5)
C62B 0.087(7) 0.104(6) 0.104(8) -0.036(6) -0.030(6) -0.004(5)
C63B 0.091(9) 0.121(10) 0.110(10) -0.026(8) -0.025(7) -0.007(7)
C64B 0.090(9) 0.094(8) 0.111(11) -0.020(8) -0.032(8) -0.007(7)
C65B 0.110(11) 0.122(10) 0.114(9) -0.043(8) -0.039(8) -0.009(9)
C66B 0.061(5) 0.083(7) 0.050(6) -0.041(5) -0.014(4) 0.001(5)
C67B 0.052(7) 0.062(5) 0.058(6) -0.033(4) -0.009(6) 0.000(5)
C71B 0.123(10) 0.070(6) 0.061(6) -0.029(5) -0.003(6) 0.003(6)
C70B 0.092(9) 0.070(6) 0.065(5) -0.033(4) -0.011(5) -0.001(5)
N69B 0.057(7) 0.073(5) 0.069(5) -0.036(4) -0.007(5) 0.001(4)
C68B 0.053(7) 0.069(5) 0.060(6) -0.030(4) -0.008(5) -0.002(5)
C73B 0.097(9) 0.067(6) 0.061(6) -0.033(5) -0.005(6) 0.007(6)
C72B 0.126(10) 0.078(6) 0.059(7) -0.032(5) -0.005(6) 0.009(7)
C74B 0.085(8) 0.074(7) 0.075(7) -0.040(5) -0.016(6) 0.003(6)
C75B 0.083(10) 0.080(7) 0.072(8) -0.033(6) 0.003(7) -0.016(7)
C76B 0.046(6) 0.067(6) 0.043(6) -0.027(4) -0.004(5) -0.005(5)
C82B 0.088(8) 0.092(7) 0.067(7) -0.030(6) -0.004(6) -0.031(6)
C77B 0.074(7) 0.068(6) 0.050(6) -0.029(4) -0.002(5) -0.009(5)
N78B 0.068(6) 0.063(5) 0.051(5) -0.030(4) -0.003(4) 0.000(4)
C79B 0.075(7) 0.069(6) 0.061(6) -0.028(5) -0.006(5) -0.011(5)
C80B 0.095(8) 0.085(7) 0.071(7) -0.026(6) -0.011(6) -0.030(6)
C81B 0.099(8) 0.092(7) 0.070(7) -0.026(6) -0.012(6) -0.041(7)
C83B 0.080(6) 0.078(7) 0.061(6) -0.031(6) -0.012(5) -0.005(5)
C84B 0.055(9) 0.072(6) 0.070(9) -0.019(6) -0.016(7) -0.005(6)
C85B 0.045(6) 0.059(5) 0.053(6) -0.019(5) -0.016(5) 0.003(4)
C90B 0.080(7) 0.069(6) 0.107(10) -0.014(6) 0.006(7) 0.016(5)
C91B 0.065(6) 0.066(6) 0.077(8) -0.019(6) -0.006(6) 0.008(5)
C86B 0.062(6) 0.062(5) 0.052(6) -0.018(5) -0.017(5) 0.006(4)
N87B 0.067(5) 0.060(5) 0.047(5) -0.025(4) -0.012(4) 0.002(4)
C88B 0.078(6) 0.068(5) 0.065(7) -0.032(5) -0.011(5) 0.001(4)
C89B 0.083(7) 0.072(7) 0.093(9) -0.026(6) 0.002(6) 0.007(5)
C92B 0.081(7) 0.067(6) 0.065(7) -0.029(5) -0.007(5) 0.000(5)
C93B 0.135(15) 0.090(9) 0.113(11) -0.027(8) -0.012(10) -0.020(9)
C30Y 0.117(12) 0.068(10) 0.082(8) -0.034(7) -0.013(8) 0.007(9)
C31Y 0.108(12) 0.061(8) 0.090(10) -0.036(8) -0.008(9) 0.006(8)
C32Y 0.107(9) 0.065(9) 0.094(11) -0.038(9) -0.006(8) -0.002(7)
O2A 0.034(5) 0.058(4) 0.091(6) -0.009(4) 0.000(4) 0.007(3)
O13A 0.076(6) 0.086(5) 0.107(7) -0.046(5) -0.022(5) -0.004(5)
C5A 0.033(6) 0.060(5) 0.073(5) -0.025(4) 0.000(5) 0.006(4)
C4A 0.038(6) 0.064(5) 0.072(6) -0.031(4) -0.008(5) 0.010(5)
C3A 0.031(6) 0.056(5) 0.083(6) -0.032(4) -0.010(5) 0.011(4)
C2A 0.019(6) 0.056(5) 0.078(5) -0.023(4) -0.006(5) 0.006(4)
C1A 0.022(6) 0.061(5) 0.071(5) -0.023(4) 0.000(5) -0.001(4)
C6A 0.023(6) 0.057(5) 0.078(5) -0.029(4) -0.004(5) -0.001(5)
C7A 0.084(7) 0.078(6) 0.097(7) -0.012(5) 0.001(6) -0.007(5)
C8A 0.112(11) 0.093(9) 0.120(11) -0.023(8) 0.006(9) -0.023(8)
C9A 0.087(9) 0.107(10) 0.099(9) -0.016(8) 0.012(7) -0.009(8)
C10A 0.089(9) 0.098(9) 0.112(10) 0.009(8) -0.006(7) -0.003(7)
C11A 0.059(7) 0.075(6) 0.113(8) -0.047(6) -0.011(6) -0.003(5)
C16A 0.079(7) 0.073(5) 0.108(7) -0.048(5) -0.007(6) 0.001(5)
C15A 0.086(8) 0.083(6) 0.109(8) -0.055(6) -0.011(6) -0.002(5)
C14A 0.082(7) 0.083(6) 0.094(7) -0.051(5) -0.017(5) -0.006(5)
C13A 0.065(7) 0.076(5) 0.088(7) -0.045(5) -0.020(5) 0.002(5)
C12A 0.071(7) 0.077(5) 0.099(7) -0.048(5) -0.016(5) -0.008(5)
C17A 0.084(8) 0.078(6) 0.105(8) -0.048(6) -0.004(7) -0.005(5)
C18A 0.076(7) 0.083(6) 0.109(7) -0.046(6) -0.012(6) 0.002(5)
C19A 0.083(9) 0.070(7) 0.107(10) -0.035(7) -0.010(8) 0.002(6)
C20A 0.067(9) 0.105(9) 0.109(8) -0.044(7) -0.012(7) 0.004(7)
C21A 0.080(7) 0.097(9) 0.126(11) -0.048(9) -0.015(7) 0.001(6)
C22A 0.087(6) 0.083(7) 0.092(7) -0.055(6) -0.024(5) 0.009(5)
C27A 0.122(7) 0.063(5) 0.065(6) -0.034(5) -0.034(5) 0.002(5)
C28A 0.112(7) 0.060(6) 0.061(7) -0.044(5) -0.031(5) 0.011(5)
C23A 0.089(6) 0.066(6) 0.066(6) -0.048(4) -0.030(5) 0.010(4)
C24A 0.080(6) 0.058(5) 0.058(6) -0.041(4) -0.016(4) 0.007(4)
C25A 0.080(5) 0.051(5) 0.054(6) -0.037(4) -0.020(4) 0.008(4)
C26A 0.098(7) 0.056(5) 0.054(6) -0.039(4) -0.020(5) 0.004(5)
C29A 0.151(9) 0.070(6) 0.086(7) -0.018(5) -0.040(7) -0.007(6)
C33A 0.068(6) 0.049(6) 0.060(7) -0.029(5) -0.009(5) 0.007(4)
C36A 0.041(5) 0.044(5) 0.042(5) -0.016(4) -0.004(4) 0.007(4)
C37A 0.040(5) 0.059(7) 0.060(6) -0.023(5) 0.001(4) 0.006(5)
C38A 0.052(5) 0.076(7) 0.066(6) -0.034(5) 0.000(4) 0.018(5)
C39A 0.063(5) 0.062(7) 0.064(7) -0.033(6) -0.003(5) 0.019(5)
C34A 0.054(5) 0.045(6) 0.057(6) -0.028(5) -0.011(4) 0.017(4)
C35A 0.046(5) 0.039(6) 0.048(5) -0.017(5) -0.008(4) 0.010(4)
C40A 0.062(6) 0.120(8) 0.083(7) -0.044(6) 0.013(5) 0.012(6)
C41A 0.073(9) 0.153(11) 0.095(9) -0.060(8) 0.017(7) 0.016(8)
C42A 0.083(10) 0.135(8) 0.097(10) -0.033(7) 0.027(8) 0.000(7)
C43A 0.064(8) 0.139(11) 0.097(9) -0.049(8) 0.008(7) 0.017(7)
C44A 0.030(6) 0.052(5) 0.044(5) -0.018(4) -0.004(4) 0.002(4)
C93A 0.052(9) 0.108(10) 0.067(8) -0.056(8) 0.001(7) -0.008(8)
C49A 0.041(6) 0.048(4) 0.062(5) -0.016(4) -0.019(4) -0.008(4)
C50A 0.029(6) 0.049(4) 0.053(5) -0.021(4) -0.016(4) -0.007(4)
C45A 0.029(5) 0.046(4) 0.048(5) -0.021(4) -0.011(4) -0.005(4)
C46A 0.034(5) 0.047(4) 0.050(5) -0.021(4) -0.013(4) -0.001(4)
C47A 0.031(5) 0.050(4) 0.060(5) -0.028(4) -0.017(4) -0.001(4)
C48A 0.035(6) 0.047(5) 0.066(5) -0.019(4) -0.019(4) -0.003(4)
C51A 0.068(6) 0.059(5) 0.069(6) -0.008(4) -0.029(5) -0.018(5)
C52A 0.080(8) 0.067(8) 0.077(7) -0.011(6) -0.022(6) -0.029(6)
C53A 0.079(7) 0.080(8) 0.083(9) 0.004(7) -0.040(6) -0.025(6)
C54A 0.061(8) 0.052(6) 0.082(9) -0.003(6) -0.033(7) -0.011(5)
C55A 0.042(5) 0.056(6) 0.065(6) -0.036(5) -0.014(4) 0.004(4)
N1A 0.051(4) 0.044(4) 0.058(4) -0.019(3) -0.006(3) -0.004(3)
C60A 0.059(5) 0.069(6) 0.067(5) -0.045(4) -0.005(4) -0.002(5)
C61A 0.052(6) 0.064(6) 0.068(6) -0.044(5) -0.011(4) 0.003(5)
C56A 0.044(5) 0.065(6) 0.069(5) -0.047(4) -0.010(4) 0.005(4)
C57A 0.042(5) 0.067(6) 0.062(5) -0.044(4) -0.006(4) 0.006(4)
C58A 0.045(5) 0.091(7) 0.072(5) -0.041(5) -0.008(4) 0.002(5)
C59A 0.052(6) 0.090(7) 0.072(6) -0.037(5) -0.005(5) -0.011(5)
C62A 0.081(7) 0.086(6) 0.072(6) -0.037(5) -0.004(5) -0.001(5)
C63A 0.096(10) 0.092(8) 0.092(10) -0.037(7) 0.009(8) -0.015(7)
C64A 0.089(8) 0.096(9) 0.091(9) -0.026(8) -0.011(7) -0.007(7)
C65A 0.099(9) 0.106(9) 0.080(8) -0.045(7) 0.005(7) -0.007(7)
C66A 0.037(6) 0.082(7) 0.077(6) -0.030(5) -0.004(5) -0.002(5)
C67A 0.038(5) 0.050(4) 0.067(6) -0.016(4) -0.003(4) -0.001(4)
C72X 0.054(5) 0.055(5) 0.066(7) -0.021(5) -0.001(5) -0.006(4)
C71X 0.056(5) 0.054(5) 0.067(7) -0.019(5) -0.002(4) -0.006(4)
C70X 0.055(4) 0.047(4) 0.061(5) -0.022(4) -0.005(4) -0.006(3)
N69X 0.050(4) 0.043(4) 0.053(5) -0.027(4) -0.008(3) -0.007(3)
C68X 0.049(4) 0.047(4) 0.055(5) -0.026(3) -0.005(4) -0.005(3)
C73X 0.052(5) 0.052(5) 0.066(6) -0.021(4) 0.000(4) -0.006(4)
C75A 0.060(8) 0.093(10) 0.115(13) -0.060(10) -0.016(8) 0.001(7)
C76A 0.068(8) 0.053(4) 0.059(5) -0.038(4) -0.013(5) -0.003(4)
C72A 0.054(5) 0.055(5) 0.066(7) -0.021(5) -0.001(5) -0.006(4)
C71A 0.056(5) 0.054(5) 0.067(7) -0.019(5) -0.002(4) -0.006(4)
C70A 0.055(4) 0.047(4) 0.061(5) -0.022(4) -0.005(4) -0.006(3)
N69A 0.050(4) 0.043(4) 0.053(5) -0.027(4) -0.008(3) -0.007(3)
C68A 0.049(4) 0.047(4) 0.055(5) -0.026(3) -0.005(4) -0.005(3)
C73A 0.052(5) 0.052(5) 0.066(6) -0.021(4) 0.000(4) -0.006(4)
C80A 0.066(8) 0.050(4) 0.078(5) -0.034(4) -0.017(5) 0.005(5)
C81A 0.069(6) 0.053(4) 0.078(5) -0.038(4) -0.017(5) 0.005(4)
C82A 0.057(6) 0.052(4) 0.073(5) -0.038(4) -0.017(4) 0.007(4)
C77A 0.044(5) 0.053(4) 0.070(4) -0.036(3) -0.013(4) 0.003(4)
N78A 0.027(6) 0.048(3) 0.067(4) -0.031(3) -0.011(4) 0.003(4)
C79A 0.049(7) 0.047(4) 0.070(4) -0.031(3) -0.013(4) 0.003(4)
C80X 0.066(8) 0.050(4) 0.078(5) -0.034(4) -0.017(5) 0.005(5)
C81X 0.069(6) 0.053(4) 0.078(5) -0.038(4) -0.017(5) 0.005(4)
C82X 0.057(6) 0.052(4) 0.073(5) -0.038(4) -0.017(4) 0.007(4)
C77X 0.044(5) 0.053(4) 0.070(4) -0.036(3) -0.013(4) 0.003(4)
N78X 0.027(6) 0.048(3) 0.067(4) -0.031(3) -0.011(4) 0.003(4)
C79X 0.049(7) 0.047(4) 0.070(4) -0.031(3) -0.013(4) 0.003(4)
C88X 0.050(5) 0.045(4) 0.050(5) -0.018(4) -0.004(4) -0.001(4)
N87X 0.045(5) 0.043(4) 0.046(4) -0.023(3) -0.001(4) 0.003(4)
C86X 0.043(5) 0.044(4) 0.045(4) -0.023(3) 0.000(4) 0.003(3)
C91X 0.050(5) 0.050(4) 0.050(5) -0.024(4) -0.006(4) 0.004(4)
C90X 0.054(6) 0.054(5) 0.053(5) -0.021(4) -0.009(5) 0.004(5)
C89X 0.055(6) 0.052(5) 0.051(5) -0.017(4) -0.007(5) 0.001(5)
Cl1E 0.128(6) 0.178(6) 0.202(8) 0.038(5) -0.077(5) -0.032(4)
O1E 0.163(10) 0.169(10) 0.261(13) 0.003(9) -0.125(9) -0.017(8)
O2E 0.145(10) 0.180(10) 0.172(11) 0.036(8) -0.070(8) -0.034(8)
O3E 0.228(14) 0.202(12) 0.220(12) 0.014(9) -0.093(9) 0.004(10)
O4E 0.179(11) 0.185(11) 0.257(12) 0.031(9) -0.047(10) -0.042(9)
Cl1D 0.116(3) 0.079(3) 0.091(3) -0.048(2) -0.015(3) -0.009(3)
O1D 0.191(10) 0.121(8) 0.106(7) -0.068(6) -0.031(7) -0.003(7)
O2D 0.152(7) 0.157(10) 0.170(10) -0.013(8) 0.008(7) 0.015(7)
O3D 0.147(9) 0.117(7) 0.103(7) -0.026(6) -0.036(6) -0.041(6)
O4D 0.231(11) 0.106(6) 0.097(8) -0.042(6) -0.014(7) -0.059(6)
Cl1I 0.096(3) 0.108(3) 0.171(5) -0.054(3) -0.024(3) 0.017(3)
C1I 0.088(7) 0.078(6) 0.113(8) -0.052(5) -0.016(6) 0.000(5)
Cl2I 0.115(4) 0.077(3) 0.119(4) -0.048(3) 0.011(3) -0.016(2)
Cl3I 0.104(3) 0.110(3) 0.107(3) -0.040(3) -0.024(3) -0.015(3)
C1K 0.217(10) 0.284(12) 0.228(10) -0.120(9) -0.068(9) -0.001(9)
Cl1K 0.183(7) 0.293(9) 0.257(9) -0.088(8) -0.033(6) -0.019(6)
Cl2K 0.327(11) 0.290(9) 0.242(8) -0.131(8) -0.065(8) 0.003(8)
Cl3K 0.261(9) 0.315(10) 0.270(10) -0.098(8) -0.096(8) 0.034(8)
C1J 0.243(12) 0.373(14) 0.269(13) -0.068(11) -0.024(11) -0.001(10)
Cl1J 0.256(10) 0.394(12) 0.271(11) -0.065(9) -0.047(9) -0.033(9)
Cl2J 0.308(12) 0.423(14) 0.306(12) -0.089(11) -0.029(10) -0.040(10)
Cl3J 0.247(9) 0.339(11) 0.236(9) -0.067(9) 0.001(8) 0.010(8)
C1H 0.189(14) 0.209(14) 0.218(15) -0.044(12) -0.034(12) 0.020(11)
Cl1H 0.191(13) 0.202(12) 0.194(13) -0.063(10) -0.030(11) 0.026(10)
Cl2H 0.188(12) 0.204(12) 0.234(13) -0.040(10) -0.037(10) 0.022(9)
Cl3H 0.198(13) 0.221(14) 0.245(16) -0.046(12) -0.037(12) 0.013(10)
C1G 0.129(9) 0.460(13) 0.296(11) -0.277(10) 0.003(9) 0.001(9)
Cl1G 0.127(5) 0.340(10) 0.232(8) -0.180(7) 0.011(5) -0.016(5)
Cl2G 0.178(7) 0.503(14) 0.334(10) -0.310(10) 0.015(7) -0.013(8)
Cl3G 0.150(6) 0.538(14) 0.327(10) -0.315(11) 0.009(7) -0.029(8)
C84A 0.041(7) 0.048(6) 0.059(8) -0.027(6) -0.012(6) 0.008(5)
C85A 0.037(5) 0.042(4) 0.044(5) -0.024(4) -0.003(4) 0.002(4)
C88A 0.050(5) 0.045(4) 0.050(5) -0.018(4) -0.004(4) -0.001(4)
N87A 0.045(5) 0.043(4) 0.046(4) -0.023(3) -0.001(4) 0.003(4)
C86A 0.043(5) 0.044(4) 0.045(4) -0.023(3) 0.000(4) 0.003(3)
C91A 0.050(5) 0.050(4) 0.050(5) -0.024(4) -0.006(4) 0.004(4)
C90A 0.054(6) 0.054(5) 0.053(5) -0.021(4) -0.009(5) 0.004(5)
C89A 0.055(6) 0.052(5) 0.051(5) -0.017(4) -0.007(5) 0.001(5)
O24A 0.080(6) 0.068(5) 0.064(4) -0.042(4) -0.009(4) -0.008(4)
O35A 0.038(4) 0.047(4) 0.051(5) -0.024(4) -0.011(3) 0.005(3)
O46A 0.033(4) 0.048(4) 0.043(4) -0.022(3) -0.007(3) -0.002(3)
O57A 0.040(5) 0.077(5) 0.067(5) -0.041(4) -0.010(4) 0.001(4)
F1A 0.055(4) 0.053(3) 0.055(4) -0.023(3) -0.009(3) -0.007(3)
Cu1A 0.0611(13) 0.0461(11) 0.0605(13) -0.0205(10) -0.0059(10) -0.0043(9)
C92A 0.056(5) 0.043(5) 0.057(5) -0.017(4) -0.005(4) -0.004(4)
C92X 0.056(5) 0.043(5) 0.057(5) -0.017(4) -0.005(4) -0.004(4)
C83X 0.054(6) 0.047(4) 0.069(4) -0.026(4) -0.010(4) 0.000(4)
C83A 0.054(6) 0.047(4) 0.069(4) -0.026(4) -0.010(4) 0.000(4)
C74A 0.058(5) 0.043(6) 0.063(8) -0.019(6) -0.008(5) -0.005(4)
C74X 0.060(7) 0.045(7) 0.059(6) -0.020(5) -0.005(5) -0.005(5)
C30X 0.165(13) 0.078(10) 0.091(9) -0.021(8) -0.027(9) -0.010(10)
C30A 0.154(14) 0.061(8) 0.101(11) -0.023(8) -0.034(10) -0.012(9)
C32X 0.156(12) 0.058(10) 0.087(11) -0.011(8) -0.044(10) -0.014(9)
C31A 0.151(11) 0.072(11) 0.085(11) -0.006(9) -0.038(8) -0.010(8)
C31X 0.161(12) 0.073(9) 0.093(11) -0.025(8) -0.043(9) -0.002(8)
C32A 0.155(13) 0.074(11) 0.087(9) -0.021(8) -0.041(9) -0.002(10)
C52Y 0.091(9) 0.066(10) 0.079(11) -0.018(9) -0.017(8) -0.007(8)
C53Y 0.096(12) 0.070(10) 0.078(9) -0.019(8) -0.022(8) 0.001(10)
C54Y 0.097(12) 0.063(9) 0.084(10) -0.020(8) -0.015(9) 0.001(9)
C32Z 0.103(12) 0.101(9) 0.097(11) -0.073(8) -0.018(9) 0.017(9)
C31Z 0.113(12) 0.112(12) 0.095(9) -0.071(9) -0.012(9) 0.018(10)
C30Z 0.108(11) 0.116(12) 0.101(11) -0.079(10) -0.022(9) 0.016(9)
Cl1F 0.074(5) 0.053(5) 0.074(6) -0.025(4) 0.000(4) 0.005(4)
O1F 0.086(7) 0.065(7) 0.093(8) -0.018(6) -0.010(7) -0.006(6)
O2F 0.082(8) 0.063(8) 0.082(8) -0.013(6) 0.002(7) 0.001(7)
O3F 0.073(8) 0.050(7) 0.074(8) -0.020(6) -0.002(6) 0.006(6)
O4F 0.091(10) 0.041(8) 0.075(9) -0.017(7) 0.004(7) 0.004(7)
Cl2F 0.087(5) 0.069(5) 0.104(6) 0.006(4) 0.013(5) 0.004(4)
O5F 0.092(8) 0.073(7) 0.121(9) 0.005(6) 0.013(7) 0.006(6)
O6F 0.084(7) 0.069(8) 0.096(9) -0.006(7) 0.006(6) 0.003(6)
O7F 0.083(8) 0.073(7) 0.101(8) 0.003(6) 0.013(6) 0.004(6)
O8F 0.102(9) 0.081(9) 0.106(8) 0.003(6) 0.021(7) 0.002(7)
C1L 0.197(10) 0.209(11) 0.177(9) -0.056(8) -0.072(8) 0.007(9)
Cl1L 0.214(12) 0.285(14) 0.178(11) -0.100(10) -0.062(9) 0.003(10)
Cl2L 0.193(10) 0.143(11) 0.174(9) -0.048(8) -0.066(8) 0.042(9)
Cl3L 0.195(10) 0.179(11) 0.191(9) -0.087(8) -0.068(8) 0.019(8)
C2L 0.206(11) 0.218(12) 0.196(10) -0.029(9) -0.069(9) 0.000(9)
Cl4L 0.206(13) 0.224(12) 0.182(12) -0.016(10) -0.061(10) -0.007(10)
Cl5L 0.196(11) 0.217(13) 0.207(10) -0.039(9) -0.067(10) 0.014(10)
Cl6L 0.207(10) 0.219(13) 0.199(10) -0.018(10) -0.059(9) 0.006(10)

loop_
_atom_type_symbol
_atom_type_description
_atom_type_scat_dispersion_real
_atom_type_scat_dispersion_imag
_atom_type_scat_source
C C 0.0181 0.0091 'International Tables Vol C Tables 4.2.6.8 and 6.1.1.4'
H H 0.0000 0.0000 'International Tables Vol C Tables 4.2.6.8 and 6.1.1.4'
N N 0.0311 0.0180 'International Tables Vol C Tables 4.2.6.8 and 6.1.1.4'
O O 0.0492 0.0322 'International Tables Vol C Tables 4.2.6.8 and 6.1.1.4'
F F 0.0727 0.0534 'International Tables Vol C Tables 4.2.6.8 and 6.1.1.4'
Cl Cl 0.3639 0.7018 'International Tables Vol C Tables 4.2.6.8 and 6.1.1.4'
Cu Cu -1.9646 0.5888 'International Tables Vol C Tables 4.2.6.8 and 6.1.1.4'

loop_
_geom_angle_atom_site_label_1
_geom_angle_atom_site_label_2
_geom_angle_atom_site_label_3
_geom_angle
F1C Cu1C N1C 176.8(4)
F1C Cu1C N78C 101.1(3)
N1C Cu1C N78C 81.5(3)
F1C Cu1C N87C 99.9(3)
N1C Cu1C N87C 80.2(3)
N78C Cu1C N87C 121.2(3)
F1C Cu1C N69C 99.5(4)
N1C Cu1C N69C 77.6(4)
N78C Cu1C N69C 115.1(3)
N87C Cu1C N69C 114.5(3)
C74C N1C C83C 111.7(9)
C74C N1C C92C 108.5(10)
C83C N1C C92C 112.4(9)
C74C N1C Cu1C 110.3(8)
C83C N1C Cu1C 107.5(7)
C92C N1C Cu1C 106.3(7)
C2C O2C C67C 113.2(9)
C4C C3C C2C 120.0
C4C C3C C11C 119.7(8)
C2C C3C C11C 120.2(8)
C5C C4C C3C 120.0
C5C C4C H4C 120.0
C3C C4C H4C 120.0
C4C C5C C6C 120.0
C4C C5C C7C 121.0(7)
C6C C5C C7C 118.6(7)
C1C C6C C5C 120.0
C1C C6C H6C 120.0
C5C C6C H6C 120.0
C6C C1C C2C 120.0
C6C C1C C66C 120.6(8)
C2C C1C C66C 119.2(8)
O2C C2C C1C 119.7(7)
O2C C2C C3C 119.9(7)
C1C C2C C3C 120.0
C8C C7C C10C 108.9(10)
C8C C7C C9C 109.0(9)
C10C C7C C9C 109.1(10)
C8C C7C C5C 107.9(10)
C10C C7C C5C 112.3(10)
C9C C7C C5C 109.6(10)
C7C C8C H8CA 109.5
C7C C8C H8CB 109.5
H8CA C8C H8CB 109.5
C7C C8C H8CC 109.5
H8CA C8C H8CC 109.5
H8CB C8C H8CC 109.5
C7C C9C H9CA 109.5
C7C C9C H9CB 109.5
H9CA C9C H9CB 109.5
C7C C9C H9CC 109.5
H9CA C9C H9CC 109.5
H9CB C9C H9CC 109.5
C7C C10C H10D 109.5
C7C C10C H10E 109.5
H10D C10C H10E 109.5
C7C C10C H10F 109.5
H10D C10C H10F 109.5
H10E C10C H10F 109.5
C12C C11C C3C 113.0(10)
C12C C11C H11C 109.0
C3C C11C H11C 109.0
C12C C11C H11D 109.0
C3C C11C H11D 109.0
H11C C11C H11D 107.8
C13C O13C C75C 114.9(9)
C17C C16C C15C 120.0
C17C C16C C18C 117.8(8)
C15C C16C C18C 122.2(8)
C12C C17C C16C 120.0
C12C C17C H17C 120.0
C16C C17C H17C 120.0
C17C C12C C13C 120.0
C17C C12C C11C 119.5(8)
C13C C12C C11C 120.3(8)
O13C C13C C14C 119.5(7)
O13C C13C C12C 120.5(8)
C14C C13C C12C 120.0
C13C C14C C15C 120.0
C13C C14C C22C 121.5(8)
C15C C14C C22C 118.2(8)
C14C C15C C16C 120.0
C14C C15C H15C 120.0
C16C C15C H15C 120.0
C21C C18C C20C 108.7(10)
C21C C18C C19C 108.7(10)
C20C C18C C19C 106.3(10)
C21C C18C C16C 109.3(11)
C20C C18C C16C 111.9(11)
C19C C18C C16C 111.7(10)
C18C C19C H19A 109.5
C18C C19C H19B 109.5
H19A C19C H19B 109.5
C18C C19C H19C 109.5
H19A C19C H19C 109.5
H19B C19C H19C 109.5
C18C C20C H20A 109.5
C18C C20C H20B 109.5
H20A C20C H20B 109.5
C18C C20C H20C 109.5
H20A C20C H20C 109.5
H20B C20C H20C 109.5
C18C C21C H21A 109.5
C18C C21C H21B 109.5
H21A C21C H21B 109.5
C18C C21C H21C 109.5
H21A C21C H21C 109.5
H21B C21C H21C 109.5
C23C C22C C14C 116.0(9)
C23C C22C H22C 108.3
C14C C22C H22C 108.3
C23C C22C H22D 108.3
C14C C22C H22D 108.3
H22C C22C H22D 107.4
C24C O24C C76C 113.1(7)
C26C C27C C28C 120.0
C26C C27C C29C 121.4(8)
C28C C27C C29C 118.6(8)
C27C C26C C25C 120.0
C27C C26C H26C 120.0
C25C C26C H26C 120.0
C26C C25C C24C 120.0
C26C C25C C33C 117.9(7)
C24C C25C C33C 122.1(7)
O24C C24C C23C 120.9(7)
O24C C24C C25C 119.1(7)
C23C C24C C25C 120.0
C28C C23C C24C 120.0
C28C C23C C22C 120.3(7)
C24C C23C C22C 119.5(7)
C23C C28C C27C 120.0
C23C C28C H28C 120.0
C27C C28C H28C 120.0
C31C C29C C30C 113.7(11)
C31Z C29C C30Z 108.3(13)
C31C C29C C32C 108.2(11)
C30C C29C C32C 107.6(11)
C31Z C29C C32Z 107.2(13)
C30Z C29C C32Z 106.2(13)
C31C C29C C27C 112.0(12)
C30C C29C C27C 110.6(12)
C31Z C29C C27C 117.5(16)
C30Z C29C C27C 112.4(16)
C32C C29C C27C 104.1(11)
C32Z C29C C27C 104.4(15)
C29C C30C H30G 109.5
C29C C30C H30H 109.5
H30G C30C H30H 109.5
C29C C30C H30I 109.5
H30G C30C H30I 109.5
H30H C30C H30I 109.5
C29C C31C H31G 109.5
C29C C31C H31H 109.5
H31G C31C H31H 109.5
C29C C31C H31I 109.5
H31G C31C H31I 109.5
H31H C31C H31I 109.5
C29C C32C H32G 109.5
C29C C32C H32H 109.5
H32G C32C H32H 109.5
C29C C32C H32I 109.5
H32G C32C H32I 109.5
H32H C32C H32I 109.5
C34C C33C C25C 117.1(9)
C34C C33C H33C 108.0
C25C C33C H33C 108.0
C34C C33C H33D 108.0
C25C C33C H33D 108.0
H33C C33C H33D 107.3
C35C C34C C39C 120.0
C35C C34C C33C 120.0(8)
C39C C34C C33C 119.9(8)
O35C C35C C34C 120.5(8)
O35C C35C C36C 119.5(8)
C34C C35C C36C 120.0
C37C C36C C35C 120.0
C37C C36C C44C 120.2(8)
C35C C36C C44C 119.8(8)
C36C C37C C38C 120.0
C36C C37C H37C 120.0
C38C C37C H37C 120.0
C37C C38C C39C 120.0
C37C C38C C40C 116.1(9)
C39C C38C C40C 121.9(9)
C38C C39C C34C 120.0
C38C C39C H39C 120.0
C34C C39C H39C 120.0
C35C O35C C84Z 105.8(17)
C35C O35C C84C 96.6(14)
C41C C40C C43C 112.1(13)
C41C C40C C42C 106.7(12)
C43C C40C C42C 107.9(12)
C41C C40C C38C 114.3(14)
C43C C40C C38C 97.9(13)
C42C C40C C38C 117.7(14)
C40C C41C H41D 109.5
C40C C41C H41E 109.5
H41D C41C H41E 109.5
C40C C41C H41F 109.5
H41D C41C H41F 109.5
H41E C41C H41F 109.5
C40C C42C H42D 109.5
C40C C42C H42E 109.5
H42D C42C H42E 109.5
C40C C42C H42F 109.5
H42D C42C H42F 109.5
H42E C42C H42F 109.5
C40C C43C H43D 109.5
C40C C43C H43E 109.5
H43D C43C H43E 109.5
C40C C43C H43F 109.5
H43D C43C H43F 109.5
H43E C43C H43F 109.5
C45C C44C C36C 113.0(10)
C45C C44C H44C 109.0
C36C C44C H44C 109.0
C45C C44C H44D 109.0
C36C C44C H44D 109.0
H44C C44C H44D 107.8
C46C O46C C85C 111.0(8)
C46C C47C C48C 120.0
C46C C47C C55C 119.9(9)
C48C C47C C55C 119.8(9)
C47C C46C C45C 120.0
C47C C46C O46C 119.4(8)
C45C C46C O46C 120.5(8)
C46C C45C C50C 120.0
C46C C45C C44C 120.3(8)
C50C C45C C44C 119.5(8)
C49C C50C C45C 120.0
C49C C50C H50C 120.0
C45C C50C H50C 120.0
C48C C49C C50C 120.0
C48C C49C C51C 121.4(8)
C50C C49C C51C 118.6(8)
C49C C48C C47C 120.0
C49C C48C H48C 120.0
C47C C48C H48C 120.0
C54C C51C C53C 111.4(11)
C53Z C51C C54Z 109.6(13)
C54C C51C C52C 107.0(11)
C53C C51C C52C 107.9(11)
C53Z C51C C49C 111.9(14)
C54C C51C C49C 112.6(14)
C53C C51C C49C 113.6(13)
C54Z C51C C49C 113.3(14)
C52C C51C C49C 103.8(12)
C53Z C51C C52Z 107.5(12)
C54Z C51C C52Z 105.5(11)
C49C C51C C52Z 108.6(14)
C51C C52C H52D 109.5
C51C C52C H52E 109.5
H52D C52C H52E 109.5
C51C C52C H52F 109.5
H52D C52C H52F 109.5
H52E C52C H52F 109.5
C51C C53C H53D 109.5
C51C C53C H53E 109.5
H53D C53C H53E 109.5
C51C C53C H53F 109.5
H53D C53C H53F 109.5
H53E C53C H53F 109.5
C51C C54C H54D 109.5
C51C C54C H54E 109.5
H54D C54C H54E 109.5
C51C C54C H54F 109.5
H54D C54C H54F 109.5
H54E C54C H54F 109.5
C56C C55C C47C 112.0(11)
C56C C55C H55C 109.2
C47C C55C H55C 109.2
C56C C55C H55D 109.2
C47C C55C H55D 109.2
H55C C55C H55D 107.9
C57C O57C C93C 112.3(11)
C61C C60C C59C 120.0
C61C C60C C62C 119.9(8)
C59C C60C C62C 119.8(8)
C60C C61C C56C 120.0
C60C C61C H61C 120.0
C56C C61C H61C 120.0
C57C C56C C61C 120.0
C57C C56C C55C 118.8(9)
C61C C56C C55C 121.2(9)
C58C C57C C56C 120.0
C58C C57C O57C 119.0(8)
C56C C57C O57C 121.0(8)
C57C C58C C59C 120.0
C57C C58C C66C 121.1(9)
C59C C58C C66C 118.7(9)
C58C C59C C60C 120.0
C58C C59C H59C 120.0
C60C C59C H59C 120.0
C64C C62C C65C 109.7(11)
C64C C62C C63C 108.0(11)
C65C C62C C63C 108.4(10)
C64C C62C C60C 112.0(11)
C65C C62C C60C 110.3(11)
C63C C62C C60C 108.3(12)
C62C C63C H63D 109.5
C62C C63C H63E 109.5
H63D C63C H63E 109.5
C62C C63C H63F 109.5
H63D C63C H63F 109.5
H63E C63C H63F 109.5
C62C C64C H64D 109.5
C62C C64C H64E 109.5
H64D C64C H64E 109.5
C62C C64C H64F 109.5
H64D C64C H64F 109.5
H64E C64C H64F 109.5
C62C C65C H65D 109.5
C62C C65C H65E 109.5
H65D C65C H65E 109.5
C62C C65C H65F 109.5
H65D C65C H65F 109.5
H65E C65C H65F 109.5
C1C C66C C58C 115.1(10)
C1C C66C H66C 108.5
C58C C66C H66C 108.5
C1C C66C H66D 108.5
C58C C66C H66D 108.5
H66C C66C H66D 107.5
C68C C67C O2C 107.0(10)
C68C C67C H67E 110.3
O2C C67C H67E 110.3
C68C C67C H67F 110.3
O2C C67C H67F 110.3
H67E C67C H67F 108.6
N69C C68C C73C 120.0
N69C C68C C67C 114.6(8)
C73C C68C C67C 125.4(8)
C68C N69C C70C 120.0
C68C N69C Cu1C 130.6(5)
C70C N69C Cu1C 108.1(5)
C71C C70C N69C 120.0
C71C C70C C74C 124.1(8)
N69C C70C C74C 115.9(8)
C70C C71C C72C 120.0
C70C C71C H71C 120.0
C72C C71C H71C 120.0
C71C C72C C73C 120.0
C71C C72C H72C 120.0
C73C C72C H72C 120.0
C72C C73C C68C 120.0
C72C C73C H73C 120.0
C68C C73C H73C 120.0
N1C C74C C70C 112.3(10)
N1C C74C H74E 109.2
C70C C74C H74E 109.2
N1C C74C H74F 109.2
C70C C74C H74F 109.2
H74E C74C H74F 107.9
O13C C75C H75D 109.5
O13C C75C H75E 109.5
H75D C75C H75E 109.5
O13C C75C H75F 109.5
H75D C75C H75F 109.5
H75E C75C H75F 109.5
C77C C76C O24C 107.2(8)
C77C C76C H76E 110.3
O24C C76C H76E 110.3
C77C C76C H76F 110.3
O24C C76C H76F 110.3
H76E C76C H76F 108.5
C79C C80C C81C 120.0
C79C C80C H80C 120.0
C81C C80C H80C 120.0
N78C C79C C80C 120.0
N78C C79C C83C 116.5(7)
C80C C79C C83C 123.4(7)
C79C N78C C77C 120.0
C79C N78C Cu1C 108.1(4)
C77C N78C Cu1C 131.9(4)
C82C C77C N78C 120.0
C82C C77C C76C 124.7(6)
N78C C77C C76C 115.3(6)
C77C C82C C81C 120.0
C77C C82C H82C 120.0
C81C C82C H82C 120.0
C82C C81C C80C 120.0
C82C C81C H81C 120.0
C80C C81C H81C 120.0
C79C C83C N1C 112.1(9)
C79C C83C H83E 109.2
N1C C83C H83E 109.2
C79C C83C H83F 109.2
N1C C83C H83F 109.2
H83E C83C H83F 107.9
O35C C84Z H84J 109.5
O35C C84Z H84K 109.5
H84J C84Z H84K 109.5
O35C C84Z H84L 109.5
H84J C84Z H84L 109.5
H84K C84Z H84L 109.5
O46C C85C C86C 106.1(9)
O46C C85C H85E 110.5
C86C C85C H85E 110.5
O46C C85C H85F 110.5
C86C C85C H85F 110.5
H85E C85C H85F 108.7
C86C C91C C90C 120.0
C86C C91C H91C 120.0
C90C C91C H91C 120.0
N87C C86C C91C 120.0
N87C C86C C85C 114.6(7)
C91C C86C C85C 125.3(7)
C88C N87C C86C 120.0
C88C N87C Cu1C 106.9(5)
C86C N87C Cu1C 132.8(5)
N87C C88C C89C 120.0
N87C C88C C92C 115.3(8)
C89C C88C C92C 124.5(8)
C90C C89C C88C 120.0
C90C C89C H89C 120.0
C88C C89C H89C 120.0
C89C C90C C91C 120.0
C89C C90C H90C 120.0
C91C C90C H90C 120.0
C88C C92C N1C 110.2(9)
C88C C92C H92E 109.6
N1C C92C H92E 109.6
C88C C92C H92F 109.6
N1C C92C H92F 109.6
H92E C92C H92F 108.1
O57C C93C H93D 109.5
O57C C93C H93E 109.5
H93D C93C H93E 109.5
O57C C93C H93F 109.5
H93D C93C H93F 109.5
H93E C93C H93F 109.5
C51C C52Z H52G 109.5
C51C C52Z H52H 109.5
H52G C52Z H52H 109.5
C51C C52Z H52I 109.5
H52G C52Z H52I 109.5
H52H C52Z H52I 109.5
C51C C53Z H53G 109.5
C51C C53Z H53H 109.5
H53G C53Z H53H 109.5
C51C C53Z H53I 109.5
H53G C53Z H53I 109.5
H53H C53Z H53I 109.5
C51C C54Z H54G 109.5
C51C C54Z H54H 109.5
H54G C54Z H54H 109.5
C51C C54Z H54I 109.5
H54G C54Z H54I 109.5
H54H C54Z H54I 109.5
O35C C84C H84D 109.5
O35C C84C H84E 109.5
H84D C84C H84E 109.5
O35C C84C H84F 109.5
H84D C84C H84F 109.5
H84E C84C H84F 109.5
C83B N1B C74B 109.4(9)
C83B N1B C92B 108.9(9)
C74B N1B C92B 112.4(9)
C83B N1B Cu1B 108.7(7)
C74B N1B Cu1B 109.1(7)
C92B N1B Cu1B 108.3(7)
F1B Cu1B N1B 178.3(4)
F1B Cu1B N87B 99.4(3)
N1B Cu1B N87B 80.5(3)
F1B Cu1B N78B 100.3(3)
N1B Cu1B N78B 81.2(3)
N87B Cu1B N78B 121.5(3)
F1B Cu1B N69B 98.2(3)
N1B Cu1B N69B 80.4(3)
N87B Cu1B N69B 116.7(3)
N78B Cu1B N69B 114.1(3)
C2B O2B C67B 113.4(8)
C6B C5B C4B 120.0
C6B C5B C7B 118.4(7)
C4B C5B C7B 121.6(7)
C1B C6B C5B 120.0
C1B C6B H6B 120.0
C5B C6B H6B 120.0
C6B C1B C2B 120.0
C6B C1B C66B 119.4(7)
C2B C1B C66B 120.4(7)
C3B C2B C1B 120.0
C3B C2B O2B 120.5(7)
C1B C2B O2B 119.5(7)
C4B C3B C2B 120.0
C4B C3B C11B 119.9(7)
C2B C3B C11B 120.0(7)
C3B C4B C5B 120.0
C3B C4B H4B 120.0
C5B C4B H4B 120.0
C8B C7B C5B 109.5(10)
C8B C7B C10B 109.5(10)
C5B C7B C10B 113.1(10)
C8B C7B C9B 107.3(10)
C5B C7B C9B 110.6(10)
C10B C7B C9B 106.7(10)
C7B C8B H8BA 109.5
C7B C8B H8BB 109.5
H8BA C8B H8BB 109.5
C7B C8B H8BC 109.5
H8BA C8B H8BC 109.5
H8BB C8B H8BC 109.5
C7B C9B H9BA 109.5
C7B C9B H9BB 109.5
H9BA C9B H9BB 109.5
C7B C9B H9BC 109.5
H9BA C9B H9BC 109.5
H9BB C9B H9BC 109.5
C7B C10B H10G 109.5
C7B C10B H10H 109.5
H10G C10B H10H 109.5
C7B C10B H10I 109.5
H10G C10B H10I 109.5
H10H C10B H10I 109.5
C3B C11B C12B 113.0(9)
C3B C11B H11E 109.0
C12B C11B H11E 109.0
C3B C11B H11F 109.0
C12B C11B H11F 109.0
H11E C11B H11F 107.8
C13B O13B C75B 113.9(9)
C17B C16B C15B 120.0
C17B C16B C18B 118.4(7)
C15B C16B C18B 121.6(7)
C16B C17B C12B 120.0
C16B C17B H17B 120.0
C12B C17B H17B 120.0
C13B C12B C17B 120.0
C13B C12B C11B 120.9(7)
C17B C12B C11B 118.8(7)
O13B C13B C14B 120.9(6)
O13B C13B C12B 119.1(6)
C14B C13B C12B 120.0
C15B C14B C13B 120.0
C15B C14B C22B 118.2(7)
C13B C14B C22B 121.8(7)
C14B C15B C16B 120.0
C14B C15B H15B 120.0
C16B C15B H15B 120.0
C19B C18B C20B 107.9(11)
C19B C18B C21B 109.4(10)
C20B C18B C21B 109.2(11)
C19B C18B C16B 111.7(11)
C20B C18B C16B 112.0(10)
C21B C18B C16B 106.5(11)
C18B C19B H19D 109.5
C18B C19B H19E 109.5
H19D C19B H19E 109.5
C18B C19B H19F 109.5
H19D C19B H19F 109.5
H19E C19B H19F 109.5
C18B C20B H20D 109.5
C18B C20B H20E 109.5
H20D C20B H20E 109.5
C18B C20B H20F 109.5
H20D C20B H20F 109.5
H20E C20B H20F 109.5
C18B C21B H21D 109.5
C18B C21B H21E 109.5
H21D C21B H21E 109.5
C18B C21B H21F 109.5
H21D C21B H21F 109.5
H21E C21B H21F 109.5
C14B C22B C23B 115.3(9)
C14B C22B H22E 108.4
C23B C22B H22E 108.4
C14B C22B H22F 108.4
C23B C22B H22F 108.4
H22E C22B H22F 107.5
C24B O24B C76B 110.2(7)
C28B C27B C26B 120.0
C28B C27B C29B 121.4(7)
C26B C27B C29B 118.5(7)
C23B C28B C27B 120.0
C23B C28B H28B 120.0
C27B C28B H28B 120.0
C28B C23B C24B 120.0
C28B C23B C22B 118.8(7)
C24B C23B C22B 121.0(7)
O24B C24B C25B 120.3(6)
O24B C24B C23B 119.6(6)
C25B C24B C23B 120.0
C26B C25B C24B 120.0
C26B C25B C33B 120.8(6)
C24B C25B C33B 119.0(6)
C25B C26B C27B 120.0
C25B C26B H26B 120.0
C27B C26B H26B 120.0
C31Y C29B C30Y 111.5(12)
C31B C29B C30B 107.9(12)
C31B C29B C32B 107.6(12)
C30B C29B C32B 104.3(11)
C31Y C29B C32Y 108.1(11)
C30Y C29B C32Y 106.4(12)
C31Y C29B C27B 114.7(13)
C31B C29B C27B 120.1(13)
C30Y C29B C27B 106.8(12)
C30B C29B C27B 110.2(12)
C32B C29B C27B 105.6(13)
C32Y C29B C27B 109.0(13)
C29B C30B H30M 109.5
C29B C30B H30N 109.5
H30M C30B H30N 109.5
C29B C30B H30O 109.5
H30M C30B H30O 109.5
H30N C30B H30O 109.5
C29B C31B H31M 109.5
C29B C31B H31N 109.5
H31M C31B H31N 109.5
C29B C31B H31O 109.5
H31M C31B H31O 109.5
H31N C31B H31O 109.5
C29B C32B H32M 109.5
C29B C32B H32N 109.5
H32M C32B H32N 109.5
C29B C32B H32O 109.5
H32M C32B H32O 109.5
H32N C32B H32O 109.5
C25B C33B C34B 112.4(8)
C25B C33B H33E 109.1
C34B C33B H33E 109.1
C25B C33B H33F 109.1
C34B C33B H33F 109.1
H33E C33B H33F 107.8
C35B O35B C84B 111.5(8)
C37B C38B C39B 120.0
C37B C38B C40B 121.7(6)
C39B C38B C40B 118.0(6)
C38B C37B C36B 120.0
C38B C37B H37B 120.0
C36B C37B H37B 120.0
C35B C36B C37B 120.0
C35B C36B C44B 120.2(7)
C37B C36B C44B 119.7(7)
O35B C35B C36B 119.8(6)
O35B C35B C34B 120.2(6)
C36B C35B C34B 120.0
C39B C34B C35B 120.0
C39B C34B C33B 119.5(6)
C35B C34B C33B 120.5(6)
C34B C39B C38B 120.0
C34B C39B H39B 120.0
C38B C39B H39B 120.0
C42B C40B C41B 110.0(9)
C42B C40B C43B 109.0(9)
C41B C40B C43B 109.5(9)
C42B C40B C38B 109.7(9)
C41B C40B C38B 106.5(9)
C43B C40B C38B 112.2(9)
C40B C41B H41G 109.5
C40B C41B H41H 109.5
H41G C41B H41H 109.5
C40B C41B H41I 109.5
H41G C41B H41I 109.5
H41H C41B H41I 109.5
C40B C42B H42G 109.5
C40B C42B H42H 109.5
H42G C42B H42H 109.5
C40B C42B H42I 109.5
H42G C42B H42I 109.5
H42H C42B H42I 109.5
C40B C43B H43G 109.5
C40B C43B H43H 109.5
H43G C43B H43H 109.5
C40B C43B H43I 109.5
H43G C43B H43I 109.5
H43H C43B H43I 109.5
C45B C44B C36B 115.0(8)
C45B C44B H44E 108.5
C36B C44B H44E 108.5
C45B C44B H44F 108.5
C36B C44B H44F 108.5
H44E C44B H44F 107.5
C46B O46B C85B 114.2(8)
C48B C49B C50B 120.0
C48B C49B C51B 121.1(7)
C50B C49B C51B 118.9(7)
C49B C48B C47B 120.0
C49B C48B H48B 120.0
C47B C48B H48B 120.0
C48B C47B C46B 120.0
C48B C47B C55B 119.1(7)
C46B C47B C55B 120.8(7)
O46B C46B C45B 120.0(6)
O46B C46B C47B 120.0(6)
C45B C46B C47B 120.0
C46B C45B C50B 120.0
C46B C45B C44B 120.3(7)
C50B C45B C44B 119.4(7)
C45B C50B C49B 120.0
C45B C50B H50B 120.0
C49B C50B H50B 120.0
C53Y C51B C54Y 110.0(13)
C53B C51B C54B 109.4(11)
C53Y C51B C52Y 108.0(13)
C54Y C51B C52Y 107.0(12)
C53B C51B C52B 108.3(11)
C54B C51B C52B 107.5(11)
C53B C51B C49B 113.4(12)
C53Y C51B C49B 118.3(15)
C54Y C51B C49B 107.6(15)
C54B C51B C49B 110.9(11)
C52Y C51B C49B 105.3(15)
C52B C51B C49B 107.1(11)
C51B C52B H52J 109.5
C51B C52B H52K 109.5
H52J C52B H52K 109.5
C51B C52B H52L 109.5
H52J C52B H52L 109.5
H52K C52B H52L 109.5
C51B C53B H53J 109.5
C51B C53B H53K 109.5
H53J C53B H53K 109.5
C51B C53B H53L 109.5
H53J C53B H53L 109.5
H53K C53B H53L 109.5
C51B C54B H54J 109.5
C51B C54B H54K 109.5
H54J C54B H54K 109.5
C51B C54B H54L 109.5
H54J C54B H54L 109.5
H54K C54B H54L 109.5
C56B C55B C47B 112.8(9)
C56B C55B H55E 109.0
C47B C55B H55E 109.0
C56B C55B H55F 109.0
C47B C55B H55F 109.0
H55E C55B H55F 107.8
C57B O57B C93B 109.6(10)
C61B C60B C59B 120.0
C61B C60B C62B 120.3(8)
C59B C60B C62B 119.4(8)
C56B C61B C60B 120.0
C56B C61B H61B 120.0
C60B C61B H61B 120.0
C57B C56B C61B 120.0
C57B C56B C55B 121.7(8)
C61B C56B C55B 118.2(9)
O57B C57B C56B 120.1(8)
O57B C57B C58B 119.9(8)
C56B C57B C58B 120.0
C59B C58B C57B 120.0
C59B C58B C66B 120.2(8)
C57B C58B C66B 119.8(8)
C58B C59B C60B 120.0
C58B C59B H59B 120.0
C60B C59B H59B 120.0
C65B C62B C60B 108.2(11)
C65B C62B C63B 108.0(10)
C60B C62B C63B 111.2(11)
C65B C62B C64B 111.9(11)
C60B C62B C64B 109.2(11)
C63B C62B C64B 108.4(10)
C62B C63B H63G 109.5
C62B C63B H63H 109.5
H63G C63B H63H 109.5
C62B C63B H63I 109.5
H63G C63B H63I 109.5
H63H C63B H63I 109.5
C62B C64B H64G 109.5
C62B C64B H64H 109.5
H64G C64B H64H 109.5
C62B C64B H64I 109.5
H64G C64B H64I 109.5
H64H C64B H64I 109.5
C62B C65B H65G 109.5
C62B C65B H65H 109.5
H65G C65B H65H 109.5
C62B C65B H65I 109.5
H65G C65B H65I 109.5
H65H C65B H65I 109.5
C58B C66B C1B 115.1(9)
C58B C66B H66E 108.5
C1B C66B H66E 108.5
C58B C66B H66F 108.5
C1B C66B H66F 108.5
H66E C66B H66F 107.5
O2B C67B C68B 108.2(9)
O2B C67B H67G 110.1
C68B C67B H67G 110.1
O2B C67B H67H 110.1
C68B C67B H67H 110.1
H67G C67B H67H 108.4
C70B C71B C72B 120.0
C70B C71B H71B 120.0
C72B C71B H71B 120.0
C71B C70B N69B 120.0
C71B C70B C74B 124.6(8)
N69B C70B C74B 115.3(8)
C68B N69B C70B 120.0
C68B N69B Cu1B 131.3(4)
C70B N69B Cu1B 104.8(4)
N69B C68B C73B 120.0
N69B C68B C67B 116.6(7)
C73B C68B C67B 123.4(7)
C68B C73B C72B 120.0
C68B C73B H73B 120.0
C72B C73B H73B 120.0
C73B C72B C71B 120.0
C73B C72B H72B 120.0
C71B C72B H72B 120.0
N1B C74B C70B 108.0(8)
N1B C74B H74G 110.1
C70B C74B H74G 110.1
N1B C74B H74H 110.1
C70B C74B H74H 110.1
H74G C74B H74H 108.4
O13B C75B H75G 109.5
O13B C75B H75H 109.5
H75G C75B H75H 109.5
O13B C75B H75I 109.5
H75G C75B H75I 109.5
H75H C75B H75I 109.5
O24B C76B C77B 104.4(9)
O24B C76B H76G 110.9
C77B C76B H76G 110.9
O24B C76B H76H 110.9
C77B C76B H76H 110.9
H76G C76B H76H 108.9
C77B C82B C81B 120.0
C77B C82B H82B 120.0
C81B C82B H82B 120.0
C82B C77B N78B 120.0
C82B C77B C76B 124.6(7)
N78B C77B C76B 115.4(7)
C79B N78B C77B 120.0
C79B N78B Cu1B 108.0(5)
C77B N78B Cu1B 131.4(5)
N78B C79B C80B 120.0
N78B C79B C83B 114.2(8)
C80B C79B C83B 125.7(8)
C81B C80B C79B 120.0
C81B C80B H80B 120.0
C79B C80B H80B 120.0
C80B C81B C82B 120.0
C80B C81B H81B 120.0
C82B C81B H81B 120.0
C79B C83B N1B 113.9(9)
C79B C83B H83G 108.8
N1B C83B H83G 108.8
C79B C83B H83H 108.8
N1B C83B H83H 108.8
H83G C83B H83H 107.7
O35B C84B H84G 109.5
O35B C84B H84H 109.5
H84G C84B H84H 109.5
O35B C84B H84I 109.5
H84G C84B H84I 109.5
H84H C84B H84I 109.5
O46B C85B C86B 109.2(9)
O46B C85B H85G 109.8
C86B C85B H85G 109.8
O46B C85B H85H 109.8
C86B C85B H85H 109.8
H85G C85B H85H 108.3
C91B C90B C89B 120.0
C91B C90B H90B 120.0
C89B C90B H90B 120.0
C86B C91B C90B 120.0
C86B C91B H91B 120.0
C90B C91B H91B 120.0
N87B C86B C91B 120.0
N87B C86B C85B 118.3(7)
C91B C86B C85B 121.7(7)
C88B N87B C86B 120.0
C88B N87B Cu1B 106.7(4)
C86B N87B Cu1B 133.1(4)
N87B C88B C89B 120.0
N87B C88B C92B 116.2(7)
C89B C88B C92B 123.6(7)
C88B C89B C90B 120.0
C88B C89B H89B 120.0
C90B C89B H89B 120.0
N1B C92B C88B 110.0(8)
N1B C92B H92G 109.7
C88B C92B H92G 109.7
N1B C92B H92H 109.7
C88B C92B H92H 109.7
H92G C92B H92H 108.2
O57B C93B H93G 109.5
O57B C93B H93H 109.5
H93G C93B H93H 109.5
O57B C93B H93I 109.5
H93G C93B H93I 109.5
H93H C93B H93I 109.5
C29B C30Y H30P 109.5
C29B C30Y H30Q 109.5
H30P C30Y H30Q 109.5
C29B C30Y H30R 109.5
H30P C30Y H30R 109.5
H30Q C30Y H30R 109.5
C29B C31Y H31P 109.5
C29B C31Y H31Q 109.5
H31P C31Y H31Q 109.5
C29B C31Y H31R 109.5
H31P C31Y H31R 109.5
H31Q C31Y H31R 109.5
C29B C32Y H32P 109.5
C29B C32Y H32Q 109.5
H32P C32Y H32Q 109.5
C29B C32Y H32R 109.5
H32P C32Y H32R 109.5
H32Q C32Y H32R 109.5
C2A O2A C67A 116.3(7)
C13A O13A C75A 115.0(10)
C4A C5A C6A 120.0
C4A C5A C7A 120.4(7)
C6A C5A C7A 119.4(7)
C3A C4A C5A 120.0
C3A C4A H4A 120.0
C5A C4A H4A 120.0
C4A C3A C2A 120.0
C4A C3A C11A 117.5(8)
C2A C3A C11A 121.8(8)
O2A C2A C3A 119.3(7)
O2A C2A C1A 120.7(7)
C3A C2A C1A 120.0
C6A C1A C2A 120.0
C6A C1A C66A 118.2(8)
C2A C1A C66A 121.5(8)
C1A C6A C5A 120.0
C1A C6A H6A 120.0
C5A C6A H6A 120.0
C10A C7A C8A 109.8(10)
C10A C7A C9A 110.8(10)
C8A C7A C9A 106.2(10)
C10A C7A C5A 107.5(10)
C8A C7A C5A 113.5(11)
C9A C7A C5A 109.1(10)
C7A C8A H8AA 109.5
C7A C8A H8AB 109.5
H8AA C8A H8AB 109.5
C7A C8A H8AC 109.5
H8AA C8A H8AC 109.5
H8AB C8A H8AC 109.5
C7A C9A H9AA 109.5
C7A C9A H9AB 109.5
H9AA C9A H9AB 109.5
C7A C9A H9AC 109.5
H9AA C9A H9AC 109.5
H9AB C9A H9AC 109.5
C7A C10A H10A 109.5
C7A C10A H10B 109.5
H10A C10A H10B 109.5
C7A C10A H10C 109.5
H10A C10A H10C 109.5
H10B C10A H10C 109.5
C12A C11A C3A 118.4(10)
C12A C11A H11A 107.7
C3A C11A H11A 107.7
C12A C11A H11B 107.7
C3A C11A H11B 107.7
H11A C11A H11B 107.1
C15A C16A C17A 120.0
C15A C16A C18A 121.0(8)
C17A C16A C18A 119.0(8)
C14A C15A C16A 120.0
C14A C15A H15A 120.0
C16A C15A H15A 120.0
C15A C14A C13A 120.0
C15A C14A C22A 117.9(9)
C13A C14A C22A 121.9(9)
C12A C13A C14A 120.0
C12A C13A O13A 119.3(8)
C14A C13A O13A 120.6(8)
C13A C12A C17A 120.0
C13A C12A C11A 124.9(9)
C17A C12A C11A 114.2(8)
C12A C17A C16A 120.0
C12A C17A H17A 120.0
C16A C17A H17A 120.0
C21A C18A C19A 108.5(9)
C21A C18A C20A 112.6(10)
C19A C18A C20A 109.0(10)
C21A C18A C16A 106.7(10)
C19A C18A C16A 112.7(10)
C20A C18A C16A 107.5(10)
C18A C19A H19G 109.5
C18A C19A H19H 109.5
H19G C19A H19H 109.5
C18A C19A H19I 109.5
H19G C19A H19I 109.5
H19H C19A H19I 109.5
C18A C20A H20G 109.5
C18A C20A H20H 109.5
H20G C20A H20H 109.5
C18A C20A H20I 109.5
H20G C20A H20I 109.5
H20H C20A H20I 109.5
C18A C21A H21G 109.5
C18A C21A H21H 109.5
H21G C21A H21H 109.5
C18A C21A H21I 109.5
H21G C21A H21I 109.5
H21H C21A H21I 109.5
C14A C22A C23A 121.0(11)
C14A C22A H22A 107.1
C23A C22A H22A 107.1
C14A C22A H22B 107.1
C23A C22A H22B 107.1
H22A C22A H22B 106.8
C28A C27A C26A 120.0
C28A C27A C29A 119.1(9)
C26A C27A C29A 120.8(9)
C27A C28A C23A 120.0
C27A C28A H28A 120.0
C23A C28A H28A 120.0
C24A C23A C28A 120.0
C24A C23A C22A 119.4(9)
C28A C23A C22A 120.2(9)
C25A C24A C23A 120.0
C25A C24A O24A 118.5(7)
C23A C24A O24A 121.5(7)
C24A C25A C26A 120.0
C24A C25A C33A 123.1(8)
C26A C25A C33A 116.8(8)
C25A C26A C27A 120.0
C25A C26A H26A 120.0
C27A C26A H26A 120.0
C30X C29A C32X 113.5(13)
C30A C29A C32A 113.5(13)
C30A C29A C27A 111.2(15)
C30X C29A C27A 110.2(14)
C32X C29A C27A 110.6(13)
C32A C29A C27A 106.4(15)
C30A C29A C31A 109.3(12)
C32A C29A C31A 106.5(12)
C27A C29A C31A 109.7(15)
C30X C29A C31X 110.1(12)
C32X C29A C31X 105.9(11)
C27A C29A C31X 106.3(15)
C34A C33A C25A 114.6(8)
C34A C33A H33A 108.6
C25A C33A H33A 108.6
C34A C33A H33B 108.6
C25A C33A H33B 108.6
H33A C33A H33B 107.6
C37A C36A C35A 120.0
C37A C36A C44A 120.0(7)
C35A C36A C44A 119.8(7)
C38A C37A C36A 120.0
C38A C37A H37A 120.0
C36A C37A H37A 120.0
C37A C38A C39A 120.0
C37A C38A C40A 119.7(7)
C39A C38A C40A 119.9(7)
C34A C39A C38A 120.0
C34A C39A H39A 120.0
C38A C39A H39A 120.0
C39A C34A C35A 120.0
C39A C34A C33A 118.5(7)
C35A C34A C33A 121.4(7)
O35A C35A C34A 119.4(6)
O35A C35A C36A 120.4(6)
C34A C35A C36A 120.0
C43A C40A C41A 110.8(10)
C43A C40A C42A 107.0(10)
C41A C40A C42A 108.0(10)
C43A C40A C38A 110.4(10)
C41A C40A C38A 112.2(10)
C42A C40A C38A 108.2(10)
C40A C41A H41A 109.5
C40A C41A H41B 109.5
H41A C41A H41B 109.5
C40A C41A H41C 109.5
H41A C41A H41C 109.5
H41B C41A H41C 109.5
C40A C42A H42A 109.5
C40A C42A H42B 109.5
H42A C42A H42B 109.5
C40A C42A H42C 109.5
H42A C42A H42C 109.5
H42B C42A H42C 109.5
C40A C43A H43A 109.5
C40A C43A H43B 109.5
H43A C43A H43B 109.5
C40A C43A H43C 109.5
H43A C43A H43C 109.5
H43B C43A H43C 109.5
C36A C44A C45A 114.6(8)
C36A C44A H44A 108.6
C45A C44A H44A 108.6
C36A C44A H44B 108.6
C45A C44A H44B 108.6
H44A C44A H44B 107.6
O57A C93A H93A 109.5
O57A C93A H93B 109.5
H93A C93A H93B 109.5
O57A C93A H93C 109.5
H93A C93A H93C 109.5
H93B C93A H93C 109.5
C50A C49A C48A 120.0
C50A C49A C51A 122.0(6)
C48A C49A C51A 116.9(6)
C45A C50A C49A 120.0
C45A C50A H50A 120.0
C49A C50A H50A 120.0
C46A C45A C50A 120.0
C46A C45A C44A 121.7(6)
C50A C45A C44A 118.1(6)
O46A C46A C45A 119.7(6)
O46A C46A C47A 120.2(6)
C45A C46A C47A 120.0
C46A C47A C48A 120.0
C46A C47A C55A 120.0(7)
C48A C47A C55A 119.6(6)
C47A C48A C49A 120.0
C47A C48A H48A 120.0
C49A C48A H48A 120.0
C52A C51A C53A 109.4(9)
C52A C51A C54A 106.6(9)
C53A C51A C54A 107.7(9)
C52A C51A C49A 112.2(9)
C53A C51A C49A 109.0(9)
C54A C51A C49A 111.8(9)
C51A C52A H52A 109.5
C51A C52A H52B 109.5
H52A C52A H52B 109.5
C51A C52A H52C 109.5
H52A C52A H52C 109.5
H52B C52A H52C 109.5
C51A C53A H53A 109.5
C51A C53A H53B 109.5
H53A C53A H53B 109.5
C51A C53A H53C 109.5
H53A C53A H53C 109.5
H53B C53A H53C 109.5
C51A C54A H54A 109.5
C51A C54A H54B 109.5
H54A C54A H54B 109.5
C51A C54A H54C 109.5
H54A C54A H54C 109.5
H54B C54A H54C 109.5
C56A C55A C47A 119.0(8)
C56A C55A H55A 107.6
C47A C55A H55A 107.6
C56A C55A H55B 107.6
C47A C55A H55B 107.6
H55A C55A H55B 107.0
C83A N1A C92A 112.8(12)
C74X N1A C83X 114.8(12)
C83A N1A C74A 109.0(12)
C92A N1A C74A 103.6(12)
C74X N1A C92X 105.4(12)
C83X N1A C92X 103.8(11)
C83A N1A Cu1A 112.3(9)
C74X N1A Cu1A 109.9(9)
C92A N1A Cu1A 110.1(9)
C83X N1A Cu1A 113.8(9)
C74A N1A Cu1A 108.6(9)
C92X N1A Cu1A 108.4(9)
C61A C60A C59A 120.0
C61A C60A C62A 122.2(7)
C59A C60A C62A 117.8(7)
C56A C61A C60A 120.0
C56A C61A H61A 120.0
C60A C61A H61A 120.0
C57A C56A C61A 120.0
C57A C56A C55A 121.3(7)
C61A C56A C55A 117.9(7)
O57A C57A C56A 119.5(7)
O57A C57A C58A 120.5(7)
C56A C57A C58A 120.0
C57A C58A C59A 120.0
C57A C58A C66A 121.0(8)
C59A C58A C66A 117.9(8)
C58A C59A C60A 120.0
C58A C59A H59A 120.0
C60A C59A H59A 120.0
C60A C62A C64A 111.6(10)
C60A C62A C65A 109.5(10)
C64A C62A C65A 109.5(10)
C60A C62A C63A 110.1(10)
C64A C62A C63A 108.7(10)
C65A C62A C63A 107.3(9)
C62A C63A H63A 109.5
C62A C63A H63B 109.5
H63A C63A H63B 109.5
C62A C63A H63C 109.5
H63A C63A H63C 109.5
H63B C63A H63C 109.5
C62A C64A H64A 109.5
C62A C64A H64B 109.5
H64A C64A H64B 109.5
C62A C64A H64C 109.5
H64A C64A H64C 109.5
H64B C64A H64C 109.5
C62A C65A H65A 109.5
C62A C65A H65B 109.5
H65A C65A H65B 109.5
C62A C65A H65C 109.5
H65A C65A H65C 109.5
H65B C65A H65C 109.5
C1A C66A C58A 121.7(9)
C1A C66A H66A 106.9
C58A C66A H66A 106.9
C1A C66A H66B 106.9
C58A C66A H66B 106.9
H66A C66A H66B 106.7
O2A C67A C68A 103.8(10)
O2A C67A C68X 108.4(11)
O2A C67A H67C 110.0
C68X C67A H67C 110.0
O2A C67A H67D 110.0
C68X C67A H67D 110.0
H67C C67A H67D 108.4
O2A C67A H67A 111.0
C68A C67A H67A 111.0
O2A C67A H67B 111.0
C68A C67A H67B 111.0
H67A C67A H67B 109.0
C71X C72X C73X 120.0
C71X C72X H72X 120.0
C73X C72X H72X 120.0
C70X C71X C72X 120.0
C70X C71X H71X 120.0
C72X C71X H71X 120.0
N69X C70X C71X 120.0
N69X C70X C74X 117.0(13)
C71X C70X C74X 123.0(13)
C70X N69X C68X 120.0
C70X N69X Cu1A 106.8(9)
C68X N69X Cu1A 129.3(9)
C73X C68X N69X 120.0
C73X C68X C67A 122.0(13)
N69X C68X C67A 118.0(13)
C68X C73X C72X 120.0
C68X C73X H73X 120.0
C72X C73X H73X 120.0
O13A C75A H75A 109.5
O13A C75A H75B 109.5
H75A C75A H75B 109.5
O13A C75A H75C 109.5
H75A C75A H75C 109.5
H75B C75A H75C 109.5
O24A C76A C77X 105.9(12)
O24A C76A C77A 104.9(11)
O24A C76A H76A 110.8
C77A C76A H76A 110.8
O24A C76A H76B 110.8
C77A C76A H76B 110.8
H76A C76A H76B 108.8
O24A C76A H76C 110.6
C77X C76A H76C 110.6
O24A C76A H76D 110.6
C77X C76A H76D 110.6
H76C C76A H76D 108.7
C71A C72A C73A 120.0
C71A C72A H72A 120.0
C73A C72A H72A 120.0
C72A C71A C70A 120.0
C72A C71A H71A 120.0
C70A C71A H71A 120.0
N69A C70A C71A 120.0
N69A C70A C74A 112.3(13)
C71A C70A C74A 127.6(13)
C70A N69A C68A 120.0
C70A N69A Cu1A 109.9(9)
C68A N69A Cu1A 129.9(9)
C73A C68A N69A 120.0
C73A C68A C67A 123.8(12)
N69A C68A C67A 116.1(12)
C68A C73A C72A 120.0
C68A C73A H73A 120.0
C72A C73A H73A 120.0
C81A C80A C79A 120.0
C81A C80A H80A 120.0
C79A C80A H80A 120.0
C80A C81A C82A 120.0
C80A C81A H81A 120.0
C82A C81A H81A 120.0
C81A C82A C77A 120.0
C81A C82A H82A 120.0
C77A C82A H82A 120.0
N78A C77A C82A 120.0
N78A C77A C76A 113.5(16)
C82A C77A C76A 126.3(16)
C77A N78A C79A 120.0
C77A N78A Cu1A 135.7(11)
C79A N78A Cu1A 103.5(11)
N78A C79A C80A 120.0
N78A C79A C83A 123.3(14)
C80A C79A C83A 116.7(14)
C81X C80X C79X 120.0
C81X C80X H80X 120.0
C79X C80X H80X 120.0
C80X C81X C82X 120.0
C80X C81X H81X 120.0
C82X C81X H81X 120.0
C77X C82X C81X 120.0
C77X C82X H82X 120.0
C81X C82X H82X 120.0
N78X C77X C82X 120.0
N78X C77X C76A 118.7(16)
C82X C77X C76A 120.9(16)
C77X N78X C79X 120.0
C77X N78X Cu1A 128.3(11)
C79X N78X Cu1A 109.9(11)
N78X C79X C80X 120.0
N78X C79X C83X 114.0(14)
C80X C79X C83X 126.0(14)
N87X C88X C89X 120.0
N87X C88X C92X 113.3(13)
C89X C88X C92X 126.7(13)
C86X N87X C88X 120.0
C86X N87X Cu1A 131.2(9)
C88X N87X Cu1A 107.9(9)
C91X C86X N87X 120.0
C91X C86X C85A 125.4(12)
N87X C86X C85A 114.6(12)
C86X C91X C90X 120.0
C86X C91X H91X 120.0
C90X C91X H91X 120.0
C91X C90X C89X 120.0
C91X C90X H90X 120.0
C89X C90X H90X 120.0
C90X C89X C88X 120.0
C90X C89X H89X 120.0
C88X C89X H89X 120.0
O1E Cl1E O4E 120.3(10)
O1E Cl1E O3E 111.0(11)
O4E Cl1E O3E 108.7(11)
O1E Cl1E O2E 109.0(9)
O4E Cl1E O2E 104.8(8)
O3E Cl1E O2E 101.0(13)
O1D Cl1D O2D 112.7(9)
O1D Cl1D O4D 110.1(7)
O2D Cl1D O4D 108.8(7)
O1D Cl1D O3D 111.6(7)
O2D Cl1D O3D 102.0(9)
O4D Cl1D O3D 111.4(7)
Cl2I C1I Cl3I 110.3(6)
Cl2I C1I Cl1I 113.2(6)
Cl3I C1I Cl1I 110.3(6)
Cl2I C1I H1I 107.6
Cl3I C1I H1I 107.6
Cl1I C1I H1I 107.6
Cl2K C1K Cl1K 104.7(10)
Cl2K C1K Cl3K 107.3(10)
Cl1K C1K Cl3K 106.4(10)
Cl2K C1K H1K 112.6
Cl1K C1K H1K 112.6
Cl3K C1K H1K 112.6
Cl3J C1J Cl2J 103.5(11)
Cl3J C1J Cl1J 105.3(11)
Cl2J C1J Cl1J 109.6(12)
Cl3J C1J H1J 112.6
Cl2J C1J H1J 112.6
Cl1J C1J H1J 112.6
Cl1H C1H Cl2H 108.9(13)
Cl1H C1H Cl3H 108.4(13)
Cl2H C1H Cl3H 106.2(12)
Cl1H C1H H1H 111.0
Cl2H C1H H1H 111.0
Cl3H C1H H1H 111.0
Cl2G C1G Cl1G 108.2(10)
Cl2G C1G Cl3G 102.3(9)
Cl1G C1G Cl3G 107.6(9)
Cl2G C1G H1G 112.7
Cl1G C1G H1G 112.7
Cl3G C1G H1G 112.7
O35A C84A H84A 109.5
O35A C84A H84B 109.5
H84A C84A H84B 109.5
O35A C84A H84C 109.5
H84A C84A H84C 109.5
H84B C84A H84C 109.5
O46A C85A C86X 105.2(10)
O46A C85A C86A 109.3(10)
O46A C85A H85C 110.7
C86X C85A H85C 110.7
O46A C85A H85D 110.7
C86X C85A H85D 110.7
H85C C85A H85D 108.8
O46A C85A H85A 109.8
C86A C85A H85A 109.8
O46A C85A H85B 109.8
C86A C85A H85B 109.8
H85A C85A H85B 108.3
N87A C88A C89A 120.0
N87A C88A C92A 115.2(13)
C89A C88A C92A 124.7(13)
C86A N87A C88A 120.0
C86A N87A Cu1A 130.2(9)
C88A N87A Cu1A 107.3(9)
C91A C86A N87A 120.0
C91A C86A C85A 122.2(13)
N87A C86A C85A 117.8(13)
C86A C91A C90A 120.0
C86A C91A H91A 120.0
C90A C91A H91A 120.0
C89A C90A C91A 120.0
C89A C90A H90A 120.0
C91A C90A H90A 120.0
C90A C89A C88A 120.0
C90A C89A H89A 120.0
C88A C89A H89A 120.0
C24A O24A C76A 115.5(7)
C35A O35A C84A 115.6(8)
C46A O46A C85A 114.7(7)
C57A O57A C93A 112.2(8)
F1A Cu1A N1A 178.9(4)
F1A Cu1A N69X 98.8(5)
N1A Cu1A N69X 82.3(5)
F1A Cu1A N78A 97.1(5)
N1A Cu1A N78A 81.9(5)
F1A Cu1A N87A 99.3(4)
N1A Cu1A N87A 80.9(5)
N78A Cu1A N87A 124.8(5)
F1A Cu1A N69A 99.0(4)
N1A Cu1A N69A 81.9(5)
N78A Cu1A N69A 112.5(5)
N87A Cu1A N69A 116.2(5)
F1A Cu1A N78X 99.5(5)
N1A Cu1A N78X 79.7(5)
N69X Cu1A N78X 118.3(5)
F1A Cu1A N87X 98.3(4)
N1A Cu1A N87X 81.5(5)
N69X Cu1A N87X 115.8(5)
N78X Cu1A N87X 119.0(5)
N1A C92A C88A 109.1(11)
N1A C92A H92A 109.9
C88A C92A H92A 109.9
N1A C92A H92B 109.9
C88A C92A H92B 109.9
H92A C92A H92B 108.3
C88X C92X N1A 117.3(12)
C88X C92X H92C 108.0
N1A C92X H92C 108.0
C88X C92X H92D 108.0
N1A C92X H92D 108.0
H92C C92X H92D 107.2
C79X C83X N1A 114.6(13)
C79X C83X H83A 108.6
N1A C83X H83A 108.6
C79X C83X H83B 108.6
N1A C83X H83B 108.6
H83A C83X H83B 107.6
N1A C83A C79A 106.5(12)
N1A C83A H83C 110.4
C79A C83A H83C 110.4
N1A C83A H83D 110.4
C79A C83A H83D 110.4
H83C C83A H83D 108.6
C70A C74A N1A 118.4(12)
C70A C74A H74A 107.7
N1A C74A H74A 107.7
C70A C74A H74B 107.7
N1A C74A H74B 107.7
H74A C74A H74B 107.1
N1A C74X C70X 107.0(11)
N1A C74X H74C 110.3
C70X C74X H74C 110.3
N1A C74X H74D 110.3
C70X C74X H74D 110.3
H74C C74X H74D 108.6
C29A C30X H30A 109.5
C29A C30X H30B 109.5
H30A C30X H30B 109.5
C29A C30X H30C 109.5
H30A C30X H30C 109.5
H30B C30X H30C 109.5
C29A C30A H30D 109.5
C29A C30A H30E 109.5
H30D C30A H30E 109.5
C29A C30A H30F 109.5
H30D C30A H30F 109.5
H30E C30A H30F 109.5
C29A C32X H32A 109.5
C29A C32X H32B 109.5
H32A C32X H32B 109.5
C29A C32X H32C 109.5
H32A C32X H32C 109.5
H32B C32X H32C 109.5
C29A C31A H31A 109.5
C29A C31A H31B 109.5
H31A C31A H31B 109.5
C29A C31A H31C 109.5
H31A C31A H31C 109.5
H31B C31A H31C 109.5
C29A C31X H31D 109.5
C29A C31X H31E 109.5
H31D C31X H31E 109.5
C29A C31X H31F 109.5
H31D C31X H31F 109.5
H31E C31X H31F 109.5
C29A C32A H32D 109.5
C29A C32A H32E 109.5
H32D C32A H32E 109.5
C29A C32A H32F 109.5
H32D C32A H32F 109.5
H32E C32A H32F 109.5
C51B C52Y H52M 109.5
C51B C52Y H52N 109.5
H52M C52Y H52N 109.5
C51B C52Y H52O 109.5
H52M C52Y H52O 109.5
H52N C52Y H52O 109.5
C51B C53Y H53M 109.5
C51B C53Y H53N 109.5
H53M C53Y H53N 109.5
C51B C53Y H53O 109.5
H53M C53Y H53O 109.5
H53N C53Y H53O 109.5
C51B C54Y H54M 109.5
C51B C54Y H54N 109.5
H54M C54Y H54N 109.5
C51B C54Y H54O 109.5
H54M C54Y H54O 109.5
H54N C54Y H54O 109.5
C29C C32Z H32J 109.5
C29C C32Z H32K 109.5
H32J C32Z H32K 109.5
C29C C32Z H32L 109.5
H32J C32Z H32L 109.5
H32K C32Z H32L 109.5
C29C C31Z H31J 109.5
C29C C31Z H31K 109.5
H31J C31Z H31K 109.5
C29C C31Z H31L 109.5
H31J C31Z H31L 109.5
H31K C31Z H31L 109.5
C29C C30Z H30J 109.5
C29C C30Z H30K 109.5
H30J C30Z H30K 109.5
C29C C30Z H30L 109.5
H30J C30Z H30L 109.5
H30K C30Z H30L 109.5
O4F Cl1F O3F 108.6(10)
O4F Cl1F O2F 108.2(9)
O3F Cl1F O2F 111.9(14)
O4F Cl1F O1F 110.3(13)
O3F Cl1F O1F 108.5(12)
O2F Cl1F O1F 109.3(12)
O8F Cl2F O5F 112.5(10)
O8F Cl2F O6F 111.8(11)
O5F Cl2F O6F 109.6(10)
O8F Cl2F O7F 106.5(11)
O5F Cl2F O7F 107.4(11)
O6F Cl2F O7F 108.9(12)
Cl2L C1L Cl3L 110.1(12)
Cl2L C1L Cl1L 102.5(12)
Cl3L C1L Cl1L 108.1(13)
Cl2L C1L H1L 111.9
Cl3L C1L H1L 111.9
Cl1L C1L H1L 111.9
Cl6L C2L Cl5L 109.0(13)
Cl6L C2L Cl4L 111.4(14)
Cl5L C2L Cl4L 108.7(13)
Cl6L C2L H2L 109.2
Cl5L C2L H2L 109.2
Cl4L C2L H2L 109.2

loop_
_geom_bond_atom_site_label_1
_geom_bond_atom_site_label_2
_geom_bond_distance
Cu1C F1C 1.813(8)
Cu1C N1C 1.998(10)
Cu1C N78C 2.149(6)
Cu1C N87C 2.216(7)
Cu1C N69C 2.233(8)
N1C C74C 1.461(8)
N1C C83C 1.462(8)
N1C C92C 1.467(8)
O2C C2C 1.390(10)
O2C C67C 1.483(9)
C3C C4C 1.3900
C3C C2C 1.3900
C3C C11C 1.549(13)
C4C C5C 1.3900
C4C H4C 0.9500
C5C C6C 1.3900
C5C C7C 1.560(14)
C6C C1C 1.3900
C6C H6C 0.9500
C1C C2C 1.3900
C1C C66C 1.528(15)
C7C C8C 1.528(9)
C7C C10C 1.531(9)
C7C C9C 1.542(9)
C8C H8CA 0.9800
C8C H8CB 0.9800
C8C H8CC 0.9800
C9C H9CA 0.9800
C9C H9CB 0.9800
C9C H9CC 0.9800
C10C H10D 0.9800
C10C H10E 0.9800
C10C H10F 0.9800
C11C C12C 1.519(14)
C11C H11C 0.9900
C11C H11D 0.9900
O13C C13C 1.383(10)
O13C C75C 1.472(8)
C16C C17C 1.3900
C16C C15C 1.3900
C16C C18C 1.546(15)
C17C C12C 1.3900
C17C H17C 0.9500
C12C C13C 1.3900
C13C C14C 1.3900
C14C C15C 1.3900
C14C C22C 1.528(14)
C15C H15C 0.9500
C18C C21C 1.534(9)
C18C C20C 1.539(9)
C18C C19C 1.541(9)
C19C H19A 0.9800
C19C H19B 0.9800
C19C H19C 0.9800
C20C H20A 0.9800
C20C H20B 0.9800
C20C H20C 0.9800
C21C H21A 0.9800
C21C H21B 0.9800
C21C H21C 0.9800
C22C C23C 1.512(13)
C22C H22C 0.9900
C22C H22D 0.9900
O24C C24C 1.377(9)
O24C C76C 1.462(8)
C27C C26C 1.3900
C27C C28C 1.3900
C27C C29C 1.561(13)
C26C C25C 1.3900
C26C H26C 0.9500
C25C C24C 1.3900
C25C C33C 1.537(14)
C24C C23C 1.3900
C23C C28C 1.3900
C28C H28C 0.9500
C29C C31C 1.518(10)
C29C C30C 1.523(10)
C29C C31Z 1.532(10)
C29C C30Z 1.535(10)
C29C C32C 1.541(10)
C29C C32Z 1.551(10)
C30C H30G 0.9800
C30C H30H 0.9800
C30C H30I 0.9800
C31C H31G 0.9800
C31C H31H 0.9800
C31C H31I 0.9800
C32C H32G 0.9800
C32C H32H 0.9800
C32C H32I 0.9800
C33C C34C 1.493(13)
C33C H33C 0.9900
C33C H33D 0.9900
C34C C35C 1.3900
C34C C39C 1.3900
C35C O35C 1.370(11)
C35C C36C 1.3900
C36C C37C 1.3900
C36C C44C 1.524(15)
C37C C38C 1.3900
C37C H37C 0.9500
C38C C39C 1.3900
C38C C40C 1.550(17)
C39C H39C 0.9500
O35C C84Z 1.488(10)
O35C C84C 1.488(10)
C40C C41C 1.520(10)
C40C C43C 1.520(10)
C40C C42C 1.533(10)
C41C H41D 0.9800
C41C H41E 0.9800
C41C H41F 0.9800
C42C H42D 0.9800
C42C H42E 0.9800
C42C H42F 0.9800
C43C H43D 0.9800
C43C H43E 0.9800
C43C H43F 0.9800
C44C C45C 1.521(14)
C44C H44C 0.9900
C44C H44D 0.9900
O46C C46C 1.398(10)
O46C C85C 1.470(9)
C47C C46C 1.3900
C47C C48C 1.3900
C47C C55C 1.532(16)
C46C C45C 1.3900
C45C C50C 1.3900
C50C C49C 1.3900
C50C H50C 0.9500
C49C C48C 1.3900
C49C C51C 1.547(13)
C48C H48C 0.9500
C51C C53Z 1.523(10)
C51C C54C 1.525(10)
C51C C53C 1.526(10)
C51C C54Z 1.536(10)
C51C C52C 1.545(10)
C51C C52Z 1.560(10)
C52C H52D 0.9800
C52C H52E 0.9800
C52C H52F 0.9800
C53C H53D 0.9800
C53C H53E 0.9800
C53C H53F 0.9800
C54C H54D 0.9800
C54C H54E 0.9800
C54C H54F 0.9800
C55C C56C 1.503(16)
C55C H55C 0.9900
C55C H55D 0.9900
O57C C57C 1.405(11)
O57C C93C 1.482(9)
C60C C61C 1.3900
C60C C59C 1.3900
C60C C62C 1.553(16)
C61C C56C 1.3900
C61C H61C 0.9500
C56C C57C 1.3900
C57C C58C 1.3900
C58C C59C 1.3900
C58C C66C 1.537(14)
C59C H59C 0.9500
C62C C64C 1.529(10)
C62C C65C 1.538(9)
C62C C63C 1.545(10)
C63C H63D 0.9800
C63C H63E 0.9800
C63C H63F 0.9800
C64C H64D 0.9800
C64C H64E 0.9800
C64C H64F 0.9800
C65C H65D 0.9800
C65C H65E 0.9800
C65C H65F 0.9800
C66C H66C 0.9900
C66C H66D 0.9900
C67C C68C 1.450(15)
C67C H67E 0.9900
C67C H67F 0.9900
C68C N69C 1.3900
C68C C73C 1.3900
N69C C70C 1.3900
C70C C71C 1.3900
C70C C74C 1.465(8)
C71C C72C 1.3900
C71C H71C 0.9500
C72C C73C 1.3900
C72C H72C 0.9500
C73C H73C 0.9500
C74C H74E 0.9900
C74C H74F 0.9900
C75C H75D 0.9800
C75C H75E 0.9800
C75C H75F 0.9800
C76C C77C 1.450(11)
C76C H76E 0.9900
C76C H76F 0.9900
C80C C79C 1.3900
C80C C81C 1.3900
C80C H80C 0.9500
C79C N78C 1.3900
C79C C83C 1.462(8)
N78C C77C 1.3900
C77C C82C 1.3900
C82C C81C 1.3900
C82C H82C 0.9500
C81C H81C 0.9500
C83C H83E 0.9900
C83C H83F 0.9900
C84Z H84J 0.9800
C84Z H84K 0.9800
C84Z H84L 0.9800
C85C C86C 1.474(13)
C85C H85E 0.9900
C85C H85F 0.9900
C91C C86C 1.3900
C91C C90C 1.3900
C91C H91C 0.9500
C86C N87C 1.3900
N87C C88C 1.3900
C88C C89C 1.3900
C88C C92C 1.465(8)
C89C C90C 1.3900
C89C H89C 0.9500
C90C H90C 0.9500
C92C H92E 0.9900
C92C H92F 0.9900
C93C H93D 0.9800
C93C H93E 0.9800
C93C H93F 0.9800
C52Z H52G 0.9800
C52Z H52H 0.9800
C52Z H52I 0.9800
C53Z H53G 0.9800
C53Z H53H 0.9800
C53Z H53I 0.9800
C54Z H54G 0.9800
C54Z H54H 0.9800
C54Z H54I 0.9800
C84C H84D 0.9800
C84C H84E 0.9800
C84C H84F 0.9800
N1B C83B 1.463(8)
N1B C74B 1.464(8)
N1B C92B 1.466(8)
N1B Cu1B 1.975(10)
Cu1B F1B 1.881(9)
Cu1B N87B 2.215(6)
Cu1B N78B 2.228(6)
Cu1B N69B 2.267(7)
O2B C2B 1.398(9)
O2B C67B 1.413(12)
C5B C6B 1.3900
C5B C4B 1.3900
C5B C7B 1.527(14)
C6B C1B 1.3900
C6B H6B 0.9500
C1B C2B 1.3900
C1B C66B 1.542(13)
C2B C3B 1.3900
C3B C4B 1.3900
C3B C11B 1.527(13)
C4B H4B 0.9500
C7B C8B 1.528(9)
C7B C10B 1.534(9)
C7B C9B 1.549(9)
C8B H8BA 0.9800
C8B H8BB 0.9800
C8B H8BC 0.9800
C9B H9BA 0.9800
C9B H9BB 0.9800
C9B H9BC 0.9800
C10B H10G 0.9800
C10B H10H 0.9800
C10B H10I 0.9800
C11B C12B 1.528(13)
C11B H11E 0.9900
C11B H11F 0.9900
O13B C13B 1.380(9)
O13B C75B 1.399(14)
C16B C17B 1.3900
C16B C15B 1.3900
C16B C18B 1.564(14)
C17B C12B 1.3900
C17B H17B 0.9500
C12B C13B 1.3900
C13B C14B 1.3900
C14B C15B 1.3900
C14B C22B 1.503(12)
C15B H15B 0.9500
C18B C19B 1.530(9)
C18B C20B 1.530(9)
C18B C21B 1.534(9)
C19B H19D 0.9800
C19B H19E 0.9800
C19B H19F 0.9800
C20B H20D 0.9800
C20B H20E 0.9800
C20B H20F 0.9800
C21B H21D 0.9800
C21B H21E 0.9800
C21B H21F 0.9800
C22B C23B 1.521(13)
C22B H22E 0.9900
C22B H22F 0.9900
O24B C24B 1.378(9)
O24B C76B 1.463(13)
C27B C28B 1.3900
C27B C26B 1.3900
C27B C29B 1.568(13)
C28B C23B 1.3900
C28B H28B 0.9500
C23B C24B 1.3900
C24B C25B 1.3900
C25B C26B 1.3900
C25B C33B 1.535(11)
C26B H26B 0.9500
C29B C31Y 1.517(10)
C29B C31B 1.527(10)
C29B C30Y 1.530(10)
C29B C30B 1.545(10)
C29B C32B 1.551(10)
C29B C32Y 1.553(10)
C30B H30M 0.9800
C30B H30N 0.9800
C30B H30O 0.9800
C31B H31M 0.9800
C31B H31N 0.9800
C31B H31O 0.9800
C32B H32M 0.9800
C32B H32N 0.9800
C32B H32O 0.9800
C33B C34B 1.538(12)
C33B H33E 0.9900
C33B H33F 0.9900
O35B C35B 1.384(9)
O35B C84B 1.445(13)
C38B C37B 1.3900
C38B C39B 1.3900
C38B C40B 1.553(13)
C37B C36B 1.3900
C37B H37B 0.9500
C36B C35B 1.3900
C36B C44B 1.528(12)
C35B C34B 1.3900
C34B C39B 1.3900
C39B H39B 0.9500
C40B C42B 1.524(9)
C40B C41B 1.530(9)
C40B C43B 1.540(9)
C41B H41G 0.9800
C41B H41H 0.9800
C41B H41I 0.9800
C42B H42G 0.9800
C42B H42H 0.9800
C42B H42I 0.9800
C43B H43G 0.9800
C43B H43H 0.9800
C43B H43I 0.9800
C44B C45B 1.528(11)
C44B H44E 0.9900
C44B H44F 0.9900
O46B C46B 1.374(9)
O46B C85B 1.422(13)
C49B C48B 1.3900
C49B C50B 1.3900
C49B C51B 1.578(13)
C48B C47B 1.3900
C48B H48B 0.9500
C47B C46B 1.3900
C47B C55B 1.551(14)
C46B C45B 1.3900
C45B C50B 1.3900
C50B H50B 0.9500
C51B C53B 1.527(9)
C51B C53Y 1.531(10)
C51B C54Y 1.533(10)
C51B C54B 1.534(10)
C51B C52Y 1.542(10)
C51B C52B 1.547(10)
C52B H52J 0.9800
C52B H52K 0.9800
C52B H52L 0.9800
C53B H53J 0.9800
C53B H53K 0.9800
C53B H53L 0.9800
C54B H54J 0.9800
C54B H54K 0.9800
C54B H54L 0.9800
C55B C56B 1.501(14)
C55B H55E 0.9900
C55B H55F 0.9900
O57B C57B 1.375(11)
O57B C93B 1.585(19)
C60B C61B 1.3900
C60B C59B 1.3900
C60B C62B 1.529(15)
C61B C56B 1.3900
C61B H61B 0.9500
C56B C57B 1.3900
C57B C58B 1.3900
C58B C59B 1.3900
C58B C66B 1.507(14)
C59B H59B 0.9500
C62B C65B 1.530(9)
C62B C63B 1.536(9)
C62B C64B 1.536(9)
C63B H63G 0.9800
C63B H63H 0.9800
C63B H63I 0.9800
C64B H64G 0.9800
C64B H64H 0.9800
C64B H64I 0.9800
C65B H65G 0.9800
C65B H65H 0.9800
C65B H65I 0.9800
C66B H66E 0.9900
C66B H66F 0.9900
C67B C68B 1.439(13)
C67B H67G 0.9900
C67B H67H 0.9900
C71B C70B 1.3900
C71B C72B 1.3900
C71B H71B 0.9500
C70B N69B 1.3900
C70B C74B 1.468(8)
N69B C68B 1.3900
C68B C73B 1.3900
C73B C72B 1.3900
C73B H73B 0.9500
C72B H72B 0.9500
C74B H74G 0.9900
C74B H74H 0.9900
C75B H75G 0.9800
C75B H75H 0.9800
C75B H75I 0.9800
C76B C77B 1.465(12)
C76B H76G 0.9900
C76B H76H 0.9900
C82B C77B 1.3900
C82B C81B 1.3900
C82B H82B 0.9500
C77B N78B 1.3900
N78B C79B 1.3900
C79B C80B 1.3900
C79B C83B 1.463(8)
C80B C81B 1.3900
C80B H80B 0.9500
C81B H81B 0.9500
C83B H83G 0.9900
C83B H83H 0.9900
C84B H84G 0.9800
C84B H84H 0.9800
C84B H84I 0.9800
C85B C86B 1.437(12)
C85B H85G 0.9900
C85B H85H 0.9900
C90B C91B 1.3900
C90B C89B 1.3900
C90B H90B 0.9500
C91B C86B 1.3900
C91B H91B 0.9500
C86B N87B 1.3900
N87B C88B 1.3900
C88B C89B 1.3900
C88B C92B 1.468(8)
C89B H89B 0.9500
C92B H92G 0.9900
C92B H92H 0.9900
C93B H93G 0.9800
C93B H93H 0.9800
C93B H93I 0.9800
C30Y H30P 0.9800
C30Y H30Q 0.9800
C30Y H30R 0.9800
C31Y H31P 0.9800
C31Y H31Q 0.9800
C31Y H31R 0.9800
C32Y H32P 0.9800
C32Y H32Q 0.9800
C32Y H32R 0.9800
O2A C2A 1.375(9)
O2A C67A 1.411(12)
O13A C13A 1.415(11)
O13A C75A 1.435(15)
C5A C4A 1.3900
C5A C6A 1.3900
C5A C7A 1.552(14)
C4A C3A 1.3900
C4A H4A 0.9500
C3A C2A 1.3900
C3A C11A 1.571(14)
C2A C1A 1.3900
C1A C6A 1.3900
C1A C66A 1.487(14)
C6A H6A 0.9500
C7A C10A 1.525(9)
C7A C8A 1.537(9)
C7A C9A 1.544(9)
C8A H8AA 0.9800
C8A H8AB 0.9800
C8A H8AC 0.9800
C9A H9AA 0.9800
C9A H9AB 0.9800
C9A H9AC 0.9800
C10A H10A 0.9800
C10A H10B 0.9800
C10A H10C 0.9800
C11A C12A 1.543(14)
C11A H11A 0.9900
C11A H11B 0.9900
C16A C15A 1.3900
C16A C17A 1.3900
C16A C18A 1.539(15)
C15A C14A 1.3900
C15A H15A 0.9500
C14A C13A 1.3900
C14A C22A 1.442(16)
C13A C12A 1.3900
C12A C17A 1.3900
C17A H17A 0.9500
C18A C21A 1.531(9)
C18A C19A 1.532(9)
C18A C20A 1.538(9)
C19A H19G 0.9800
C19A H19H 0.9800
C19A H19I 0.9800
C20A H20G 0.9800
C20A H20H 0.9800
C20A H20I 0.9800
C21A H21G 0.9800
C21A H21H 0.9800
C21A H21I 0.9800
C22A C23A 1.484(15)
C22A H22A 0.9900
C22A H22B 0.9900
C27A C28A 1.3900
C27A C26A 1.3900
C27A C29A 1.536(15)
C28A C23A 1.3900
C28A H28A 0.9500
C23A C24A 1.3900
C24A C25A 1.3900
C24A O24A 1.405(10)
C25A C26A 1.3900
C25A C33A 1.531(13)
C26A H26A 0.9500
C29A C30A 1.507(10)
C29A C30X 1.510(10)
C29A C32X 1.525(10)
C29A C32A 1.534(10)
C29A C31A 1.545(10)
C29A C31X 1.550(10)
C33A C34A 1.514(13)
C33A H33A 0.9900
C33A H33B 0.9900
C36A C37A 1.3900
C36A C35A 1.3900
C36A C44A 1.523(12)
C37A C38A 1.3900
C37A H37A 0.9500
C38A C39A 1.3900
C38A C40A 1.542(14)
C39A C34A 1.3900
C39A H39A 0.9500
C34A C35A 1.3900
C35A O35A 1.380(9)
C40A C43A 1.527(9)
C40A C41A 1.527(9)
C40A C42A 1.534(9)
C41A H41A 0.9800
C41A H41B 0.9800
C41A H41C 0.9800
C42A H42A 0.9800
C42A H42B 0.9800
C42A H42C 0.9800
C43A H43A 0.9800
C43A H43B 0.9800
C43A H43C 0.9800
C44A C45A 1.541(11)
C44A H44A 0.9900
C44A H44B 0.9900
C93A O57A 1.468(13)
C93A H93A 0.9800
C93A H93B 0.9800
C93A H93C 0.9800
C49A C50A 1.3900
C49A C48A 1.3900
C49A C51A 1.554(13)
C50A C45A 1.3900
C50A H50A 0.9500
C45A C46A 1.3900
C46A O46A 1.364(8)
C46A C47A 1.3900
C47A C48A 1.3900
C47A C55A 1.546(12)
C48A H48A 0.9500
C51A C52A 1.530(9)
C51A C53A 1.535(9)
C51A C54A 1.540(9)
C52A H52A 0.9800
C52A H52B 0.9800
C52A H52C 0.9800
C53A H53A 0.9800
C53A H53B 0.9800
C53A H53C 0.9800
C54A H54A 0.9800
C54A H54B 0.9800
C54A H54C 0.9800
C55A C56A 1.492(12)
C55A H55A 0.9900
C55A H55B 0.9900
N1A C83A 1.457(9)
N1A C74X 1.458(9)
N1A C92A 1.460(9)
N1A C83X 1.464(8)
N1A C74A 1.477(9)
N1A C92X 1.478(9)
N1A Cu1A 1.981(9)
C60A C61A 1.3900
C60A C59A 1.3900
C60A C62A 1.536(14)
C61A C56A 1.3900
C61A H61A 0.9500
C56A C57A 1.3900
C57A O57A 1.388(10)
C57A C58A 1.3900
C58A C59A 1.3900
C58A C66A 1.540(13)
C59A H59A 0.9500
C62A C64A 1.535(9)
C62A C65A 1.540(9)
C62A C63A 1.540(9)
C63A H63A 0.9800
C63A H63B 0.9800
C63A H63C 0.9800
C64A H64A 0.9800
C64A H64B 0.9800
C64A H64C 0.9800
C65A H65A 0.9800
C65A H65B 0.9800
C65A H65C 0.9800
C66A H66A 0.9900
C66A H66B 0.9900
C67A C68A 1.466(10)
C67A C68X 1.467(10)
C67A H67C 0.9900
C67A H67D 0.9900
C67A H67A 0.9900
C67A H67B 0.9900
C72X C71X 1.3900
C72X C73X 1.3900
C72X H72X 0.9500
C71X C70X 1.3900
C71X H71X 0.9500
C70X N69X 1.3900
C70X C74X 1.467(9)
N69X C68X 1.3900
N69X Cu1A 2.126(12)
C68X C73X 1.3900
C73X H73X 0.9500
C75A H75A 0.9800
C75A H75B 0.9800
C75A H75C 0.9800
C76A O24A 1.444(13)
C76A C77X 1.45(2)
C76A C77A 1.469(10)
C76A H76A 0.9900
C76A H76B 0.9900
C76A H76C 0.9900
C76A H76D 0.9900
C72A C71A 1.3900
C72A C73A 1.3900
C72A H72A 0.9500
C71A C70A 1.3900
C71A H71A 0.9500
C70A N69A 1.3900
C70A C74A 1.471(9)
N69A C68A 1.3900
N69A Cu1A 2.244(12)
C68A C73A 1.3900
C73A H73A 0.9500
C80A C81A 1.3900
C80A C79A 1.3900
C80A H80A 0.9500
C81A C82A 1.3900
C81A H81A 0.9500
C82A C77A 1.3900
C82A H82A 0.9500
C77A N78A 1.3900
N78A C79A 1.3900
N78A Cu1A 2.194(16)
C79A C83A 1.459(9)
C80X C81X 1.3900
C80X C79X 1.3900
C80X H80X 0.9500
C81X C82X 1.3900
C81X H81X 0.9500
C82X C77X 1.3900
C82X H82X 0.9500
C77X N78X 1.3900
N78X C79X 1.3900
N78X Cu1A 2.260(15)
C79X C83X 1.462(9)
C88X N87X 1.3900
C88X C89X 1.3900
C88X C92X 1.471(9)
N87X C86X 1.3900
N87X Cu1A 2.293(12)
C86X C91X 1.3900
C86X C85A 1.464(10)
C91X C90X 1.3900
C91X H91X 0.9500
C90X C89X 1.3900
C90X H90X 0.9500
C89X H89X 0.9500
Cl1E O1E 1.345(9)
Cl1E O4E 1.378(9)
Cl1E O3E 1.414(10)
Cl1E O2E 1.445(9)
Cl1D O1D 1.375(8)
Cl1D O2D 1.390(9)
Cl1D O4D 1.402(8)
Cl1D O3D 1.403(8)
Cl1I C1I 1.734(9)
C1I Cl2I 1.729(9)
C1I Cl3I 1.732(9)
C1I H1I 1.0000
C1K Cl2K 1.725(11)
C1K Cl1K 1.729(11)
C1K Cl3K 1.738(11)
C1K H1K 1.0000
C1J Cl3J 1.729(12)
C1J Cl2J 1.730(12)
C1J Cl1J 1.737(11)
C1J H1J 1.0000
C1H Cl1H 1.732(12)
C1H Cl2H 1.733(12)
C1H Cl3H 1.734(12)
C1H H1H 1.0000
C1G Cl2G 1.719(11)
C1G Cl1G 1.730(11)
C1G Cl3G 1.739(11)
C1G H1G 1.0000
C84A O35A 1.467(12)
C84A H84A 0.9800
C84A H84B 0.9800
C84A H84C 0.9800
C85A O46A 1.448(11)
C85A C86A 1.466(10)
C85A H85C 0.9900
C85A H85D 0.9900
C85A H85A 0.9900
C85A H85B 0.9900
C88A N87A 1.3900
C88A C89A 1.3900
C88A C92A 1.466(9)
N87A C86A 1.3900
N87A Cu1A 2.196(12)
C86A C91A 1.3900
C91A C90A 1.3900
C91A H91A 0.9500
C90A C89A 1.3900
C90A H90A 0.9500
C89A H89A 0.9500
F1A Cu1A 1.818(6)
C92A H92A 0.9900
C92A H92B 0.9900
C92X H92C 0.9900
C92X H92D 0.9900
C83X H83A 0.9900
C83X H83B 0.9900
C83A H83C 0.9900
C83A H83D 0.9900
C74A H74A 0.9900
C74A H74B 0.9900
C74X H74C 0.9900
C74X H74D 0.9900
C30X H30A 0.9800
C30X H30B 0.9800
C30X H30C 0.9800
C30A H30D 0.9800
C30A H30E 0.9800
C30A H30F 0.9800
C32X H32A 0.9800
C32X H32B 0.9800
C32X H32C 0.9800
C31A H31A 0.9800
C31A H31B 0.9800
C31A H31C 0.9800
C31X H31D 0.9800
C31X H31E 0.9800
C31X H31F 0.9800
C32A H32D 0.9800
C32A H32E 0.9800
C32A H32F 0.9800
C52Y H52M 0.9800
C52Y H52N 0.9800
C52Y H52O 0.9800
C53Y H53M 0.9800
C53Y H53N 0.9800
C53Y H53O 0.9800
C54Y H54M 0.9800
C54Y H54N 0.9800
C54Y H54O 0.9800
C32Z H32J 0.9800
C32Z H32K 0.9800
C32Z H32L 0.9800
C31Z H31J 0.9800
C31Z H31K 0.9800
C31Z H31L 0.9800
C30Z H30J 0.9800
C30Z H30K 0.9800
C30Z H30L 0.9800
Cl1F O4F 1.399(10)
Cl1F O3F 1.407(10)
Cl1F O2F 1.411(10)
Cl1F O1F 1.411(10)
Cl2F O8F 1.396(9)
Cl2F O5F 1.397(9)
Cl2F O6F 1.399(9)
Cl2F O7F 1.420(10)
C1L Cl2L 1.739(12)
C1L Cl3L 1.740(12)
C1L Cl1L 1.741(12)
C1L H1L 1.0000
C2L Cl6L 1.731(12)
C2L Cl5L 1.737(12)
C2L Cl4L 1.740(12)
C2L H2L 1.0000

loop_
_geom_torsion_atom_site_label_1
_geom_torsion_atom_site_label_2
_geom_torsion_atom_site_label_3
_geom_torsion_atom_site_label_4
_geom_torsion
C2C C3C C4C C5C 0.0
C11C C3C C4C C5C 177.9(9)
C3C C4C C5C C6C 0.0
C3C C4C C5C C7C 173.3(9)
C4C C5C C6C C1C 0.0
C7C C5C C6C C1C -173.5(9)
C5C C6C C1C C2C 0.0
C5C C6C C1C C66C -174.3(10)
C67C O2C C2C C1C -78.0(11)
C67C O2C C2C C3C 95.1(10)
C6C C1C C2C O2C 173.0(9)
C66C C1C C2C O2C -12.6(11)
C6C C1C C2C C3C 0.0
C66C C1C C2C C3C 174.4(10)
C4C C3C C2C O2C -173.0(9)
C11C C3C C2C O2C 9.1(10)
C4C C3C C2C C1C 0.0
C11C C3C C2C C1C -177.9(9)
C4C C5C C7C C8C 128.7(8)
C6C C5C C7C C8C -57.9(10)
C4C C5C C7C C10C 8.6(12)
C6C C5C C7C C10C -178.0(8)
C4C C5C C7C C9C -112.8(9)
C6C C5C C7C C9C 60.6(10)
C4C C3C C11C C12C 43.1(13)
C2C C3C C11C C12C -139.0(9)
C15C C16C C17C C12C 0.0
C18C C16C C17C C12C 178.7(8)
C16C C17C C12C C13C 0.0
C16C C17C C12C C11C 174.2(8)
C3C C11C C12C C17C -90.5(11)
C3C C11C C12C C13C 83.7(11)
C75C O13C C13C C14C -89.2(10)
C75C O13C C13C C12C 89.6(10)
C17C C12C C13C O13C -178.8(8)
C11C C12C C13C O13C 7.0(9)
C17C C12C C13C C14C 0.0
C11C C12C C13C C14C -174.2(8)
O13C C13C C14C C15C 178.8(8)
C12C C13C C14C C15C 0.0
O13C C13C C14C C22C -6.7(9)
C12C C13C C14C C22C 174.4(8)
C13C C14C C15C C16C 0.0
C22C C14C C15C C16C -174.6(8)
C17C C16C C15C C14C 0.0
C18C C16C C15C C14C -178.7(9)
C17C C16C C18C C21C -65.9(10)
C15C C16C C18C C21C 112.8(9)
C17C C16C C18C C20C 173.5(8)
C15C C16C C18C C20C -7.7(12)
C17C C16C C18C C19C 54.4(11)
C15C C16C C18C C19C -126.8(9)
C13C C14C C22C C23C -92.5(10)
C15C C14C C22C C23C 82.1(11)
C28C C27C C26C C25C 0.0
C29C C27C C26C C25C 178.0(9)
C27C C26C C25C C24C 0.0
C27C C26C C25C C33C 177.0(9)
C76C O24C C24C C23C -81.7(9)
C76C O24C C24C C25C 95.7(9)
C26C C25C C24C O24C -177.4(8)
C33C C25C C24C O24C 5.7(9)
C26C C25C C24C C23C 0.0
C33C C25C C24C C23C -176.9(9)
O24C C24C C23C C28C 177.4(8)
C25C C24C C23C C28C 0.0
O24C C24C C23C C22C -8.2(9)
C25C C24C C23C C22C 174.4(9)
C14C C22C C23C C28C -38.5(13)
C14C C22C C23C C24C 147.0(8)
C24C C23C C28C C27C 0.0
C22C C23C C28C C27C -174.4(9)
C26C C27C C28C C23C 0.0
C29C C27C C28C C23C -178.1(9)
C26C C27C C29C C31C 3.5(14)
C28C C27C C29C C31C -178.4(11)
C26C C27C C29C C30C -124.5(12)
C28C C27C C29C C30C 53.5(13)
C26C C27C C29C C31Z -177.5(17)
C28C C27C C29C C31Z 0.6(19)
C26C C27C C29C C30Z 55.7(18)
C28C C27C C29C C30Z -126.3(17)
C26C C27C C29C C32C 120.1(11)
C28C C27C C29C C32C -61.8(12)
C26C C27C C29C C32Z -59.0(16)
C28C C27C C29C C32Z 119.1(16)
C26C C25C C33C C34C 43.3(13)
C24C C25C C33C C34C -139.8(8)
C25C C33C C34C C35C 86.0(11)
C25C C33C C34C C39C -98.0(11)
C39C C34C C35C O35C 178.1(10)
C33C C34C C35C O35C -5.9(11)
C39C C34C C35C C36C 0.0
C33C C34C C35C C36C 176.0(9)
O35C C35C C36C C37C -178.1(10)
C34C C35C C36C C37C 0.0
O35C C35C C36C C44C 1.4(11)
C34C C35C C36C C44C 179.5(10)
C35C C36C C37C C38C 0.0
C44C C36C C37C C38C -179.5(10)
C36C C37C C38C C39C 0.0
C36C C37C C38C C40C 164.3(12)
C37C C38C C39C C34C 0.0
C40C C38C C39C C34C -163.4(12)
C35C C34C C39C C38C 0.0
C33C C34C C39C C38C -176.0(9)
C34C C35C O35C C84Z 94.8(18)
C36C C35C O35C C84Z -87.1(18)
C34C C35C O35C C84C -82.1(14)
C36C C35C O35C C84C 96.0(15)
C37C C38C C40C C41C -153.1(11)
C39C C38C C40C C41C 10.9(17)
C37C C38C C40C C43C 88.2(12)
C39C C38C C40C C43C -107.8(12)
C37C C38C C40C C42C -26.8(17)
C39C C38C C40C C42C 137.2(12)
C37C C36C C44C C45C 94.3(10)
C35C C36C C44C C45C -85.2(10)
C48C C47C C46C C45C 0.0
C55C C47C C46C C45C -173.5(9)
C48C C47C C46C O46C -177.4(8)
C55C C47C C46C O46C 9.1(9)
C85C O46C C46C C47C 94.7(10)
C85C O46C C46C C45C -82.7(10)
C47C C46C C45C C50C 0.0
O46C C46C C45C C50C 177.3(8)
C47C C46C C45C C44C 175.6(9)
O46C C46C C45C C44C -7.0(9)
C36C C44C C45C C46C 146.7(7)
C36C C44C C45C C50C -37.7(11)
C46C C45C C50C C49C 0.0
C44C C45C C50C C49C -175.7(8)
C45C C50C C49C C48C 0.0
C45C C50C C49C C51C -177.5(9)
C50C C49C C48C C47C 0.0
C51C C49C C48C C47C 177.4(9)
C46C C47C C48C C49C 0.0
C55C C47C C48C C49C 173.5(9)
C48C C49C C51C C53Z -62.9(15)
C50C C49C C51C C53Z 114.5(14)
C48C C49C C51C C54C -1.3(14)
C50C C49C C51C C54C 176.2(11)
C48C C49C C51C C53C 126.5(12)
C50C C49C C51C C53C -56.0(14)
C48C C49C C51C C54Z 172.6(13)
C50C C49C C51C C54Z -9.9(15)
C48C C49C C51C C52C -116.6(11)
C50C C49C C51C C52C 60.9(12)
C48C C49C C51C C52Z 55.6(14)
C50C C49C C51C C52Z -126.9(13)
C46C C47C C55C C56C -142.0(8)
C48C C47C C55C C56C 44.5(12)
C59C C60C C61C C56C 0.0
C62C C60C C61C C56C -173.9(10)
C60C C61C C56C C57C 0.0
C60C C61C C56C C55C 176.9(10)
C47C C55C C56C C57C 88.1(11)
C47C C55C C56C C61C -88.8(11)
C61C C56C C57C C58C 0.0
C55C C56C C57C C58C -176.9(10)
C61C C56C C57C O57C 179.2(10)
C55C C56C C57C O57C 2.3(11)
C93C O57C C57C C58C -91.5(11)
C93C O57C C57C C56C 89.3(11)
C56C C57C C58C C59C 0.0
O57C C57C C58C C59C -179.2(9)
C56C C57C C58C C66C 175.3(10)
O57C C57C C58C C66C -3.9(11)
C57C C58C C59C C60C 0.0
C66C C58C C59C C60C -175.4(9)
C61C C60C C59C C58C 0.0
C62C C60C C59C C58C 173.9(10)
C61C C60C C62C C64C -173.4(9)
C59C C60C C62C C64C 12.7(13)
C61C C60C C62C C65C -50.9(12)
C59C C60C C62C C65C 135.2(9)
C61C C60C C62C C63C 67.7(11)
C59C C60C C62C C63C -106.2(10)
C6C C1C C66C C58C -32.0(14)
C2C C1C C66C C58C 153.7(8)
C57C C58C C66C C1C -94.1(12)
C59C C58C C66C C1C 81.3(12)
C2C O2C C67C C68C 151.7(9)
O2C C67C C68C N69C 169.1(7)
O2C C67C C68C C73C -12.5(14)
C73C C68C N69C C70C 0.0
C67C C68C N69C C70C 178.5(9)
C73C C68C N69C Cu1C -165.0(6)
C67C C68C N69C Cu1C 13.5(10)
C68C N69C C70C C71C 0.0
Cu1C N69C C70C C71C 168.1(5)
C68C N69C C70C C74C -178.4(9)
Cu1C N69C C70C C74C -10.3(8)
N69C C70C C71C C72C 0.0
C74C C70C C71C C72C 178.2(10)
C70C C71C C72C C73C 0.0
C71C C72C C73C C68C 0.0
N69C C68C C73C C72C 0.0
C67C C68C C73C C72C -178.4(10)
C83C N1C C74C C70C -78.6(13)
C92C N1C C74C C70C 157.0(9)
Cu1C N1C C74C C70C 40.9(12)
C71C C70C C74C N1C 163.6(7)
N69C C70C C74C N1C -18.1(13)
C24C O24C C76C C77C 154.6(8)
C81C C80C C79C N78C 0.0
C81C C80C C79C C83C 177.7(10)
C80C C79C N78C C77C 0.0
C83C C79C N78C C77C -177.8(9)
C80C C79C N78C Cu1C 178.9(5)
C83C C79C N78C Cu1C 1.1(8)
C79C N78C C77C C82C 0.0
Cu1C N78C C77C C82C -178.6(6)
C79C N78C C77C C76C -179.8(8)
Cu1C N78C C77C C76C 1.5(9)
O24C C76C C77C C82C -8.1(12)
O24C C76C C77C N78C 171.7(7)
N78C C77C C82C C81C 0.0
C76C C77C C82C C81C 179.8(9)
C77C C82C C81C C80C 0.0
C79C C80C C81C C82C 0.0
N78C C79C C83C N1C -28.0(13)
C80C C79C C83C N1C 154.3(8)
C74C N1C C83C C79C 162.3(10)
C92C N1C C83C C79C -75.4(14)
Cu1C N1C C83C C79C 41.2(12)
C46C O46C C85C C86C 165.9(10)
C90C C91C C86C N87C 0.0
C90C C91C C86C C85C -176.7(12)
O46C C85C C86C N87C 178.0(8)
O46C C85C C86C C91C -5.1(14)
C91C C86C N87C C88C 0.0
C85C C86C N87C C88C 177.1(10)
C91C C86C N87C Cu1C 173.3(8)
C85C C86C N87C Cu1C -9.7(11)
C86C N87C C88C C89C 0.0
Cu1C N87C C88C C89C -174.9(6)
C86C N87C C88C C92C -175.8(10)
Cu1C N87C C88C C92C 9.4(9)
N87C C88C C89C C90C 0.0
C92C C88C C89C C90C 175.4(11)
C88C C89C C90C C91C 0.0
C86C C91C C90C C89C 0.0
N87C C88C C92C N1C -39.7(13)
C89C C88C C92C N1C 144.7(9)
C74C N1C C92C C88C -68.0(13)
C83C N1C C92C C88C 167.9(10)
Cu1C N1C C92C C88C 50.6(12)
C4B C5B C6B C1B 0.0
C7B C5B C6B C1B -178.9(8)
C5B C6B C1B C2B 0.0
C5B C6B C1B C66B -174.2(8)
C6B C1B C2B C3B 0.0
C66B C1B C2B C3B 174.1(8)
C6B C1B C2B O2B -179.7(7)
C66B C1B C2B O2B -5.6(8)
C67B O2B C2B C3B 94.7(9)
C67B O2B C2B C1B -85.6(9)
C1B C2B C3B C4B 0.0
O2B C2B C3B C4B 179.7(7)
C1B C2B C3B C11B -176.5(8)
O2B C2B C3B C11B 3.3(8)
C2B C3B C4B C5B 0.0
C11B C3B C4B C5B 176.5(8)
C6B C5B C4B C3B 0.0
C7B C5B C4B C3B 178.8(8)
C6B C5B C7B C8B -68.7(10)
C4B C5B C7B C8B 112.4(9)
C6B C5B C7B C10B 168.9(8)
C4B C5B C7B C10B -9.9(12)
C6B C5B C7B C9B 49.3(11)
C4B C5B C7B C9B -129.6(9)
C4B C3B C11B C12B 45.8(10)
C2B C3B C11B C12B -137.7(7)
C15B C16B C17B C12B 0.0
C18B C16B C17B C12B -178.5(10)
C16B C17B C12B C13B 0.0
C16B C17B C12B C11B 173.8(9)
C3B C11B C12B C13B 88.4(10)
C3B C11B C12B C17B -85.3(9)
C75B O13B C13B C14B -90.7(10)
C75B O13B C13B C12B 89.4(9)
C17B C12B C13B O13B 179.9(8)
C11B C12B C13B O13B 6.2(10)
C17B C12B C13B C14B 0.0
C11B C12B C13B C14B -173.6(9)
O13B C13B C14B C15B -179.9(9)
C12B C13B C14B C15B 0.0
O13B C13B C14B C22B -3.2(10)
C12B C13B C14B C22B 176.6(9)
C13B C14B C15B C16B 0.0
C22B C14B C15B C16B -176.8(9)
C17B C16B C15B C14B 0.0
C18B C16B C15B C14B 178.5(10)
C17B C16B C18B C19B 38.4(12)
C15B C16B C18B C19B -140.1(9)
C17B C16B C18B C20B 159.6(9)
C15B C16B C18B C20B -18.9(13)
C17B C16B C18B C21B -81.0(11)
C15B C16B C18B C21B 100.4(10)
C15B C14B C22B C23B 86.5(10)
C13B C14B C22B C23B -90.1(10)
C26B C27B C28B C23B 0.0
C29B C27B C28B C23B -176.3(9)
C27B C28B C23B C24B 0.0
C27B C28B C23B C22B -175.4(8)
C14B C22B C23B C28B -40.9(11)
C14B C22B C23B C24B 143.8(7)
C76B O24B C24B C25B 89.7(8)
C76B O24B C24B C23B -87.4(8)
C28B C23B C24B O24B 177.1(7)
C22B C23B C24B O24B -7.7(9)
C28B C23B C24B C25B 0.0
C22B C23B C24B C25B 175.3(8)
O24B C24B C25B C26B -177.1(7)
C23B C24B C25B C26B 0.0
O24B C24B C25B C33B 8.2(8)
C23B C24B C25B C33B -174.8(7)
C24B C25B C26B C27B 0.0
C33B C25B C26B C27B 174.7(7)
C28B C27B C26B C25B 0.0
C29B C27B C26B C25B 176.4(8)
C28B C27B C29B C31Y 2.4(15)
C26B C27B C29B C31Y -174.0(12)
C28B C27B C29B C31B 175.0(13)
C26B C27B C29B C31B -1.4(16)
C28B C27B C29B C30Y -121.7(12)
C26B C27B C29B C30Y 61.9(13)
C28B C27B C29B C30B 48.7(14)
C26B C27B C29B C30B -127.6(12)
C28B C27B C29B C32B -63.4(12)
C26B C27B C29B C32B 120.2(12)
C28B C27B C29B C32Y 123.7(12)
C26B C27B C29B C32Y -52.7(13)
C26B C25B C33B C34B 39.7(10)
C24B C25B C33B C34B -145.6(7)
C39B C38B C37B C36B 0.0
C40B C38B C37B C36B 174.3(8)
C38B C37B C36B C35B 0.0
C38B C37B C36B C44B -176.0(7)
C84B O35B C35B C36B -90.7(8)
C84B O35B C35B C34B 91.7(8)
C37B C36B C35B O35B -177.6(7)
C44B C36B C35B O35B -1.7(8)
C37B C36B C35B C34B 0.0
C44B C36B C35B C34B 176.0(7)
O35B C35B C34B C39B 177.6(7)
C36B C35B C34B C39B 0.0
O35B C35B C34B C33B -1.0(8)
C36B C35B C34B C33B -178.6(7)
C25B C33B C34B C39B -88.5(9)
C25B C33B C34B C35B 90.0(9)
C35B C34B C39B C38B 0.0
C33B C34B C39B C38B 178.6(7)
C37B C38B C39B C34B 0.0
C40B C38B C39B C34B -174.5(7)
C37B C38B C40B C42B -124.6(8)
C39B C38B C40B C42B 49.8(10)
C37B C38B C40B C41B 116.5(8)
C39B C38B C40B C41B -69.2(9)
C37B C38B C40B C43B -3.3(11)
C39B C38B C40B C43B 171.1(7)
C35B C36B C44B C45B -91.3(9)
C37B C36B C44B C45B 84.6(9)
C50B C49B C48B C47B 0.0
C51B C49B C48B C47B 179.3(8)
C49B C48B C47B C46B 0.0
C49B C48B C47B C55B 178.4(8)
C85B O46B C46B C45B -84.0(9)
C85B O46B C46B C47B 96.3(8)
C48B C47B C46B O46B 179.7(7)
C55B C47B C46B O46B 1.3(9)
C48B C47B C46B C45B 0.0
C55B C47B C46B C45B -178.3(9)
O46B C46B C45B C50B -179.7(7)
C47B C46B C45B C50B 0.0
O46B C46B C45B C44B -6.5(9)
C47B C46B C45B C44B 173.1(8)
C36B C44B C45B C46B 145.6(7)
C36B C44B C45B C50B -41.2(11)
C46B C45B C50B C49B 0.0
C44B C45B C50B C49B -173.2(8)
C48B C49B C50B C45B 0.0
C51B C49B C50B C45B -179.3(8)
C48B C49B C51B C53B -8.8(14)
C50B C49B C51B C53B 170.5(11)
C48B C49B C51B C53Y -177.9(16)
C50B C49B C51B C53Y 1.4(18)
C48B C49B C51B C54Y -52.6(16)
C50B C49B C51B C54Y 126.7(15)
C48B C49B C51B C54B 114.7(11)
C50B C49B C51B C54B -66.0(12)
C48B C49B C51B C52Y 61.3(15)
C50B C49B C51B C52Y -119.4(14)
C48B C49B C51B C52B -128.3(10)
C50B C49B C51B C52B 51.0(12)
C48B C47B C55B C56B 47.8(12)
C46B C47B C55B C56B -133.8(8)
C59B C60B C61B C56B 0.0
C62B C60B C61B C56B -173.9(9)
C60B C61B C56B C57B 0.0
C60B C61B C56B C55B 177.2(9)
C47B C55B C56B C57B 88.8(11)
C47B C55B C56B C61B -88.3(10)
C93B O57B C57B C56B 90.5(11)
C93B O57B C57B C58B -90.7(11)
C61B C56B C57B O57B 178.8(10)
C55B C56B C57B O57B 1.8(11)
C61B C56B C57B C58B 0.0
C55B C56B C57B C58B -177.1(9)
O57B C57B C58B C59B -178.8(10)
C56B C57B C58B C59B 0.0
O57B C57B C58B C66B 1.3(10)
C56B C57B C58B C66B -179.9(9)
C57B C58B C59B C60B 0.0
C66B C58B C59B C60B 179.9(9)
C61B C60B C59B C58B 0.0
C62B C60B C59B C58B 174.0(9)
C61B C60B C62B C65B -123.5(9)
C59B C60B C62B C65B 62.5(11)
C61B C60B C62B C63B -5.1(12)
C59B C60B C62B C63B -179.1(8)
C61B C60B C62B C64B 114.4(10)
C59B C60B C62B C64B -59.5(11)
C59B C58B C66B C1B 81.1(10)
C57B C58B C66B C1B -99.0(10)
C6B C1B C66B C58B -37.6(11)
C2B C1B C66B C58B 148.2(8)
C2B O2B C67B C68B 175.3(8)
C72B C71B C70B N69B 0.0
C72B C71B C70B C74B 176.8(10)
C71B C70B N69B C68B 0.0
C74B C70B N69B C68B -177.1(9)
C71B C70B N69B Cu1B -160.2(5)
C74B C70B N69B Cu1B 22.7(8)
C70B N69B C68B C73B 0.0
Cu1B N69B C68B C73B 154.1(6)
C70B N69B C68B C67B -179.9(9)
Cu1B N69B C68B C67B -25.8(9)
O2B C67B C68B N69B -167.9(7)
O2B C67B C68B C73B 12.2(12)
N69B C68B C73B C72B 0.0
C67B C68B C73B C72B 179.9(10)
C68B C73B C72B C71B 0.0
C70B C71B C72B C73B 0.0
C83B N1B C74B C70B -68.5(13)
C92B N1B C74B C70B 170.5(9)
Cu1B N1B C74B C70B 50.3(11)
C71B C70B C74B N1B 134.1(8)
N69B C70B C74B N1B -48.9(12)
C24B O24B C76B C77B 170.2(7)
C81B C82B C77B N78B 0.0
C81B C82B C77B C76B -178.6(9)
O24B C76B C77B C82B -1.6(11)
O24B C76B C77B N78B 179.8(6)
C82B C77B N78B C79B 0.0
C76B C77B N78B C79B 178.7(8)
C82B C77B N78B Cu1B 170.0(6)
C76B C77B N78B Cu1B -11.3(9)
C77B N78B C79B C80B 0.0
Cu1B N78B C79B C80B -172.1(5)
C77B N78B C79B C83B -177.2(9)
Cu1B N78B C79B C83B 10.7(8)
N78B C79B C80B C81B 0.0
C83B C79B C80B C81B 176.9(10)
C79B C80B C81B C82B 0.0
C77B C82B C81B C80B 0.0
N78B C79B C83B N1B -35.0(13)
C80B C79B C83B N1B 148.0(8)
C74B N1B C83B C79B 161.2(9)
C92B N1B C83B C79B -75.7(13)
Cu1B N1B C83B C79B 42.2(12)
C46B O46B C85B C86B 164.6(8)
C89B C90B C91B C86B 0.0
C90B C91B C86B N87B 0.0
C90B C91B C86B C85B -179.0(9)
O46B C85B C86B N87B -178.2(7)
O46B C85B C86B C91B 0.8(12)
C91B C86B N87B C88B 0.0
C85B C86B N87B C88B 179.1(9)
C91B C86B N87B Cu1B 174.7(7)
C85B C86B N87B Cu1B -6.2(10)
C86B N87B C88B C89B 0.0
Cu1B N87B C88B C89B -176.0(5)
C86B N87B C88B C92B -175.2(9)
Cu1B N87B C88B C92B 8.8(8)
N87B C88B C89B C90B 0.0
C92B C88B C89B C90B 174.8(10)
C91B C90B C89B C88B 0.0
C83B N1B C92B C88B 165.3(9)
C74B N1B C92B C88B -73.3(13)
Cu1B N1B C92B C88B 47.2(11)
N87B C88B C92B N1B -36.6(12)
C89B C88B C92B N1B 148.4(8)
C6A C5A C4A C3A 0.0
C7A C5A C4A C3A 175.3(8)
C5A C4A C3A C2A 0.0
C5A C4A C3A C11A 170.2(8)
C67A O2A C2A C3A 91.8(9)
C67A O2A C2A C1A -90.5(10)
C4A C3A C2A O2A 177.7(7)
C11A C3A C2A O2A 8.0(9)
C4A C3A C2A C1A 0.0
C11A C3A C2A C1A -169.7(8)
O2A C2A C1A C6A -177.7(7)
C3A C2A C1A C6A 0.0
O2A C2A C1A C66A -3.4(9)
C3A C2A C1A C66A 174.3(8)
C2A C1A C6A C5A 0.0
C66A C1A C6A C5A -174.5(8)
C4A C5A C6A C1A 0.0
C7A C5A C6A C1A -175.4(8)
C4A C5A C7A C10A 61.0(11)
C6A C5A C7A C10A -123.7(9)
C4A C5A C7A C8A -177.4(8)
C6A C5A C7A C8A -2.1(12)
C4A C5A C7A C9A -59.2(11)
C6A C5A C7A C9A 116.1(9)
C4A C3A C11A C12A 102.1(11)
C2A C3A C11A C12A -87.9(12)
C17A C16A C15A C14A 0.0
C18A C16A C15A C14A 179.0(10)
C16A C15A C14A C13A 0.0
C16A C15A C14A C22A -174.7(10)
C15A C14A C13A C12A 0.0
C22A C14A C13A C12A 174.5(11)
C15A C14A C13A O13A 177.2(9)
C22A C14A C13A O13A -8.4(11)
C75A O13A C13A C12A 90.2(11)
C75A O13A C13A C14A -87.0(11)
C14A C13A C12A C17A 0.0
O13A C13A C12A C17A -177.2(9)
C14A C13A C12A C11A -168.3(10)
O13A C13A C12A C11A 14.5(11)
C3A C11A C12A C13A -61.8(15)
C3A C11A C12A C17A 129.3(10)
C13A C12A C17A C16A 0.0
C11A C12A C17A C16A 169.5(10)
C15A C16A C17A C12A 0.0
C18A C16A C17A C12A -179.0(10)
C15A C16A C18A C21A -113.4(9)
C17A C16A C18A C21A 65.6(11)
C15A C16A C18A C19A 5.6(13)
C17A C16A C18A C19A -175.4(8)
C15A C16A C18A C20A 125.7(9)
C17A C16A C18A C20A -55.3(11)
C15A C14A C22A C23A -112.9(11)
C13A C14A C22A C23A 72.5(14)
C26A C27A C28A C23A 0.0
C29A C27A C28A C23A -176.6(9)
C27A C28A C23A C24A 0.0
C27A C28A C23A C22A -172.0(9)
C14A C22A C23A C24A 66.0(13)
C14A C22A C23A C28A -122.0(11)
C28A C23A C24A C25A 0.0
C22A C23A C24A C25A 172.0(9)
C28A C23A C24A O24A -178.7(7)
C22A C23A C24A O24A -6.7(9)
C23A C24A C25A C26A 0.0
O24A C24A C25A C26A 178.8(7)
C23A C24A C25A C33A -175.0(8)
O24A C24A C25A C33A 3.7(9)
C24A C25A C26A C27A 0.0
C33A C25A C26A C27A 175.3(7)
C28A C27A C26A C25A 0.0
C29A C27A C26A C25A 176.6(9)
C28A C27A C29A C30A 70.8(16)
C26A C27A C29A C30A -105.8(15)
C28A C27A C29A C30X -104.0(14)
C26A C27A C29A C30X 79.4(14)
C28A C27A C29A C32X 129.7(13)
C26A C27A C29A C32X -46.9(15)
C28A C27A C29A C32A -53.3(15)
C26A C27A C29A C32A 130.1(14)
C28A C27A C29A C31A -168.1(13)
C26A C27A C29A C31A 15.3(15)
C28A C27A C29A C31X 15.2(14)
C26A C27A C29A C31X -161.4(11)
C24A C25A C33A C34A -144.5(7)
C26A C25A C33A C34A 40.4(11)
C35A C36A C37A C38A 0.0
C44A C36A C37A C38A 174.4(8)
C36A C37A C38A C39A 0.0
C36A C37A C38A C40A 172.9(8)
C37A C38A C39A C34A 0.0
C40A C38A C39A C34A -172.9(8)
C38A C39A C34A C35A 0.0
C38A C39A C34A C33A -176.5(8)
C25A C33A C34A C39A -102.5(9)
C25A C33A C34A C35A 81.0(10)
C39A C34A C35A O35A 174.8(7)
C33A C34A C35A O35A -8.8(9)
C39A C34A C35A C36A 0.0
C33A C34A C35A C36A 176.4(8)
C37A C36A C35A O35A -174.8(7)
C44A C36A C35A O35A 10.9(8)
C37A C36A C35A C34A 0.0
C44A C36A C35A C34A -174.4(7)
C37A C38A C40A C43A 49.5(11)
C39A C38A C40A C43A -137.6(8)
C37A C38A C40A C41A 173.7(8)
C39A C38A C40A C41A -13.4(12)
C37A C38A C40A C42A -67.3(11)
C39A C38A C40A C42A 105.6(9)
C37A C36A C44A C45A 108.9(8)
C35A C36A C44A C45A -76.7(9)
C48A C49A C50A C45A 0.0
C51A C49A C50A C45A -168.0(7)
C49A C50A C45A C46A 0.0
C49A C50A C45A C44A -174.5(7)
C36A C44A C45A C46A 144.6(7)
C36A C44A C45A C50A -41.0(10)
C50A C45A C46A O46A 178.5(7)
C44A C45A C46A O46A -7.2(8)
C50A C45A C46A C47A 0.0
C44A C45A C46A C47A 174.3(7)
O46A C46A C47A C48A -178.5(7)
C45A C46A C47A C48A 0.0
O46A C46A C47A C55A 8.5(8)
C45A C46A C47A C55A -173.0(7)
C46A C47A C48A C49A 0.0
C55A C47A C48A C49A 173.1(7)
C50A C49A C48A C47A 0.0
C51A C49A C48A C47A 168.6(7)
C50A C49A C51A C52A -14.5(10)
C48A C49A C51A C52A 177.1(6)
C50A C49A C51A C53A 106.9(9)
C48A C49A C51A C53A -61.5(9)
C50A C49A C51A C54A -134.2(7)
C48A C49A C51A C54A 57.4(9)
C46A C47A C55A C56A -71.3(11)
C48A C47A C55A C56A 115.6(9)
C59A C60A C61A C56A 0.0
C62A C60A C61A C56A 178.7(8)
C60A C61A C56A C57A 0.0
C60A C61A C56A C55A 169.7(8)
C47A C55A C56A C57A -70.9(10)
C47A C55A C56A C61A 119.5(9)
C61A C56A C57A O57A -179.2(7)
C55A C56A C57A O57A 11.5(9)
C61A C56A C57A C58A 0.0
C55A C56A C57A C58A -169.4(8)
O57A C57A C58A C59A 179.2(7)
C56A C57A C58A C59A 0.0
O57A C57A C58A C66A -13.3(9)
C56A C57A C58A C66A 167.5(9)
C57A C58A C59A C60A 0.0
C66A C58A C59A C60A -167.9(8)
C61A C60A C59A C58A 0.0
C62A C60A C59A C58A -178.7(8)
C61A C60A C62A C64A -0.1(11)
C59A C60A C62A C64A 178.6(7)
C61A C60A C62A C65A 121.4(8)
C59A C60A C62A C65A -59.9(10)
C61A C60A C62A C63A -120.9(8)
C59A C60A C62A C63A 57.8(10)
C6A C1A C66A C58A -103.1(11)
C2A C1A C66A C58A 82.5(12)
C57A C58A C66A C1A 57.0(13)
C59A C58A C66A C1A -135.2(9)
C2A O2A C67A C68A -175.1(9)
C2A O2A C67A C68X 174.1(8)
C73X C72X C71X C70X 0.0
C72X C71X C70X N69X 0.0
C72X C71X C70X C74X 179.3(5)
C71X C70X N69X C68X 0.0
C74X C70X N69X C68X -179.3(4)
C71X C70X N69X Cu1A -159.8(7)
C74X C70X N69X Cu1A 20.9(7)
C70X N69X C68X C73X 0.0
Cu1A N69X C68X C73X 154.7(9)
C70X N69X C68X C67A 179.2(4)
Cu1A N69X C68X C67A -26.1(9)
O2A C67A C68X C73X 12.0(9)
C68A C67A C68X C73X -56(6)
O2A C67A C68X N69X -167.2(8)
C68A C67A C68X N69X 125(6)
N69X C68X C73X C72X 0.0
C67A C68X C73X C72X -179.2(4)
C71X C72X C73X C68X 0.0
C73A C72A C71A C70A 0.0
C72A C71A C70A N69A 0.0
C72A C71A C70A C74A -176.2(12)
C71A C70A N69A C68A 0.0
C74A C70A N69A C68A 176.7(10)
C71A C70A N69A Cu1A 174.9(8)
C74A C70A N69A Cu1A -8.4(10)
C70A N69A C68A C73A 0.0
Cu1A N69A C68A C73A -173.7(10)
C70A N69A C68A C67A -177.9(10)
Cu1A N69A C68A C67A 8.5(13)
O2A C67A C68A C73A -1.3(12)
C68X C67A C68A C73A 114(6)
O2A C67A C68A N69A 176.5(8)
C68X C67A C68A N69A -68(6)
N69A C68A C73A C72A 0.0
C67A C68A C73A C72A 177.7(11)
C71A C72A C73A C68A 0.0
C79A C80A C81A C82A 0.0
C80A C81A C82A C77A 0.0
C81A C82A C77A N78A 0.0
C81A C82A C77A C76A 175.0(12)
O24A C76A C77A N78A 171.9(9)
C77X C76A C77A N78A -22(65)
O24A C76A C77A C82A -3.4(13)
C77X C76A C77A C82A 163(66)
C82A C77A N78A C79A 0.0
C76A C77A N78A C79A -175.6(10)
C82A C77A N78A Cu1A -167.8(13)
C76A C77A N78A Cu1A 16.6(14)
C77A N78A C79A C80A 0.0
Cu1A N78A C79A C80A 171.3(9)
C77A N78A C79A C83A 177.5(12)
Cu1A N78A C79A C83A -11.2(11)
C81A C80A C79A N78A 0.0
C81A C80A C79A C83A -177.7(11)
C79X C80X C81X C82X 0.0
C80X C81X C82X C77X 0.0
C81X C82X C77X N78X 0.0
C81X C82X C77X C76A -173.2(12)
O24A C76A C77X N78X -168.1(8)
C77A C76A C77X N78X 178(100)
O24A C76A C77X C82X 5.2(13)
C77A C76A C77X C82X -8(66)
C82X C77X N78X C79X 0.0
C76A C77X N78X C79X 173.3(12)
C82X C77X N78X Cu1A 162.9(11)
C76A C77X N78X Cu1A -23.8(12)
C77X N78X C79X C80X 0.0
Cu1A N78X C79X C80X -165.8(9)
C77X N78X C79X C83X -178.6(4)
Cu1A N78X C79X C83X 15.6(8)
C81X C80X C79X N78X 0.0
C81X C80X C79X C83X 178.5(4)
C89X C88X N87X C86X 0.0
C92X C88X N87X C86X -179.0(10)
C89X C88X N87X Cu1A -169.9(8)
C92X C88X N87X Cu1A 11.1(10)
C88X N87X C86X C91X 0.0
Cu1A N87X C86X C91X 167.2(10)
C88X N87X C86X C85A 177.3(10)
Cu1A N87X C86X C85A -15.6(12)
N87X C86X C91X C90X 0.0
C85A C86X C91X C90X -176.9(11)
C86X C91X C90X C89X 0.0
C91X C90X C89X C88X 0.0
N87X C88X C89X C90X 0.0
C92X C88X C89X C90X 178.9(12)
C91X C86X C85A O46A 4.3(11)
N87X C86X C85A O46A -172.8(8)
C91X C86X C85A C86A -111(7)
N87X C86X C85A C86A 72(7)
C89A C88A N87A C86A 0.0
C92A C88A N87A C86A 176.2(10)
C89A C88A N87A Cu1A 163.8(8)
C92A C88A N87A Cu1A -20.0(9)
C88A N87A C86A C91A 0.0
Cu1A N87A C86A C91A -159.6(10)
C88A N87A C86A C85A -178.7(10)
Cu1A N87A C86A C85A 21.7(12)
O46A C85A C86A C91A -9.7(11)
C86X C85A C86A C91A 58(7)
O46A C85A C86A N87A 169.0(8)
C86X C85A C86A N87A -124(8)
N87A C86A C91A C90A 0.0
C85A C86A C91A C90A 178.6(10)
C86A C91A C90A C89A 0.0
C91A C90A C89A C88A 0.0
N87A C88A C89A C90A 0.0
C92A C88A C89A C90A -175.8(11)
C25A C24A O24A C76A 80.7(9)
C23A C24A O24A C76A -100.6(9)
C77X C76A O24A C24A -161.8(10)
C77A C76A O24A C24A -161.5(9)
C34A C35A O35A C84A -86.8(8)
C36A C35A O35A C84A 88.0(8)
C45A C46A O46A C85A -82.0(8)
C47A C46A O46A C85A 96.5(7)
C86X C85A O46A C46A 163.5(8)
C86A C85A O46A C46A 172.8(8)
C56A C57A O57A C93A 89.9(9)
C58A C57A O57A C93A -89.2(9)
C83A N1A C92A C88A 81.7(17)
C74X N1A C92A C88A -143(2)
C83X N1A C92A C88A 137.4(16)
C74A N1A C92A C88A -160.5(13)
C92X N1A C92A C88A 56.3(13)
Cu1A N1A C92A C88A -44.6(15)
N87A C88A C92A N1A 42.9(16)
C89A C88A C92A N1A -141.1(12)
N87X C88X C92X N1A -33.7(18)
C89X C88X C92X N1A 147.4(14)
C83A N1A C92X C88X 144(2)
C74X N1A C92X C88X -78.5(18)
C92A N1A C92X C88X -64.5(15)
C83X N1A C92X C88X 160.4(14)
C74A N1A C92X C88X -139.9(18)
Cu1A N1A C92X C88X 39.1(17)
N78X C79X C83X N1A -30.5(14)
C80X C79X C83X N1A 151.0(14)
C83A N1A C83X C79X -69.0(15)
C74X N1A C83X C79X 158.8(11)
C92A N1A C83X C79X -151.1(15)
C74A N1A C83X C79X 129.8(18)
C92X N1A C83X C79X -86.7(16)
Cu1A N1A C83X C79X 30.9(16)
C74X N1A C83A C79A 149.2(15)
C92A N1A C83A C79A -163.3(12)
C83X N1A C83A C79A 64.9(15)
C74A N1A C83A C79A 82.2(17)
C92X N1A C83A C79A -136.0(19)
Cu1A N1A C83A C79A -38.3(15)
N78A C79A C83A N1A 32.8(17)
C80A C79A C83A N1A -149.6(13)
N69A C70A C74A N1A 28.7(18)
C71A C70A C74A N1A -154.9(14)
C83A N1A C74A C70A -157.2(14)
C74X N1A C74A C70A 68.4(15)
C92A N1A C74A C70A 82.5(18)
C83X N1A C74A C70A -142(2)
C92X N1A C74A C70A 144.5(17)
Cu1A N1A C74A C70A -34.5(18)
C83A N1A C74X C70X -144.6(16)
C92A N1A C74X C70X 142(2)
C83X N1A C74X C70X -87.1(16)
C74A N1A C74X C70X -57.9(12)
C92X N1A C74X C70X 159.4(11)
Cu1A N1A C74X C70X 42.7(13)
N69X C70X C74X N1A -42.7(13)
C71X C70X C74X N1A 138.0(12)

loop_
_platon_squeeze_void_nr
_platon_squeeze_void_average_x
_platon_squeeze_void_average_y
_platon_squeeze_void_average_z
_platon_squeeze_void_volume
_platon_squeeze_void_count_electrons
_platon_squeeze_void_content
1 0.530 0.000 0.500 385 118 ' '
2 0.659 0.221 0.929 23 2 ' '
3 -0.105 0.430 -0.136 463 82 ' '
4 0.524 0.243 0.596 7 1 ' '
5 0.886 0.304 0.637 93 13 ' '
6 0.105 0.570 0.136 463 85 ' '
7 0.114 0.696 0.363 93 12 ' '
8 0.341 0.779 0.071 23 2 ' '
9 0.476 0.757 0.404 7 1 ' '
